data_7119087
loop_
_publ_author_name
'Kohei Masai'
'Katsunori Shirato'
'Koji Yamamoto'
'Yuki Kurashige'
'Tetsuro Murahashi'

_publ_section_title
;
 A mechanistic insight into metal-cluster pi-envelopment: a dual binding
 mode involving bent and planar ligand-conformers
;
_journal_name_full Chem.Commun.
_journal_page_first 6427
_journal_volume 52
_journal_year 2016
_chemical_absolute_configuration 'CHOOSE rm ad rmad syn or unk'
_chemical_formula_moiety 'C153 H106 B2 Cl2 F48 Pd4'
_chemical_formula_sum 'C153 H106 B2 Cl2 F48 Pd4'
_chemical_formula_weight 3374.57
_space_group_crystal_system monoclinic
_space_group_IT_number 4
_space_group_name_Hall 'P 2yb'
_space_group_name_H-M_alt 'P 1 21 1'
_symmetry_space_group_name_Hall 'P 2yb'
_symmetry_space_group_name_H-M 'P 1 21 1'
_atom_sites_solution_hydrogens geom
_atom_sites_solution_primary direct
_atom_sites_solution_secondary difmap
_audit_update_record
;
2016-02-03 deposited with the CCDC.
2016-04-05 downloaded from the CCDC.
;
_cell_angle_alpha 90.0000
_cell_angle_beta 111.4519(9)
_cell_angle_gamma 90.0000
_cell_formula_units_Z 2
_cell_length_a 18.5114(7)
_cell_length_b 21.0181(7)
_cell_length_c 19.5326(7)
_cell_measurement_reflns_used 40104
_cell_measurement_temperature 123
_cell_measurement_theta_max 30.48
_cell_measurement_theta_min 3.05
_cell_volume 7073.2(4)
_computing_cell_refinement 'RAPID AUTO'
_computing_data_collection 'RAPID AUTO (Rigaku, ????)'
_computing_data_reduction 'RAPID AUTO'
_computing_molecular_graphics 'CrystalStructure 4.1'
_computing_publication_material 'CrystalStructure 4.1 (Rigaku, 2014)'
_computing_structure_refinement 'SHELXL2013 (Sheldrick, 2008)'
_computing_structure_solution 'SIR92 (Altomare, et al., 1994)'
_diffrn_ambient_temperature 123
_diffrn_detector_area_resol_mean 10.000
_diffrn_measured_fraction_theta_full 0.998
_diffrn_measured_fraction_theta_max 0.996
_diffrn_measurement_device_type 'Rigaku R-AXIS RAPID'
_diffrn_measurement_method \w
_diffrn_radiation_type 'Mo K\a'
_diffrn_radiation_wavelength 0.71075
_diffrn_reflns_av_R_equivalents 0.0395
_diffrn_reflns_Laue_measured_fraction_full 0.998
_diffrn_reflns_Laue_measured_fraction_max 0.996
_diffrn_reflns_limit_h_max 21
_diffrn_reflns_limit_h_min -26
_diffrn_reflns_limit_k_max 30
_diffrn_reflns_limit_k_min -28
_diffrn_reflns_limit_l_max 27
_diffrn_reflns_limit_l_min -27
_diffrn_reflns_number 85706
_diffrn_reflns_point_group_measured_fraction_full 0.985
_diffrn_reflns_point_group_measured_fraction_max 0.949
_diffrn_reflns_theta_full 25.242
_diffrn_reflns_theta_max 30.484
_diffrn_reflns_theta_min 3.049
_diffrn_standards_interval_count .
_diffrn_standards_number 0
_exptl_absorpt_coefficient_mu 0.654
_exptl_absorpt_correction_T_max 0.937
_exptl_absorpt_correction_T_min 0.598
_exptl_absorpt_correction_type multi-scan
_exptl_absorpt_process_details 'ABSCOR (Rigaku, 1995)'
_exptl_crystal_colour red
_exptl_crystal_density_diffrn 1.584
_exptl_crystal_density_method 'not measured'
_exptl_crystal_description platelet
_exptl_crystal_F_000 3368.00
_exptl_crystal_size_max 0.600
_exptl_crystal_size_mid 0.600
_exptl_crystal_size_min 0.100
_refine_diff_density_max 1.37
_refine_diff_density_min -0.92
_refine_ls_abs_structure_details
;
 Flack x determined using 13596 quotients [(I+)-(I-)]/[(I+)+(I-)]
 (Parsons and Flack (2004), Acta Cryst. A60, s61).
;
_refine_ls_abs_structure_Flack 0.432(6)
_refine_ls_extinction_method none
_refine_ls_goodness_of_fit_ref 1.050
_refine_ls_hydrogen_treatment constr
_refine_ls_number_parameters 1936
_refine_ls_number_reflns 40859
_refine_ls_number_restraints 359
_refine_ls_R_factor_all 0.0678
_refine_ls_R_factor_gt 0.0538
_refine_ls_shift/su_max 0.001
_refine_ls_structure_factor_coef Fsqd
_refine_ls_weighting_details 'w = 1/[\s^2^(Fo^2^)+(0.0921P)^2^+4.2082P] where P=(Fo^2^+2Fc^2^)/3'
_refine_ls_weighting_scheme calc
_refine_ls_wR_factor_gt 0.1411
_refine_ls_wR_factor_ref 0.1572
_reflns_number_gt 34485
_reflns_number_total 40859
_reflns_threshold_expression F^2^>2.0\s(F^2^)
_cod_data_source_file c6cc01536k2.cif
_cod_data_source_block shirato2
_cod_database_code 7119087
_shelxl_res_file
;
TITL shirato2
CELL  0.71075 18.51135 21.01814 19.53257 90.00000 111.45190 90.00000
ZERR  2 0.00068 0.00074 0.00071 0.00000 0.00090 0.00000
LATT -1
SYMM    -X, .50+Y,    -Z
SFAC C H PD B F CL
UNIT 306 212 8 4 96 4
L.S. 30
FMAP 2
PLAN -30
WPDB -2
HTAB
BOND $H
CONF
LIST 4
TEMP -150.0
ACTA
SIZE 0.600 0.600 0.100
DFIX 1.5000 0.0200 C151 C152
DFIX 1.3900 0.0200 C151 C146
DFIX 1.3900 0.0200 C146 C147
DFIX 1.3900 0.0200 C147 C148
DFIX 1.3900 0.0200 C148 C149
DFIX 1.3900 0.0200 C149 C150
DFIX 1.3900 0.0200 C150 C151
FLAT 0.1000 C152 C151 C146 C147 C148 C149 C150
DFIX 1.5000 0.0200 C145 C144
DFIX 1.3900 0.0200 C144 C143
DFIX 1.3900 0.0200 C143 C142
DFIX 1.3900 0.0200 C142 C141
DFIX 1.3900 0.0200 C141 C140
DFIX 1.3900 0.0200 C140 C139
DFIX 1.3900 0.0200 C139 C144
FLAT 0.1000 C145 C144 C139 C140 C141 C142 C143
DELU 0.0100 0.0100 C139 C140 C141 C142 C143 C144 C145
SIMU 0.0400 0.0800 C139 C140 C141 C142 C143 C144 C145
DELU 0.0100 0.0100 C146 C147 C148 C149 C150 C151 C152
SIMU 0.0400 0.0800 C146 C147 C148 C149 C150 C151 C152
DFIX 1.7600 0.0200 C153 Cl1
DFIX 1.7600 0.0200 C153 Cl2
ISOR 0.1000 0.2000 F44A F44B F43B F43A F45A F45B
ISOR 0.1000 0.2000 C25 C26 C27 C28 C29 C30
SADI 0.0200 C25 C26 C26 C27 C27 C28 C28 C29 C30 C25
DELU 0.0100 0.0100 C25 C26 C27 C28 C29 C30
SIMU 0.0400 0.0800 C25 C26 C27 C28 C29 C30
ISOR 0.1000 0.2000 C139 C140 C141 C142 C143 C144 C145
ISOR 0.1000 0.2000 C132 C133 C134 C135 C136 C137 C138
DANG 2.4215 0.0400 C132 C134
DANG 2.3305 0.0400 C133 C135
DANG 2.3686 0.0400 C134 C136
DANG 2.4209 0.0400 C135 C137
DANG 2.4910 0.0400 C136 C132
DANG 2.2484 0.0400 C137 C133
WGHT    0.092100    4.208200
FVAR       0.15622
PD1   3    0.373431    0.423926    0.652918    11.00000    0.03329    0.03419 =
         0.02187    0.00065    0.00968    0.00426
PD2   3    0.462103    0.328262    0.722777    11.00000    0.03109    0.03243 =
         0.02081   -0.00073    0.00794    0.00236
PD3   3    0.561245    0.245287    0.801034    11.00000    0.03518    0.03453 =
         0.02369   -0.00354    0.00441    0.00525
PD4   3    0.687778    0.177695    0.868921    11.00000    0.03409    0.02891 =
         0.02895   -0.00206    0.00328    0.00135
CL1   6    0.858216    0.751551    0.531153    11.00000    0.14423    0.19843 =
         0.14045   -0.08478    0.06128   -0.05231
CL2   6    1.011696    0.730869    0.630861    11.00000    0.12840    0.32996 =
         0.29758   -0.16902    0.00743    0.01098
F1    5    0.863307    0.362294    0.841209    11.00000    0.03941    0.04906 =
         0.09666   -0.01149    0.00906    0.01063
F2    5    0.777243    0.307378    0.863720    11.00000    0.11487    0.03836 =
         0.06444    0.02174    0.05236    0.02976
F3    5    0.773204    0.316798    0.753553    11.00000    0.07760    0.04487 =
         0.04485   -0.01146    0.01966    0.01895
F4    5    0.529788    0.483404    0.637640    11.00000    0.06841    0.29361 =
         0.08036    0.11191   -0.02820   -0.06309
F5    5    0.627363    0.497591    0.608583    11.00000    0.09585    0.23346 =
         0.03909    0.04480    0.03273    0.08690
F6    5    0.585590    0.567091    0.655964    11.00000    0.21982    0.07915 =
         0.04439    0.01214   -0.00248    0.06731
F7    5    1.017717    0.564157    1.022536    11.00000    0.05069    0.16613 =
         0.11713    0.01857    0.03899   -0.01050
F8    5    0.999291    0.467792    1.006081    11.00000    0.04848    0.22139 =
         0.24548   -0.17815    0.06942   -0.03983
F9    5    1.063362    0.506219    1.114187    11.00000    0.03736    0.10886 =
         0.10374   -0.00298    0.01692    0.00823
F10   5    0.912530    0.514216    1.271974    11.00000    0.10125    0.23352 =
         0.03356    0.00692    0.00764    0.10485
F11   5    0.834408    0.588095    1.235594    11.00000    0.11537    0.11867 =
         0.06137   -0.00728    0.03723    0.05579
F12   5    0.791199    0.496358    1.224883    11.00000    0.12839    0.18652 =
         0.04886   -0.00018    0.04466   -0.04666
F13   5    0.698179    0.752500    1.089945    11.00000    0.11096    0.10025 =
         0.04153   -0.01275    0.03420    0.03535
F14   5    0.583073    0.739047    1.016674    11.00000    0.09836    0.05374 =
         0.11124    0.00105    0.07590    0.01660
F15   5    0.643497    0.820363    1.001780    11.00000    0.14267    0.03184 =
         0.08473    0.00491    0.07981    0.02026
F16   5    0.832898    0.782132    0.866990    11.00000    0.09319    0.10777 =
         0.06553   -0.00727    0.03336   -0.05739
F17   5    0.799005    0.701569    0.791751    11.00000    0.16453    0.05116 =
         0.12614    0.00100    0.12314   -0.00579
F18   5    0.725777    0.779408    0.780861    11.00000    0.08666    0.06966 =
         0.06508    0.02323    0.03953   -0.00286
F19   5    0.657159    0.342561    1.078229    11.00000    0.06952    0.04242 =
         0.07082    0.02561    0.04019    0.01526
F20   5    0.534926    0.326807    1.037658    11.00000    0.08015    0.06159 =
         0.05878    0.00745    0.02193   -0.03405
F21   5    0.585562    0.386539    1.130712    11.00000    0.08917    0.06104 =
         0.03428    0.01031    0.03299    0.01490
F25   5    0.378533    0.061438    0.885045    11.00000    0.05649    0.23414 =
         0.06427    0.08648    0.02348    0.01284
F26   5    0.465462    0.045613    0.842523    11.00000    0.07295    0.15205 =
         0.03362    0.01072    0.00978    0.05840
F27   5    0.451152    0.134612    0.880613    11.00000    0.15597    0.07625 =
         0.07159   -0.00923   -0.06243   -0.01248
F28   5    0.223854    0.265756    0.744387    11.00000    0.08172    0.05523 =
         0.05696   -0.01172    0.02874    0.01398
F29   5    0.242739    0.281659    0.643790    11.00000    0.08009    0.03896 =
         0.08896    0.01416    0.04996    0.00516
F30   5    0.144173    0.229349    0.643244    11.00000    0.04446    0.04790 =
         0.07289   -0.00456    0.01601    0.00730
F31   5    0.570208    0.018604    0.517425    11.00000    0.05543    0.10553 =
         0.05408   -0.03645    0.01306    0.01565
F32   5    0.594863    0.042384    0.628662    11.00000    0.05172    0.11973 =
         0.03399    0.00044    0.01591    0.01681
F33   5    0.618284    0.109503    0.558702    11.00000    0.04329    0.08116 =
         0.14538    0.02690    0.02867   -0.01652
F34   5    0.347708    0.199898    0.351898    11.00000    0.13703    0.07955 =
         0.07546    0.04360    0.03061    0.03014
F35   5    0.294232    0.243384    0.418110    11.00000    0.09916    0.06401 =
         0.22478    0.07312    0.11099    0.03723
F36   5    0.411616    0.265538    0.432195    11.00000    0.09326    0.05121 =
         0.15284    0.03951    0.06460   -0.00367
F37   5    0.003523    0.038193    0.546959    11.00000    0.04098    0.12757 =
         0.04043    0.00692    0.01523   -0.01185
F38   5   -0.023474    0.124733    0.484844    11.00000    0.14256    0.10125 =
         0.26738    0.04520    0.15974    0.03743
F39   5   -0.070007    0.035893    0.435018    11.00000    0.03827    0.22554 =
         0.04332    0.01537    0.00634   -0.02504
F40   5    0.044008    0.031975    0.242391    11.00000    0.07190    0.17381 =
         0.03048   -0.01029   -0.00586    0.00565
F41   5    0.152796   -0.009508    0.276631    11.00000    0.10499    0.28582 =
         0.04123   -0.01362    0.02153    0.08914
F42   5    0.143284    0.087699    0.270616    11.00000    0.24099    0.21612 =
         0.04382    0.00518    0.05442   -0.10989
F46   5    0.408375   -0.232455    0.527554    11.00000    0.10684    0.05149 =
         0.11037    0.00852    0.05802    0.02901
F47   5    0.468221   -0.145863    0.523929    11.00000    0.09633    0.08086 =
         0.15189   -0.01029    0.08869    0.01046
F48   5    0.362679   -0.165684    0.438316    11.00000    0.15190    0.09349 =
         0.06710    0.00091    0.06081    0.05233
C1    1    0.387945    0.347526    0.818485    11.00000    0.03755    0.03688 =
         0.02638    0.00108    0.01261   -0.00173
AFIX  43
H1    2    0.366339    0.310813    0.832012    11.00000   -1.20000
AFIX   0
C2    1    0.339222    0.396711    0.783011    11.00000    0.04019    0.04830 =
         0.02668   -0.00187    0.01343    0.00225
AFIX  43
H2    2    0.284984    0.392766    0.771876    11.00000   -1.20000
AFIX   0
C3    1    0.368845    0.453240    0.762828    11.00000    0.04502    0.03205 =
         0.02354   -0.00114    0.01011    0.00479
AFIX  43
H3    2    0.335548    0.487916    0.740768    11.00000   -1.20000
AFIX   0
C4    1    0.449241    0.456314    0.776545    11.00000    0.04058    0.02642 =
         0.02897   -0.00236    0.01288   -0.00124
AFIX  43
H4    2    0.470149    0.493301    0.762783    11.00000   -1.20000
AFIX   0
C5    1    0.499499    0.404500    0.810854    11.00000    0.03206    0.02876 =
         0.02145   -0.00125    0.00493    0.00037
AFIX  43
H5    2    0.552884    0.406247    0.817329    11.00000   -1.20000
AFIX   0
C6    1    0.469413    0.350015    0.835441    11.00000    0.03385    0.03815 =
         0.01903   -0.00240    0.00589   -0.00390
C7    1    0.516227    0.297705    0.875126    11.00000    0.03616    0.03124 =
         0.02417   -0.00458    0.00994   -0.00512
AFIX  43
H7    2    0.488871    0.261808    0.882708    11.00000   -1.20000
AFIX   0
C8    1    0.597924    0.293382    0.904120    11.00000    0.04133    0.03088 =
         0.02315   -0.00372    0.00860   -0.00109
AFIX  43
H8    2    0.628524    0.327467    0.897644    11.00000   -1.20000
AFIX   0
C9    1    0.635194    0.236456    0.944030    11.00000    0.04264    0.02829 =
         0.02416   -0.00008    0.00441    0.00005
AFIX  43
H9    2    0.602572    0.203704    0.949912    11.00000   -1.20000
AFIX   0
C10   1    0.714187    0.226533    0.973888    11.00000    0.04141    0.03226 =
         0.02833   -0.00264    0.00254   -0.00019
AFIX  43
H10   2    0.747698    0.251570    0.957828    11.00000   -1.20000
AFIX   0
C11   1    0.747673    0.176438    1.031619    11.00000    0.03052    0.03187 =
         0.03536   -0.00167    0.00165   -0.00170
C12   1    0.748277    0.185043    1.102659    11.00000    0.03258    0.03708 =
         0.03639   -0.00107   -0.00082    0.00021
AFIX  43
H12   2    0.728048    0.223162    1.114745    11.00000   -1.20000
AFIX   0
C13   1    0.778419    0.138008    1.156221    11.00000    0.03365    0.04167 =
         0.03085   -0.00152    0.00000   -0.00208
C14   1    0.783157    0.147642    1.229593    11.00000    0.03748    0.05591 =
         0.03336    0.00014    0.00249    0.00112
AFIX  43
H14   2    0.767208    0.187123    1.243111    11.00000   -1.20000
AFIX   0
C15   1    0.810950    0.099817    1.282024    11.00000    0.04539    0.06013 =
         0.03433    0.00296    0.00462   -0.00222
AFIX  43
H15   2    0.813406    0.106286    1.330963    11.00000   -1.20000
AFIX   0
C16   1    0.835173    0.042239    1.261871    11.00000    0.03887    0.05455 =
         0.04260    0.01528   -0.00220    0.00322
AFIX  43
H16   2    0.854741    0.009813    1.297810    11.00000   -1.20000
AFIX   0
C17   1    0.831362    0.031395    1.191262    11.00000    0.04785    0.05549 =
         0.04253    0.00906    0.00553    0.00492
AFIX  43
H17   2    0.847199   -0.008454    1.178539    11.00000   -1.20000
AFIX   0
C18   1    0.804084    0.079217    1.138134    11.00000    0.03389    0.04599 =
         0.03466   -0.00091   -0.00133   -0.00531
C19   1    0.802072    0.070573    1.064819    11.00000    0.04224    0.03303 =
         0.03540   -0.00143    0.00289    0.00240
AFIX  43
H19   2    0.817827    0.031115    1.051053    11.00000   -1.20000
AFIX   0
C20   1    0.777388    0.119169    1.013837    11.00000    0.03844    0.03527 =
         0.03053   -0.00203    0.00672   -0.00071
C21   1    0.782674    0.112380    0.940782    11.00000    0.04294    0.02814 =
         0.03592   -0.00069    0.00069    0.00248
AFIX  43
H21   2    0.759459    0.076110    0.912169    11.00000   -1.20000
AFIX   0
C22   1    0.819618    0.155935    0.911397    11.00000    0.03605    0.03502 =
         0.03993    0.00183    0.00484    0.00497
AFIX  43
H22   2    0.828836    0.197190    0.932724    11.00000   -1.20000
AFIX   0
C23   1    0.844871    0.144069    0.852045    11.00000    0.03402    0.04064 =
         0.04509    0.00089    0.00692    0.01025
AFIX  43
H23   2    0.832561    0.103806    0.828528    11.00000   -1.20000
AFIX   0
C24   1    0.884155    0.184494    0.826784    11.00000    0.03939    0.03635 =
         0.06795    0.00555    0.01778    0.01075
AFIX  43
H24   2    0.895400    0.224717    0.850528    11.00000   -1.20000
AFIX   0
C25   1    0.912412    0.174446    0.766316    11.00000    0.05709    0.04227 =
         0.08436    0.01234    0.03935    0.01506
C26   1    0.949559    0.224641    0.744762    11.00000    0.09480    0.06193 =
         0.13380    0.00993    0.08108    0.00575
AFIX  43
H26   2    0.951380    0.265402    0.766349    11.00000   -1.20000
AFIX   0
C27   1    0.983315    0.216429    0.693356    11.00000    0.20046    0.07141 =
         0.19069    0.00580    0.16284    0.00813
AFIX  43
H27   2    1.014860    0.248676    0.684611    11.00000   -1.20000
AFIX   0
C28   1    0.970000    0.159989    0.654894    11.00000    0.26267    0.07674 =
         0.18705   -0.00364    0.18877    0.00164
AFIX  43
H28   2    0.987357    0.154879    0.615074    11.00000   -1.20000
AFIX   0
C29   1    0.930982    0.110053    0.674185    11.00000    0.16862    0.06812 =
         0.12965    0.00313    0.11096    0.00856
AFIX  43
H29   2    0.923965    0.070556    0.648930    11.00000   -1.20000
AFIX   0
C30   1    0.903171    0.118238    0.729141    11.00000    0.09915    0.05247 =
         0.09792    0.00609    0.06636    0.00709
AFIX  43
H30   2    0.876800    0.084145    0.741878    11.00000   -1.20000
AFIX   0
C31   1    0.606713    0.225376    0.695722    11.00000    0.03086    0.03723 =
         0.03725    0.00176    0.00761   -0.00376
AFIX  43
H31   2    0.614938    0.265182    0.676705    11.00000   -1.20000
AFIX   0
C32   1    0.669732    0.184155    0.729711    11.00000    0.03196    0.03888 =
         0.04264   -0.00478    0.00828   -0.00116
AFIX  43
H32   2    0.719805    0.195063    0.730421    11.00000   -1.20000
AFIX   0
C33   1    0.659577    0.127858    0.762140    11.00000    0.03946    0.02853 =
         0.03180   -0.00479    0.00257    0.00252
AFIX  43
H33   2    0.702340    0.100236    0.784660    11.00000   -1.20000
AFIX   0
C34   1    0.585682    0.112004    0.761440    11.00000    0.05208    0.02516 =
         0.03842    0.00203    0.01711   -0.00332
AFIX  43
H34   2    0.579075    0.074601    0.785829    11.00000   -1.20000
AFIX   0
C35   1    0.521981    0.150574    0.725342    11.00000    0.03458    0.03212 =
         0.03248   -0.00053    0.01102   -0.00579
AFIX  43
H35   2    0.472071    0.138817    0.724395    11.00000   -1.20000
AFIX   0
C36   1    0.530979    0.207179    0.690033    11.00000    0.02965    0.02614 =
         0.02393   -0.00236    0.00773   -0.00208
C37   1    0.460675    0.245763    0.652256    11.00000    0.02685    0.03768 =
         0.02378   -0.00139    0.00786    0.00196
AFIX  43
H37   2    0.413073    0.229300    0.652747    11.00000   -1.20000
AFIX   0
C38   1    0.456627    0.303854    0.615879    11.00000    0.02902    0.03635 =
         0.02159   -0.00244    0.01052   -0.00150
AFIX  43
H38   2    0.502754    0.322775    0.614676    11.00000   -1.20000
AFIX   0
C39   1    0.382957    0.335229    0.580195    11.00000    0.03328    0.04225 =
         0.02244    0.00187    0.01351    0.00237
AFIX  43
H39   2    0.337794    0.313908    0.580423    11.00000   -1.20000
AFIX   0
C40   1    0.372737    0.394463    0.545331    11.00000    0.03602    0.03143 =
         0.02517    0.00014    0.01162    0.00231
AFIX  43
H40   2    0.414778    0.423517    0.556311    11.00000   -1.20000
AFIX   0
C41   1    0.295005    0.411175    0.490829    11.00000    0.03988    0.03382 =
         0.02554    0.00321    0.01493    0.00595
C42   1    0.271377    0.387841    0.419774    11.00000    0.04384    0.03462 =
         0.02488    0.00202    0.01522    0.00890
AFIX  43
H42   2    0.308203    0.367106    0.404033    11.00000   -1.20000
AFIX   0
C43   1    0.194829    0.393936    0.370527    11.00000    0.04533    0.03635 =
         0.02613    0.00547    0.00986    0.01046
C44   1    0.168941    0.367444    0.298368    11.00000    0.05472    0.04167 =
         0.02977   -0.00339    0.00973    0.00109
AFIX  43
H44   2    0.205213    0.346917    0.281716    11.00000   -1.20000
AFIX   0
C45   1    0.092782    0.371091    0.252739    11.00000    0.06309    0.04194 =
         0.03352   -0.00638    0.00318    0.00375
AFIX  43
H45   2    0.076637    0.353433    0.204696    11.00000   -1.20000
AFIX   0
C46   1    0.038251    0.400945    0.276784    11.00000    0.04840    0.05759 =
         0.04154   -0.00488   -0.00582    0.00998
AFIX  43
H46   2   -0.014783    0.402489    0.245193    11.00000   -1.20000
AFIX   0
C47   1    0.061078    0.427960    0.345736    11.00000    0.04847    0.04868 =
         0.03784   -0.00274    0.00465    0.01160
AFIX  43
H47   2    0.024051    0.449171    0.360792    11.00000   -1.20000
AFIX   0
C48   1    0.139331    0.424248    0.394146    11.00000    0.04280    0.04062 =
         0.03402   -0.00070    0.00962    0.00639
C49   1    0.165959    0.451678    0.466094    11.00000    0.04290    0.04425 =
         0.03606   -0.00340    0.01195    0.01242
AFIX  43
H49   2    0.130274    0.474161    0.481824    11.00000   -1.20000
AFIX   0
C50   1    0.241085    0.446368    0.512526    11.00000    0.03888    0.04152 =
         0.02197   -0.00065    0.00893    0.00681
C51   1    0.270401    0.482760    0.583174    11.00000    0.04728    0.04193 =
         0.02791   -0.00017    0.01513    0.01106
AFIX  43
H51   2    0.245103    0.478741    0.617405    11.00000   -1.20000
AFIX   0
C52   1    0.334076    0.522170    0.598845    11.00000    0.04268    0.04012 =
         0.02829   -0.00499    0.01501    0.00459
AFIX  43
H52   2    0.366377    0.516069    0.571173    11.00000   -1.20000
AFIX   0
C53   1    0.355889    0.572034    0.653854    11.00000    0.04999    0.03295 =
         0.03296    0.00174    0.01840    0.00775
AFIX  43
H53   2    0.329231    0.575887    0.686987    11.00000   -1.20000
AFIX   0
C54   1    0.413405    0.612950    0.658617    11.00000    0.05320    0.03927 =
         0.03760   -0.00161    0.02400    0.00270
AFIX  43
H54   2    0.437765    0.607284    0.623855    11.00000   -1.20000
AFIX   0
C55   1    0.443190    0.665713    0.711585    11.00000    0.05157    0.03830 =
         0.03967    0.00100    0.01962    0.00461
C56   1    0.502551    0.702959    0.707765    11.00000    0.06517    0.05702 =
         0.05759   -0.00654    0.03212   -0.00779
AFIX  43
H56   2    0.522812    0.694520    0.670474    11.00000   -1.20000
AFIX   0
C57   1    0.533749    0.752230    0.756288    11.00000    0.06815    0.05379 =
         0.07606   -0.01437    0.03177   -0.01349
AFIX  43
H57   2    0.574098    0.777899    0.751944    11.00000   -1.20000
AFIX   0
C58   1    0.505136    0.763476    0.811288    11.00000    0.06565    0.04159 =
         0.05464   -0.01132    0.01427    0.00179
AFIX  43
H58   2    0.526497    0.796402    0.846173    11.00000   -1.20000
AFIX   0
C59   1    0.446048    0.726915    0.814994    11.00000    0.08048    0.07291 =
         0.05875   -0.02020    0.03160   -0.00486
AFIX  43
H59   2    0.426497    0.735326    0.852785    11.00000   -1.20000
AFIX   0
C60   1    0.413958    0.679143    0.767234    11.00000    0.07674    0.05362 =
         0.05106   -0.01354    0.03415   -0.01316
AFIX  43
H60   2    0.372275    0.654959    0.771132    11.00000   -1.20000
AFIX   0
C61   1    0.702310    0.497624    0.866438    11.00000    0.02910    0.02529 =
         0.02407    0.00026    0.00937   -0.00015
C62   1    0.743191    0.441065    0.870467    11.00000    0.03165    0.02655 =
         0.02456   -0.00022    0.01010   -0.00075
AFIX  43
H62   2    0.774910    0.425152    0.917371    11.00000   -1.20000
AFIX   0
C63   1    0.738862    0.407414    0.808000    11.00000    0.03264    0.02614 =
         0.02779   -0.00097    0.01526    0.00086
C64   1    0.692479    0.426813    0.738294    11.00000    0.03548    0.03120 =
         0.02563   -0.00089    0.01245    0.00058
AFIX  43
H64   2    0.689562    0.403315    0.695815    11.00000   -1.20000
AFIX   0
C65   1    0.649621    0.483206    0.733176    11.00000    0.03278    0.03244 =
         0.02413   -0.00138    0.01206   -0.00131
C66   1    0.654459    0.516841    0.795509    11.00000    0.03088    0.03134 =
         0.02496    0.00561    0.01212    0.00323
AFIX  43
H66   2    0.624267    0.554365    0.790138    11.00000   -1.20000
AFIX   0
C67   1    0.788039    0.349257    0.815827    11.00000    0.05215    0.02820 =
         0.03766   -0.00014    0.01995    0.00567
C68   1    0.598131    0.505697    0.658438    11.00000    0.03754    0.04650 =
         0.02350    0.00583    0.00968    0.00551
C69   1    0.785325    0.526855    1.011081    11.00000    0.03400    0.02660 =
         0.02639   -0.00263    0.00948    0.00321
C70   1    0.857592    0.522973    1.004209    11.00000    0.03466    0.03322 =
         0.03809   -0.00281    0.01266   -0.00168
AFIX  43
H70   2    0.860040    0.523089    0.956469    11.00000   -1.20000
AFIX   0
C71   1    0.926028    0.518945    1.065174    11.00000    0.03411    0.04314 =
         0.05583   -0.01609    0.01326   -0.00754
C72   1    0.926907    0.521261    1.136152    11.00000    0.04062    0.04579 =
         0.04077   -0.00938   -0.00287    0.00470
AFIX  43
H72   2    0.974145    0.519096    1.177503    11.00000   -1.20000
AFIX   0
C73   1    0.855471    0.526916    1.144573    11.00000    0.04274    0.04730 =
         0.02582   -0.00505    0.00205    0.01168
C74   1    0.786694    0.529297    1.083265    11.00000    0.03603    0.03889 =
         0.02687   -0.00090    0.00749    0.00928
AFIX  43
H74   2    0.738902    0.532706    1.090678    11.00000   -1.20000
AFIX   0
C75   1    1.000691    0.513108    1.052907    11.00000    0.02862    0.07427 =
         0.07021   -0.03105    0.01095   -0.01367
C76   1    0.851713    0.528884    1.221066    11.00000    0.05649    0.08303 =
         0.02761   -0.00648    0.00585    0.02327
C77   1    0.701479    0.613943    0.928264    11.00000    0.03664    0.03239 =
         0.02303    0.00077    0.01238    0.00157
C78   1    0.675474    0.654613    0.971201    11.00000    0.04269    0.03356 =
         0.02805    0.00268    0.01778    0.00544
AFIX  43
H78   2    0.652984    0.636368    1.003237    11.00000   -1.20000
AFIX   0
C79   1    0.681044    0.719934    0.969071    11.00000    0.05331    0.03041 =
         0.03398    0.00407    0.02147    0.00898
C80   1    0.713957    0.748960    0.923396    11.00000    0.05926    0.03061 =
         0.03450   -0.00300    0.02203   -0.00651
AFIX  43
H80   2    0.717536    0.793959    0.921333    11.00000   -1.20000
AFIX   0
C81   1    0.741295    0.710004    0.881085    11.00000    0.04798    0.03203 =
         0.03330    0.00382    0.02125    0.00208
C82   1    0.734794    0.644805    0.882848    11.00000    0.04208    0.03276 =
         0.03039   -0.00015    0.01907    0.00272
AFIX  43
H82   2    0.753436    0.619706    0.852353    11.00000   -1.20000
AFIX   0
C83   1    0.651492    0.758476    1.018242    11.00000    0.08407    0.03083 =
         0.04665    0.00633    0.03660    0.01429
C84   1    0.776721    0.741385    0.831481    11.00000    0.06610    0.03550 =
         0.05265    0.00193    0.03847   -0.00601
C85   1    0.630474    0.509313    0.958765    11.00000    0.02995    0.03401 =
         0.01932   -0.00158    0.00704   -0.00050
C86   1    0.637287    0.452640    0.997841    11.00000    0.03141    0.03389 =
         0.02673   -0.00056    0.01090    0.00131
AFIX  43
H86   2    0.684851    0.429859    1.012239    11.00000   -1.20000
AFIX   0
C87   1    0.577241    0.428269    1.016484    11.00000    0.03519    0.04097 =
         0.02783   -0.00508    0.01224   -0.00942
C88   1    0.505406    0.458580    0.994798    11.00000    0.02810    0.05864 =
         0.02940   -0.00370    0.01403   -0.00579
AFIX  43
H88   2    0.464006    0.441726    1.006965    11.00000   -1.20000
AFIX   0
C89   1    0.496999    0.513579    0.955285    11.00000    0.02866    0.05591 =
         0.02802    0.00304    0.00785    0.00963
C90   1    0.556971    0.538983    0.936760    11.00000    0.03451    0.04110 =
         0.02261    0.00490    0.00910    0.00463
AFIX  43
H90   2    0.548250    0.577082    0.908724    11.00000   -1.20000
AFIX   0
C91   1    0.589547    0.371543    1.066210    11.00000    0.04919    0.03968 =
         0.03360    0.00008    0.01722   -0.00749
C92   1    0.421675    0.548611    0.935895    11.00000    0.03548    0.09498 =
         0.03528    0.00948    0.01412    0.01878
C93   1    0.295558    0.080804    0.637498    11.00000    0.02940    0.03703 =
         0.02434    0.00026    0.01208   -0.00124
C94   1    0.345336    0.065221    0.707755    11.00000    0.02697    0.04022 =
         0.02738   -0.00309    0.01183   -0.00388
AFIX  43
H94   2    0.373357    0.026366    0.714915    11.00000   -1.20000
AFIX   0
C95   1    0.356098    0.104237    0.768582    11.00000    0.03270    0.04644 =
         0.02350    0.00049    0.01149   -0.00682
C96   1    0.315586    0.160677    0.761459    11.00000    0.03725    0.04081 =
         0.02878   -0.00539    0.01540   -0.00869
AFIX  43
H96   2    0.322365    0.187065    0.802841    11.00000   -1.20000
AFIX   0
C97   1    0.264942    0.177360    0.692132    11.00000    0.03834    0.03467 =
         0.03679   -0.00109    0.02087   -0.00677
C98   1    0.255923    0.138909    0.631550    11.00000    0.02962    0.03825 =
         0.03101    0.00079    0.01301   -0.00047
AFIX  43
H98   2    0.221729    0.152387    0.584407    11.00000   -1.20000
AFIX   0
C99   1    0.411981    0.085098    0.843647    11.00000    0.04170    0.05252 =
         0.02583   -0.00197    0.01272   -0.00340
C100  1    0.218535    0.237459    0.680485    11.00000    0.04787    0.03877 =
         0.04446   -0.00429    0.02191   -0.00297
C101  1    0.355211    0.076745    0.537747    11.00000    0.04165    0.03486 =
         0.02514   -0.00532    0.01762   -0.00816
C102  1    0.433645    0.059042    0.562121    11.00000    0.03604    0.04034 =
         0.02319   -0.00407    0.01163   -0.00728
AFIX  43
H102  2    0.450825    0.023535    0.594077    11.00000   -1.20000
AFIX   0
C103  1    0.486747    0.092098    0.540719    11.00000    0.03510    0.04053 =
         0.02772   -0.01209    0.01286   -0.01098
C104  1    0.464806    0.145405    0.495691    11.00000    0.05150    0.03739 =
         0.04264   -0.01038    0.02760   -0.01223
AFIX  43
H104  2    0.501531    0.168380    0.481870    11.00000   -1.20000
AFIX   0
C105  1    0.387839    0.163948    0.471642    11.00000    0.05381    0.03210 =
         0.04469    0.00057    0.02862   -0.00240
C106  1    0.334953    0.131187    0.492433    11.00000    0.03972    0.03539 =
         0.03135   -0.00304    0.01637    0.00036
AFIX  43
H106  2    0.282773    0.145747    0.475660    11.00000   -1.20000
AFIX   0
C107  1    0.567506    0.066180    0.562089    11.00000    0.03618    0.05614 =
         0.03578   -0.01102    0.01522   -0.01143
C108  1    0.360060    0.217510    0.418282    11.00000    0.07379    0.03618 =
         0.08733    0.01992    0.05323    0.00650
C109  1    0.204326    0.044801    0.498961    11.00000    0.03381    0.03336 =
         0.02479    0.00023    0.00703    0.00189
C110  1    0.136287    0.048491    0.514872    11.00000    0.03711    0.05457 =
         0.02359    0.00588    0.00960   -0.00465
AFIX  43
H110  2    0.140750    0.049274    0.564889    11.00000   -1.20000
AFIX   0
C111  1    0.062743    0.051040    0.460303    11.00000    0.03712    0.06604 =
         0.03724    0.00716    0.01255   -0.00447
C112  1    0.053882    0.046615    0.386287    11.00000    0.03476    0.08345 =
         0.03340    0.01005   -0.00218   -0.00485
AFIX  43
H112  2    0.003726    0.047689    0.348730    11.00000   -1.20000
AFIX   0
C113  1    0.119772    0.040615    0.368620    11.00000    0.05019    0.06930 =
         0.02436    0.00438    0.00229   -0.00817
C114  1    0.193480    0.039344    0.424367    11.00000    0.04335    0.04961 =
         0.02399    0.00275    0.00940    0.00391
AFIX  43
H114  2    0.237718    0.034611    0.411117    11.00000   -1.20000
AFIX   0
C115  1   -0.007372    0.059351    0.481707    11.00000    0.04813    0.09718 =
         0.05969    0.01345    0.02429   -0.00518
C116  1    0.113241    0.038199    0.290272    11.00000    0.05711    0.12134 =
         0.03108   -0.00005    0.00637   -0.00204
C117  1    0.307107   -0.034736    0.579782    11.00000    0.03357    0.04080 =
         0.02492    0.00128    0.00958    0.00015
C118  1    0.277551   -0.068810    0.625174    11.00000    0.03945    0.03727 =
         0.02817    0.00334    0.01042   -0.00363
AFIX  43
H118  2    0.251586   -0.046313    0.651599    11.00000   -1.20000
AFIX   0
C119  1    0.284878   -0.134804    0.633017    11.00000    0.05103    0.04237 =
         0.03383    0.00771    0.01336   -0.00210
C120  1    0.324645   -0.169097    0.597110    11.00000    0.05852    0.03829 =
         0.04537    0.00112    0.01716    0.00377
AFIX  43
H120  2    0.331296   -0.213793    0.603652    11.00000   -1.20000
AFIX   0
C121  1    0.354070   -0.136928    0.552008    11.00000    0.05248    0.04234 =
         0.04127   -0.00308    0.01930    0.00755
C122  1    0.344806   -0.071514    0.542431    11.00000    0.04097    0.03830 =
         0.03225    0.00089    0.01586    0.00080
AFIX  43
H122  2    0.364521   -0.050884    0.509637    11.00000   -1.20000
AFIX   0
C123  1    0.248592   -0.168028    0.681362    11.00000    0.07537    0.04708 =
         0.04827    0.01105    0.02572   -0.00847
C124  1    0.398711   -0.171331    0.511069    11.00000    0.09335    0.04657 =
         0.06280   -0.00149    0.03828    0.01378
C125  1    0.614278   -0.064083    0.860793    11.00000    0.07686    0.04613 =
         0.06150    0.00290    0.02741   -0.00667
AFIX  43
H125  2    0.569456   -0.064927    0.873572    11.00000   -1.20000
AFIX   0
C126  1    0.686936   -0.060647    0.916434    11.00000    0.07595    0.05304 =
         0.05555    0.00041    0.01303   -0.00858
AFIX  43
H126  2    0.692529   -0.060229    0.966756    11.00000   -1.20000
AFIX   0
C127  1    0.751729   -0.057818    0.895658    11.00000    0.06271    0.03655 =
         0.08002   -0.01142    0.01037    0.00177
AFIX  43
H127  2    0.802109   -0.055012    0.932654    11.00000   -1.20000
AFIX   0
C128  1    0.744273   -0.058978    0.824887    11.00000    0.05928    0.05648 =
         0.08034   -0.01383    0.03048    0.00280
AFIX  43
H128  2    0.789085   -0.057168    0.812146    11.00000   -1.20000
AFIX   0
C129  1    0.670880   -0.062836    0.769931    11.00000    0.07358    0.05825 =
         0.06039   -0.00169    0.02665    0.01112
AFIX  43
H129  2    0.665800   -0.063095    0.719741    11.00000   -1.20000
AFIX   0
C130  1    0.605193   -0.066299    0.787908    11.00000    0.05988    0.03215 =
         0.05763    0.00660    0.01858    0.00523
C131  1    0.524223   -0.069872    0.730186    11.00000    0.06446    0.05855 =
         0.06817    0.01196    0.01115    0.00936
AFIX  33
H13A  2    0.519555   -0.108109    0.700153    11.00000   -1.20000
H13B  2    0.514411   -0.032085    0.698694    11.00000   -1.20000
H13C  2    0.486235   -0.071736    0.754309    11.00000   -1.20000
AFIX   0
C132  1    0.878643    0.796038    1.143879    11.00000    0.26805    0.09590 =
         0.29378    0.04621    0.23202    0.03033
AFIX  43
H132  2    0.855807    0.782460    1.177754    11.00000   -1.20000
AFIX   0
C133  1    0.898190    0.861069    1.143121    11.00000    0.33754    0.10159 =
         0.42585   -0.00178    0.22558    0.10430
AFIX  43
H133  2    0.890574    0.888440    1.178598    11.00000   -1.20000
AFIX   0
C134  1    0.926907    0.886401    1.095146    11.00000    0.13998    0.09005 =
         0.22496    0.04642    0.10851    0.00069
AFIX  43
H134  2    0.940799    0.929899    1.095008    11.00000   -1.20000
AFIX   0
C135  1    0.933838    0.841458    1.045867    11.00000    0.11988    0.13367 =
         0.17498    0.04682    0.05839    0.02434
AFIX  43
H135  2    0.949051    0.857591    1.007734    11.00000   -1.20000
AFIX   0
C136  1    0.922331    0.779848    1.044568    11.00000    0.13433    0.17308 =
         0.07288    0.01464    0.01446    0.04982
AFIX  43
H136  2    0.932970    0.752179    1.010959    11.00000   -1.20000
AFIX   0
C137  1    0.889934    0.756278    1.102559    11.00000    0.09124    0.08886 =
         0.14964   -0.00515    0.00416    0.02196
C138  1    0.881538    0.689711    1.100055    11.00000    0.16044    0.09100 =
         0.26407   -0.04049   -0.09214    0.01851
AFIX  33
H13D  2    0.826544    0.678773    1.086064    11.00000   -1.20000
H13E  2    0.910996    0.671791    1.148610    11.00000   -1.20000
H13F  2    0.901224    0.672189    1.063747    11.00000   -1.20000
AFIX   0
C139  1    1.056295    0.769177    0.921490    11.00000    0.04386    0.12838 =
         0.27494    0.09396   -0.00892    0.00418
AFIX  43
H139  2    1.027840    0.747629    0.946239    11.00000   -1.20000
AFIX   0
C140  1    1.093787    0.823554    0.948224    11.00000    0.05904    0.14232 =
         0.11835    0.05316    0.00214    0.01797
AFIX  43
H140  2    1.091499    0.841000    0.992253    11.00000   -1.20000
AFIX   0
C141  1    1.134087    0.853350    0.913952    11.00000    0.06858    0.06521 =
         0.11208    0.01497    0.00479    0.01923
AFIX  43
H141  2    1.158827    0.891997    0.935174    11.00000   -1.20000
AFIX   0
C142  1    1.143221    0.833767    0.851503    11.00000    0.07362    0.08082 =
         0.11380   -0.00476   -0.00364    0.02713
AFIX  43
H142  2    1.174735    0.855706    0.830246    11.00000   -1.20000
AFIX   0
C143  1    1.103726    0.780551    0.822337    11.00000    0.05778    0.10319 =
         0.24698   -0.06803   -0.01390    0.02899
AFIX  43
H143  2    1.104660    0.765544    0.776790    11.00000   -1.20000
AFIX   0
C144  1    1.060065    0.745376    0.857335    11.00000    0.04619    0.05446 =
         0.35325   -0.02137   -0.02686    0.00787
C145  1    1.014622    0.684481    0.828821    11.00000    0.07090    0.07471 =
         0.72481   -0.08736   -0.01831   -0.00607
AFIX  33
H14A  2    0.959233    0.692414    0.817203    11.00000   -1.20000
H14B  2    1.032565    0.651312    0.866549    11.00000   -1.20000
H14C  2    1.022787    0.670482    0.784339    11.00000   -1.20000
AFIX   0
C146  1    1.006847    0.881402    1.330274    11.00000    0.15105    0.08597 =
         0.22896    0.00366    0.06325    0.00422
AFIX  43
H146  2    1.015483    0.887074    1.285621    11.00000   -1.20000
AFIX   0
C147  1    0.929720    0.882101    1.327600    11.00000    0.14692    0.07167 =
         0.26850    0.00759    0.09888    0.00196
AFIX  43
H147  2    0.885147    0.881897    1.283521    11.00000   -1.20000
AFIX   0
C148  1    0.927501    0.883111    1.396671    11.00000    0.22473    0.10314 =
         0.28860   -0.06287    0.12869   -0.06618
AFIX  43
H148  2    0.877200    0.886252    1.398872    11.00000   -1.20000
AFIX   0
C149  1    0.988805    0.880176    1.464520    11.00000    0.28726    0.20727 =
         0.25926   -0.06330    0.12977   -0.00949
AFIX  43
H149  2    0.979829    0.885461    1.509058    11.00000   -1.20000
AFIX   0
C150  1    1.063778    0.869281    1.465553    11.00000    0.25673    0.17924 =
         0.20494   -0.11299    0.07210   -0.03388
AFIX  43
H150  2    1.105377    0.860103    1.510329    11.00000   -1.20000
AFIX   0
C151  1    1.075862    0.872208    1.399649    11.00000    0.16444    0.07836 =
         0.20898   -0.04437    0.04098   -0.01207
C152  1    1.155796    0.860965    1.402782    11.00000    0.13037    0.23792 =
         0.24954   -0.12196    0.02397   -0.09002
AFIX  33
H15A  2    1.172729    0.818379    1.422588    11.00000   -1.20000
H15B  2    1.190645    0.892891    1.434666    11.00000   -1.20000
H15C  2    1.157036    0.864168    1.353169    11.00000   -1.20000
AFIX   0
C153  1    0.906582    0.725878    0.608164    11.00000    0.24367    0.40758 =
         0.27219    0.26689    0.21432    0.24088
AFIX  23
H15D  2    0.892354    0.680861    0.611291    11.00000   -1.20000
H15E  2    0.893120    0.750163    0.645272    11.00000   -1.20000
AFIX   0
B1    4    0.703938    0.537028    0.940082    11.00000    0.03232    0.02480 =
         0.01943    0.00154    0.00925    0.00254
B2    4    0.289695    0.041196    0.563652    11.00000    0.03290    0.03530 =
         0.02415    0.00067    0.01036   -0.00183
F23A  5    0.439679    0.620565    0.957436    10.50000    0.05593    0.08034 =
         0.07884   -0.03144    0.00940    0.02995
F23B  5    0.417559    0.582820    0.983999    10.50000    0.04033    0.10478 =
         0.04710   -0.02906    0.00752    0.02479
F22A  5    0.379973    0.541661    0.973937    10.50000    0.07572    0.15612 =
         0.15300    0.08633    0.08141    0.06503
F22B  5    0.361411    0.503081    0.923291    10.50000    0.02730    0.07390 =
         0.06373   -0.00140    0.01417    0.00284
F24B  5    0.403091    0.573532    0.869932    10.50000    0.02763    0.06976 =
         0.05075    0.01873   -0.00076    0.02403
F24A  5    0.381914    0.563254    0.866415    10.50000    0.03933    0.11157 =
         0.04356   -0.03193   -0.01244    0.03737
F44A  5    0.281766   -0.151062    0.749386    10.50000    0.17308    0.16120 =
         0.03636   -0.00522    0.04781   -0.10747
F44B  5    0.294054   -0.186918    0.743468    10.50000    0.09390    0.15207 =
         0.05479    0.05722   -0.01350   -0.05539
F43B  5    0.195851   -0.135174    0.695971    10.50000    0.29677    0.08141 =
         0.27065    0.08385    0.25049    0.06138
F43A  5    0.177589   -0.154706    0.663163    10.50000    0.04556    0.12957 =
         0.06411    0.02161    0.02585   -0.02539
F45A  5    0.257362   -0.231239    0.678660    10.50000    0.13656    0.05667 =
         0.13039    0.04906    0.08336    0.01504
F45B  5    0.209852   -0.221607    0.650887    10.50000    0.11414    0.06924 =
         0.07689   -0.00783    0.04604   -0.04828
HKLF 4
 
REM  shirato2
REM R1 =  0.0538 for   34485 Fo > 4sig(Fo)  and  0.0678 for all   40859 data
REM   1936 parameters refined using    359 restraints
 
END  
     
WGHT      0.0905      4.0579 

REM No hydrogen bonds found for HTAB generation

REM Highest difference peak  1.365,  deepest hole -0.921,  1-sigma level  0.116
Q1    1   0.2409  0.7155  0.4183  11.00000  0.05    1.37
Q2    1   0.2202  0.7431  0.4140  11.00000  0.05    1.28
Q3    1   0.7069  0.1778  0.8408  11.00000  0.05    1.24
Q4    1   0.8794  0.6969  0.5704  11.00000  0.05    1.13
Q5    1   0.5724  0.4537  0.6103  11.00000  0.05    1.09
Q6    1   0.5825  0.2444  0.7745  11.00000  0.05    1.08
Q7    1   0.7765  0.1645  0.4745  11.00000  0.05    1.07
Q8    1   0.5425  0.5362  0.6567  11.00000  0.05    1.07
Q9    1   0.3431  0.4220  0.6789  11.00000  0.05    1.03
Q10   1   0.8576  0.7090  0.8538  11.00000  0.05    0.96
Q11   1   0.5126  0.2566  0.7551  11.00000  0.05    0.86
Q12   1   0.5175  0.3243  0.7691  11.00000  0.05    0.84
Q13   1   0.4622  0.3854  0.7223  11.00000  0.05    0.83
Q14   1   0.5593  0.3002  0.8001  11.00000  0.05    0.83
Q15   1   0.7583  0.7389  0.7756  11.00000  0.05    0.82
Q16   1   0.4141  0.4036  0.6917  11.00000  0.05    0.82
Q17   1   0.4851  0.3297  0.6920  11.00000  0.05    0.79
Q18   1   0.4365  0.3292  0.7520  11.00000  0.05    0.79
Q19   1   0.4587  0.2719  0.7279  11.00000  0.05    0.78
Q20   1   0.3231  0.3936  0.6554  11.00000  0.05    0.77
Q21   1   0.8547  0.4780  1.2428  11.00000  0.05    0.77
Q22   1   0.5576  0.1876  0.8078  11.00000  0.05    0.75
Q23   1   0.6233  0.5478  0.6316  11.00000  0.05    0.72
Q24   1   0.4224  0.3507  0.6882  11.00000  0.05    0.72
Q25   1   0.4013  0.1160  0.8928  11.00000  0.05    0.71
Q26   1   0.8582  0.2603  0.4989  11.00000  0.05    0.70
Q27   1   0.6376  0.1734  0.8169  11.00000  0.05    0.69
Q28   1   0.9617  0.8017  0.5365  11.00000  0.05    0.69
Q29   1   0.6392  0.1410  0.8722  11.00000  0.05    0.69
Q30   1   0.4009  0.4235  0.6248  11.00000  0.05    0.69
;

loop_
_symmetry_equiv_pos_site_id
_space_group_symop_operation_xyz
1 +X,+Y,+Z
2 -X,1/2+Y,-Z

loop_
_atom_site_label
_atom_site_type_symbol
_atom_site_fract_x
_atom_site_fract_y
_atom_site_fract_z
_atom_site_U_iso_or_equiv
_atom_site_adp_type
_atom_site_occupancy
_atom_site_site_symmetry_multiplicity
_atom_site_calc_flag
_atom_site_refinement_flags
_atom_site_disorder_assembly
_atom_site_disorder_group
Pd1 Pd 0.37343(3) 0.42393(2) 0.65292(2) 0.02990(9) Uani 1 2 d . . .
Pd2 Pd 0.46210(3) 0.32826(2) 0.72278(2) 0.02855(9) Uani 1 2 d . . .
Pd3 Pd 0.56125(3) 0.24529(2) 0.80103(2) 0.03292(10) Uani 1 2 d . . .
Pd4 Pd 0.68778(3) 0.17769(2) 0.86892(2) 0.03297(10) Uani 1 2 d . . .
Cl1 Cl 0.8582(3) 0.7516(3) 0.5312(3) 0.158(2) Uani 1 2 d . . .
Cl2 Cl 1.0117(4) 0.7309(6) 0.6309(6) 0.272(6) Uani 1 2 d . . .
F1 F 0.8633(3) 0.3623(3) 0.8412(4) 0.0662(15) Uani 1 2 d . . .
F2 F 0.7772(4) 0.3074(2) 0.8637(3) 0.0670(16) Uani 1 2 d . . .
F3 F 0.7732(3) 0.3168(2) 0.7536(3) 0.0565(12) Uani 1 2 d . . .
F4 F 0.5298(4) 0.4834(7) 0.6376(4) 0.163(6) Uani 1 2 d . . .
F5 F 0.6274(4) 0.4976(5) 0.6086(3) 0.121(4) Uani 1 2 d . . .
F6 F 0.5856(7) 0.5671(4) 0.6560(3) 0.129(4) Uani 1 2 d . . .
F7 F 1.0177(4) 0.5642(5) 1.0225(5) 0.109(3) Uani 1 2 d . . .
F8 F 0.9993(4) 0.4678(6) 1.0061(7) 0.167(6) Uani 1 2 d . . .
F9 F 1.0634(3) 0.5062(4) 1.1142(4) 0.0858(19) Uani 1 2 d . . .
F10 F 0.9125(5) 0.5142(5) 1.2720(3) 0.128(4) Uani 1 2 d . . .
F11 F 0.8344(5) 0.5881(4) 1.2356(4) 0.097(2) Uani 1 2 d . . .
F12 F 0.7912(5) 0.4964(5) 1.2249(4) 0.118(3) Uani 1 2 d . . .
F13 F 0.6982(4) 0.7525(3) 1.0899(3) 0.0825(19) Uani 1 2 d . . .
F14 F 0.5831(4) 0.7390(3) 1.0167(4) 0.0772(18) Uani 1 2 d . . .
F15 F 0.6435(4) 0.8204(2) 1.0018(3) 0.0757(18) Uani 1 2 d . . .
F16 F 0.8329(4) 0.7821(4) 0.8670(4) 0.088(2) Uani 1 2 d . . .
F17 F 0.7990(5) 0.7016(3) 0.7917(4) 0.094(3) Uani 1 2 d . . .
F18 F 0.7258(4) 0.7794(3) 0.7809(3) 0.0705(15) Uani 1 2 d . . .
F19 F 0.6572(3) 0.3426(2) 1.0782(3) 0.0568(12) Uani 1 2 d . . .
F20 F 0.5349(3) 0.3268(3) 1.0377(3) 0.0678(15) Uani 1 2 d . . .
F21 F 0.5856(3) 0.3865(3) 1.1307(3) 0.0586(13) Uani 1 2 d . . .
F25 F 0.3785(4) 0.0614(5) 0.8851(4) 0.118(3) Uani 1 2 d . . .
F26 F 0.4655(4) 0.0456(4) 0.8425(3) 0.089(2) Uani 1 2 d . . .
F27 F 0.4512(6) 0.1346(4) 0.8806(4) 0.131(4) Uani 1 2 d . . .
F28 F 0.2238(3) 0.2658(3) 0.7444(3) 0.0637(13) Uani 1 2 d . . .
F29 F 0.2427(3) 0.2817(2) 0.6438(3) 0.0640(14) Uani 1 2 d . . .
F30 F 0.1442(3) 0.2294(2) 0.6432(3) 0.0566(12) Uani 1 2 d . . .
F31 F 0.5702(3) 0.0186(3) 0.5174(3) 0.0736(17) Uani 1 2 d . . .
F32 F 0.5949(3) 0.0424(3) 0.6287(3) 0.0684(16) Uani 1 2 d . . .
F33 F 0.6183(3) 0.1095(3) 0.5587(5) 0.092(2) Uani 1 2 d . . .
F34 F 0.3477(5) 0.1999(3) 0.3519(4) 0.100(2) Uani 1 2 d . . .
F35 F 0.2942(4) 0.2434(3) 0.4181(6) 0.115(3) Uani 1 2 d . . .
F36 F 0.4116(4) 0.2655(3) 0.4322(5) 0.094(2) Uani 1 2 d . . .
F37 F 0.0035(3) 0.0382(3) 0.5470(3) 0.0696(16) Uani 1 2 d . . .
F38 F -0.0235(6) 0.1247(4) 0.4848(8) 0.147(5) Uani 1 2 d . . .
F39 F -0.0700(3) 0.0359(5) 0.4350(3) 0.105(3) Uani 1 2 d . . .
F40 F 0.0440(4) 0.0320(5) 0.2424(3) 0.099(3) Uani 1 2 d . . .
F41 F 0.1528(5) -0.0095(7) 0.2766(4) 0.145(5) Uani 1 2 d . . .
F42 F 0.1433(8) 0.0877(6) 0.2706(4) 0.166(6) Uani 1 2 d . . .
F46 F 0.4084(4) -0.2325(3) 0.5275(4) 0.0844(19) Uani 1 2 d . . .
F47 F 0.4682(5) -0.1459(3) 0.5239(5) 0.098(2) Uani 1 2 d . . .
F48 F 0.3627(5) -0.1657(4) 0.4383(4) 0.098(2) Uani 1 2 d . . .
C1 C 0.3879(4) 0.3475(3) 0.8185(3) 0.0333(12) Uani 1 2 d . . .
C2 C 0.3392(4) 0.3967(4) 0.7830(3) 0.0381(13) Uani 1 2 d . . .
C3 C 0.3688(4) 0.4532(3) 0.7628(3) 0.0342(12) Uani 1 2 d . . .
C4 C 0.4492(4) 0.4563(3) 0.7765(3) 0.0319(11) Uani 1 2 d . . .
C5 C 0.4995(4) 0.4045(3) 0.8108(3) 0.0288(11) Uani 1 2 d . . .
C6 C 0.4694(4) 0.3500(3) 0.8354(3) 0.0314(12) Uani 1 2 d . . .
C7 C 0.5162(4) 0.2977(3) 0.8751(3) 0.0308(11) Uani 1 2 d . . .
C8 C 0.5979(4) 0.2934(3) 0.9041(3) 0.0327(12) Uani 1 2 d . . .
C9 C 0.6352(4) 0.2365(3) 0.9440(3) 0.0339(12) Uani 1 2 d . . .
C10 C 0.7142(4) 0.2265(3) 0.9739(3) 0.0369(13) Uani 1 2 d . . .
C11 C 0.7477(4) 0.1764(3) 1.0316(3) 0.0355(12) Uani 1 2 d . . .
C12 C 0.7483(4) 0.1850(3) 1.1027(4) 0.0391(14) Uani 1 2 d . . .
C13 C 0.7784(4) 0.1380(3) 1.1562(4) 0.0387(13) Uani 1 2 d . . .
C14 C 0.7832(4) 0.1476(4) 1.2296(4) 0.0452(15) Uani 1 2 d . . .
C15 C 0.8109(5) 0.0998(4) 1.2820(4) 0.0494(17) Uani 1 2 d . . .
C16 C 0.8352(4) 0.0422(4) 1.2619(4) 0.0502(18) Uani 1 2 d . . .
C17 C 0.8314(5) 0.0314(4) 1.1913(4) 0.0517(18) Uani 1 2 d . . .
C18 C 0.8041(4) 0.0792(4) 1.1381(4) 0.0421(15) Uani 1 2 d . . .
C19 C 0.8021(4) 0.0706(3) 1.0648(4) 0.0401(14) Uani 1 2 d . . .
C20 C 0.7774(4) 0.1192(3) 1.0138(4) 0.0364(13) Uani 1 2 d . . .
C21 C 0.7827(4) 0.1124(3) 0.9408(4) 0.0395(14) Uani 1 2 d . . .
C22 C 0.8196(4) 0.1559(3) 0.9114(4) 0.0395(14) Uani 1 2 d . . .
C23 C 0.8449(4) 0.1441(4) 0.8520(4) 0.0420(15) Uani 1 2 d . . .
C24 C 0.8842(4) 0.1845(4) 0.8268(5) 0.0484(17) Uani 1 2 d . . .
C25 C 0.9124(5) 0.1744(4) 0.7663(6) 0.057(2) Uani 1 2 d . . .
C26 C 0.9496(8) 0.2246(5) 0.7448(8) 0.086(4) Uani 1 2 d . . .
C27 C 0.9833(12) 0.2164(6) 0.6934(10) 0.128(6) Uani 1 2 d . . .
C28 C 0.9700(14) 0.1600(6) 0.6549(11) 0.146(7) Uani 1 2 d . . .
C29 C 0.9310(10) 0.1101(6) 0.6742(9) 0.106(5) Uani 1 2 d . . .
C30 C 0.9032(7) 0.1182(5) 0.7291(7) 0.075(3) Uani 1 2 d . . .
C31 C 0.6067(4) 0.2254(3) 0.6957(4) 0.0365(13) Uani 1 2 d . . .
C32 C 0.6697(4) 0.1842(3) 0.7297(4) 0.0393(13) Uani 1 2 d . . .
C33 C 0.6596(4) 0.1279(3) 0.7621(4) 0.0362(13) Uani 1 2 d . . .
C34 C 0.5857(4) 0.1120(3) 0.7614(4) 0.0384(14) Uani 1 2 d . . .
C35 C 0.5220(4) 0.1506(3) 0.7253(3) 0.0334(12) Uani 1 2 d . . .
C36 C 0.5310(3) 0.2072(3) 0.6900(3) 0.0272(10) Uani 1 2 d . . .
C37 C 0.4607(3) 0.2458(3) 0.6523(3) 0.0298(10) Uani 1 2 d . . .
C38 C 0.4566(3) 0.3039(3) 0.6159(3) 0.0286(11) Uani 1 2 d . . .
C39 C 0.3830(4) 0.3352(3) 0.5802(3) 0.0317(11) Uani 1 2 d . . .
C40 C 0.3727(4) 0.3945(3) 0.5453(3) 0.0308(11) Uani 1 2 d . . .
C41 C 0.2950(4) 0.4112(3) 0.4908(3) 0.0322(12) Uani 1 2 d . . .
C42 C 0.2714(4) 0.3878(3) 0.4198(3) 0.0337(12) Uani 1 2 d . . .
C43 C 0.1948(4) 0.3939(3) 0.3705(3) 0.0368(13) Uani 1 2 d . . .
C44 C 0.1689(5) 0.3674(4) 0.2984(4) 0.0437(15) Uani 1 2 d . . .
C45 C 0.0928(5) 0.3711(4) 0.2527(4) 0.0503(18) Uani 1 2 d . . .
C46 C 0.0382(5) 0.4009(4) 0.2768(4) 0.055(2) Uani 1 2 d . . .
C47 C 0.0611(5) 0.4280(4) 0.3457(4) 0.0481(16) Uani 1 2 d . . .
C48 C 0.1393(4) 0.4243(4) 0.3942(4) 0.0404(13) Uani 1 2 d . . .
C49 C 0.1660(4) 0.4517(4) 0.4661(4) 0.0418(15) Uani 1 2 d . . .
C50 C 0.2411(4) 0.4464(3) 0.5125(3) 0.0347(12) Uani 1 2 d . . .
C51 C 0.2704(4) 0.4828(3) 0.5832(4) 0.0387(14) Uani 1 2 d . . .
C52 C 0.3341(4) 0.5222(3) 0.5988(3) 0.0365(13) Uani 1 2 d . . .
C53 C 0.3559(4) 0.5720(3) 0.6539(4) 0.0377(13) Uani 1 2 d . . .
C54 C 0.4134(5) 0.6129(3) 0.6586(4) 0.0413(14) Uani 1 2 d . . .
C55 C 0.4432(5) 0.6657(3) 0.7116(4) 0.0424(15) Uani 1 2 d . . .
C56 C 0.5026(6) 0.7030(4) 0.7078(5) 0.057(2) Uani 1 2 d . . .
C57 C 0.5337(6) 0.7522(5) 0.7563(6) 0.064(2) Uani 1 2 d . . .
C58 C 0.5051(6) 0.7635(4) 0.8113(5) 0.056(2) Uani 1 2 d . . .
C59 C 0.4461(7) 0.7269(5) 0.8150(6) 0.069(3) Uani 1 2 d . . .
C60 C 0.4140(6) 0.6791(5) 0.7672(5) 0.057(2) Uani 1 2 d . . .
C61 C 0.7023(3) 0.4976(3) 0.8664(3) 0.0263(10) Uani 1 2 d . . .
C62 C 0.7432(3) 0.4411(3) 0.8705(3) 0.0276(10) Uani 1 2 d . . .
C63 C 0.7389(3) 0.4074(3) 0.8080(3) 0.0277(10) Uani 1 2 d . . .
C64 C 0.6925(4) 0.4268(3) 0.7383(3) 0.0304(10) Uani 1 2 d . . .
C65 C 0.6496(4) 0.4832(3) 0.7332(3) 0.0293(11) Uani 1 2 d . . .
C66 C 0.6545(3) 0.5168(3) 0.7955(3) 0.0285(10) Uani 1 2 d . . .
C67 C 0.7880(4) 0.3493(3) 0.8158(4) 0.0383(14) Uani 1 2 d . . .
C68 C 0.5981(4) 0.5057(3) 0.6584(3) 0.0363(13) Uani 1 2 d . . .
C69 C 0.7853(4) 0.5269(3) 1.0111(3) 0.0294(11) Uani 1 2 d . . .
C70 C 0.8576(4) 0.5230(3) 1.0042(4) 0.0355(12) Uani 1 2 d . . .
C71 C 0.9260(4) 0.5190(4) 1.0652(5) 0.0453(16) Uani 1 2 d . . .
C72 C 0.9269(5) 0.5213(4) 1.1362(4) 0.0474(17) Uani 1 2 d . . .
C73 C 0.8555(4) 0.5269(4) 1.1446(4) 0.0416(15) Uani 1 2 d . . .
C74 C 0.7867(4) 0.5293(3) 1.0833(3) 0.0351(12) Uani 1 2 d . . .
C75 C 1.0007(4) 0.5131(5) 1.0529(5) 0.060(2) Uani 1 2 d . . .
C76 C 0.8517(5) 0.5289(5) 1.2211(4) 0.058(2) Uani 1 2 d . . .
C77 C 0.7015(4) 0.6139(3) 0.9283(3) 0.0303(11) Uani 1 2 d . . .
C78 C 0.6755(4) 0.6546(3) 0.9712(3) 0.0334(12) Uani 1 2 d . . .
C79 C 0.6810(4) 0.7199(3) 0.9691(4) 0.0377(13) Uani 1 2 d . . .
C80 C 0.7140(4) 0.7490(3) 0.9234(4) 0.0401(14) Uani 1 2 d . . .
C81 C 0.7413(4) 0.7100(3) 0.8811(4) 0.0360(13) Uani 1 2 d . . .
C82 C 0.7348(4) 0.6448(3) 0.8829(3) 0.0334(12) Uani 1 2 d . . .
C83 C 0.6515(6) 0.7585(3) 1.0182(4) 0.0503(19) Uani 1 2 d . . .
C84 C 0.7767(5) 0.7414(3) 0.8315(4) 0.0467(16) Uani 1 2 d . . .
C85 C 0.6305(3) 0.5093(3) 0.9588(3) 0.0283(10) Uani 1 2 d . . .
C86 C 0.6373(4) 0.4526(3) 0.9978(3) 0.0306(11) Uani 1 2 d . . .
C87 C 0.5772(4) 0.4283(3) 1.0165(3) 0.0345(12) Uani 1 2 d . . .
C88 C 0.5054(4) 0.4586(4) 0.9948(4) 0.0377(14) Uani 1 2 d . . .
C89 C 0.4970(4) 0.5136(4) 0.9553(3) 0.0382(14) Uani 1 2 d . . .
C90 C 0.5570(4) 0.5390(3) 0.9368(3) 0.0331(12) Uani 1 2 d . . .
C91 C 0.5896(4) 0.3715(3) 1.0662(4) 0.0402(14) Uani 1 2 d . . .
C92 C 0.4217(4) 0.5486(5) 0.9359(4) 0.055(2) Uani 1 2 d . . .
C93 C 0.2956(3) 0.0808(3) 0.6375(3) 0.0296(11) Uani 1 2 d . . .
C94 C 0.3453(3) 0.0652(3) 0.7078(3) 0.0310(11) Uani 1 2 d . . .
C95 C 0.3561(4) 0.1042(3) 0.7686(3) 0.0339(12) Uani 1 2 d . . .
C96 C 0.3156(4) 0.1607(3) 0.7615(3) 0.0347(12) Uani 1 2 d . . .
C97 C 0.2649(4) 0.1774(3) 0.6921(4) 0.0346(12) Uani 1 2 d . . .
C98 C 0.2559(4) 0.1389(3) 0.6315(3) 0.0324(12) Uani 1 2 d . . .
C99 C 0.4120(4) 0.0851(4) 0.8437(3) 0.0399(14) Uani 1 2 d . . .
C100 C 0.2185(4) 0.2375(3) 0.6805(4) 0.0423(15) Uani 1 2 d . . .
C101 C 0.3552(4) 0.0767(3) 0.5377(3) 0.0324(12) Uani 1 2 d . . .
C102 C 0.4336(4) 0.0590(3) 0.5621(3) 0.0330(12) Uani 1 2 d . . .
C103 C 0.4868(4) 0.0921(3) 0.5407(3) 0.0341(12) Uani 1 2 d . . .
C104 C 0.4648(4) 0.1454(3) 0.4957(4) 0.0409(15) Uani 1 2 d . . .
C105 C 0.3878(5) 0.1640(3) 0.4716(4) 0.0405(14) Uani 1 2 d . . .
C106 C 0.3350(4) 0.1312(3) 0.4924(3) 0.0345(12) Uani 1 2 d . . .
C107 C 0.5675(4) 0.0662(4) 0.5621(4) 0.0421(15) Uani 1 2 d . . .
C108 C 0.3601(6) 0.2175(4) 0.4183(6) 0.059(2) Uani 1 2 d . . .
C109 C 0.2043(4) 0.0448(3) 0.4990(3) 0.0317(11) Uani 1 2 d . . .
C110 C 0.1363(4) 0.0485(4) 0.5149(3) 0.0388(14) Uani 1 2 d . . .
C111 C 0.0627(4) 0.0510(4) 0.4603(4) 0.0471(17) Uani 1 2 d . . .
C112 C 0.0539(5) 0.0466(5) 0.3863(4) 0.055(2) Uani 1 2 d . . .
C113 C 0.1198(5) 0.0406(4) 0.3686(4) 0.0511(19) Uani 1 2 d . . .
C114 C 0.1935(4) 0.0393(4) 0.4244(3) 0.0398(14) Uani 1 2 d . . .
C115 C -0.0074(5) 0.0594(6) 0.4817(6) 0.067(3) Uani 1 2 d . . .
C116 C 0.1132(6) 0.0382(7) 0.2903(5) 0.073(3) Uani 1 2 d . . .
C117 C 0.3071(4) -0.0347(3) 0.5798(3) 0.0334(12) Uani 1 2 d . . .
C118 C 0.2776(4) -0.0688(3) 0.6252(3) 0.0355(12) Uani 1 2 d . . .
C119 C 0.2849(5) -0.1348(4) 0.6330(4) 0.0430(15) Uani 1 2 d . . .
C120 C 0.3246(5) -0.1691(4) 0.5971(4) 0.0479(16) Uani 1 2 d . . .
C121 C 0.3541(5) -0.1369(4) 0.5520(4) 0.0448(15) Uani 1 2 d . . .
C122 C 0.3448(4) -0.0715(3) 0.5424(3) 0.0365(12) Uani 1 2 d . . .
C123 C 0.2486(6) -0.1680(4) 0.6814(5) 0.056(2) Uani 1 2 d . . .
C124 C 0.3987(7) -0.1713(4) 0.5111(5) 0.065(2) Uani 1 2 d . . .
C125 C 0.6143(6) -0.0641(4) 0.8608(5) 0.061(2) Uani 1 2 d . . .
C126 C 0.6869(6) -0.0607(4) 0.9164(6) 0.065(2) Uani 1 2 d . . .
C127 C 0.7517(6) -0.0578(4) 0.8957(6) 0.064(2) Uani 1 2 d . . .
C128 C 0.7443(6) -0.0590(5) 0.8249(6) 0.064(2) Uani 1 2 d . . .
C129 C 0.6709(6) -0.0628(5) 0.7699(6) 0.063(2) Uani 1 2 d . . .
C130 C 0.6052(5) -0.0663(3) 0.7879(5) 0.0507(18) Uani 1 2 d . . .
C131 C 0.5242(6) -0.0699(5) 0.7302(6) 0.067(2) Uani 1 2 d . . .
C132 C 0.8786(17) 0.7960(9) 1.1439(16) 0.183(13) Uani 1 2 d . . .
C133 C 0.898(2) 0.8611(11) 1.143(2) 0.26(2) Uani 1 2 d . . .
C134 C 0.9269(12) 0.8864(9) 1.0952(15) 0.140(8) Uani 1 2 d . . .
C135 C 0.9338(12) 0.8415(12) 1.0459(14) 0.142(8) Uani 1 2 d . . .
C136 C 0.9223(12) 0.7799(12) 1.0446(9) 0.133(7) Uani 1 2 d . . .
C137 C 0.8899(10) 0.7563(8) 1.1026(12) 0.121(6) Uani 1 2 d . . .
C138 C 0.8815(14) 0.6897(10) 1.1001(15) 0.220(16) Uani 1 2 d . . .
C139 C 1.0563(8) 0.7692(9) 0.9215(13) 0.168(7) Uani 1 2 d . . .
C140 C 1.0938(7) 0.8236(9) 0.9482(9) 0.115(4) Uani 1 2 d . . .
C141 C 1.1341(7) 0.8534(6) 0.9140(8) 0.090(3) Uani 1 2 d . . .
C142 C 1.1432(8) 0.8338(7) 0.8515(8) 0.100(4) Uani 1 2 d . . .
C143 C 1.1037(8) 0.7805(8) 0.8223(12) 0.156(6) Uani 1 2 d . . .
C144 C 1.0601(8) 0.7454(6) 0.8573(14) 0.179(8) Uani 1 2 d . . .
C145 C 1.0146(10) 0.6845(8) 0.829(2) 0.336(19) Uani 1 2 d . . .
C146 C 1.0069(13) 0.8814(8) 1.3303(15) 0.157(7) Uani 1 2 d . . .
C147 C 0.9297(14) 0.8821(8) 1.3276(18) 0.156(7) Uani 1 2 d . . .
C148 C 0.927(2) 0.8831(11) 1.3967(18) 0.196(10) Uani 1 2 d . . .
C149 C 0.989(2) 0.8802(17) 1.465(2) 0.243(13) Uani 1 2 d . . .
C150 C 1.064(2) 0.8693(14) 1.4655(17) 0.217(10) Uani 1 2 d . . .
C151 C 1.0759(13) 0.8722(7) 1.3997(14) 0.158(7) Uani 1 2 d . . .
C152 C 1.1558(12) 0.8610(12) 1.4028(16) 0.219(13) Uani 1 2 d . . .
C153 C 0.9066(11) 0.7259(15) 0.6082(12) 0.27(2) Uani 1 2 d . . .
B1 B 0.7039(4) 0.5370(3) 0.9401(3) 0.0256(11) Uani 1 2 d . . .
B2 B 0.2897(4) 0.0412(3) 0.5636(4) 0.0308(12) Uani 1 2 d . . .
H1 H 0.36634 0.31081 0.83201 0.0400 Uiso 1 2 calc R . .
H2 H 0.28498 0.39277 0.77188 0.0457 Uiso 1 2 calc R . .
H3 H 0.33555 0.48792 0.74077 0.0411 Uiso 1 2 calc R . .
H4 H 0.47015 0.4933 0.76278 0.0383 Uiso 1 2 calc R . .
H5 H 0.55288 0.40625 0.81733 0.0345 Uiso 1 2 calc R . .
H7 H 0.48887 0.26181 0.88271 0.0370 Uiso 1 2 calc R . .
H8 H 0.62852 0.32747 0.89764 0.0392 Uiso 1 2 calc R . .
H9 H 0.60257 0.2037 0.94991 0.0407 Uiso 1 2 calc R . .
H10 H 0.7477 0.25157 0.95783 0.0442 Uiso 1 2 calc R . .
H12 H 0.72805 0.22316 1.11474 0.0470 Uiso 1 2 calc R . .
H13A H 0.51956 -0.10811 0.70015 0.0809 Uiso 1 2 calc R . .
H13B H 0.51441 -0.03209 0.69869 0.0809 Uiso 1 2 calc R . .
H13C H 0.48623 -0.07174 0.75431 0.0809 Uiso 1 2 calc R . .
H13D H 0.82654 0.67877 1.08606 0.2635 Uiso 1 2 calc R . .
H13E H 0.911 0.67179 1.14861 0.2635 Uiso 1 2 calc R . .
H13F H 0.90122 0.67219 1.06375 0.2635 Uiso 1 2 calc R . .
H14 H 0.76721 0.18712 1.24311 0.0542 Uiso 1 2 calc R . .
H14A H 0.95923 0.69241 0.8172 0.4035 Uiso 1 2 calc R . .
H14B H 1.03256 0.65131 0.86655 0.4035 Uiso 1 2 calc R . .
H14C H 1.02279 0.67048 0.78434 0.4035 Uiso 1 2 calc R . .
H15 H 0.81341 0.10629 1.33096 0.0593 Uiso 1 2 calc R . .
H15A H 1.17273 0.81838 1.42259 0.2625 Uiso 1 2 calc R . .
H15B H 1.19064 0.89289 1.43467 0.2625 Uiso 1 2 calc R . .
H15C H 1.15704 0.86417 1.35317 0.2625 Uiso 1 2 calc R . .
H15D H 0.89235 0.68086 0.61129 0.3288 Uiso 1 2 calc R . .
H15E H 0.89312 0.75016 0.64527 0.3288 Uiso 1 2 calc R . .
H16 H 0.85474 0.00981 1.29781 0.0602 Uiso 1 2 calc R . .
H17 H 0.8472 -0.00845 1.17854 0.0621 Uiso 1 2 calc R . .
H19 H 0.81783 0.03112 1.05105 0.0481 Uiso 1 2 calc R . .
H21 H 0.75946 0.07611 0.91217 0.0474 Uiso 1 2 calc R . .
H22 H 0.82884 0.19719 0.93272 0.0475 Uiso 1 2 calc R . .
H23 H 0.83256 0.10381 0.82853 0.0504 Uiso 1 2 calc R . .
H24 H 0.8954 0.22472 0.85053 0.0581 Uiso 1 2 calc R . .
H26 H 0.95138 0.2654 0.76635 0.1029 Uiso 1 2 calc R . .
H27 H 1.01486 0.24868 0.68461 0.1542 Uiso 1 2 calc R . .
H28 H 0.98736 0.15488 0.61507 0.1746 Uiso 1 2 calc R . .
H29 H 0.92396 0.07056 0.64893 0.1275 Uiso 1 2 calc R . .
H30 H 0.8768 0.08414 0.74188 0.0896 Uiso 1 2 calc R . .
H31 H 0.61494 0.26518 0.67671 0.0438 Uiso 1 2 calc R . .
H32 H 0.7198 0.19506 0.73042 0.0472 Uiso 1 2 calc R . .
H33 H 0.70234 0.10024 0.78466 0.0434 Uiso 1 2 calc R . .
H34 H 0.57907 0.0746 0.78583 0.0461 Uiso 1 2 calc R . .
H35 H 0.47207 0.13882 0.72439 0.0401 Uiso 1 2 calc R . .
H37 H 0.41307 0.2293 0.65275 0.0358 Uiso 1 2 calc R . .
H38 H 0.50275 0.32278 0.61468 0.0344 Uiso 1 2 calc R . .
H39 H 0.33779 0.31391 0.58042 0.0381 Uiso 1 2 calc R . .
H40 H 0.41478 0.42352 0.55631 0.0369 Uiso 1 2 calc R . .
H42 H 0.3082 0.36711 0.40403 0.0404 Uiso 1 2 calc R . .
H44 H 0.20521 0.34692 0.28172 0.0524 Uiso 1 2 calc R . .
H45 H 0.07664 0.35343 0.2047 0.0603 Uiso 1 2 calc R . .
H46 H -0.01478 0.40249 0.24519 0.0665 Uiso 1 2 calc R . .
H47 H 0.02405 0.44917 0.36079 0.0578 Uiso 1 2 calc R . .
H49 H 0.13027 0.47416 0.48182 0.0501 Uiso 1 2 calc R . .
H51 H 0.2451 0.47874 0.6174 0.0464 Uiso 1 2 calc R . .
H52 H 0.36638 0.51607 0.57117 0.0437 Uiso 1 2 calc R . .
H53 H 0.32923 0.57589 0.68699 0.0453 Uiso 1 2 calc R . .
H54 H 0.43777 0.60728 0.62386 0.0495 Uiso 1 2 calc R . .
H56 H 0.52281 0.69452 0.67047 0.0686 Uiso 1 2 calc R . .
H57 H 0.5741 0.7779 0.75194 0.0774 Uiso 1 2 calc R . .
H58 H 0.5265 0.7964 0.84617 0.0674 Uiso 1 2 calc R . .
H59 H 0.4265 0.73533 0.85278 0.0828 Uiso 1 2 calc R . .
H60 H 0.37228 0.65496 0.77113 0.0689 Uiso 1 2 calc R . .
H62 H 0.77491 0.42515 0.91737 0.0332 Uiso 1 2 calc R . .
H64 H 0.68956 0.40332 0.69581 0.0365 Uiso 1 2 calc R . .
H66 H 0.62427 0.55436 0.79014 0.0342 Uiso 1 2 calc R . .
H70 H 0.86004 0.52309 0.95647 0.0426 Uiso 1 2 calc R . .
H72 H 0.97415 0.5191 1.1775 0.0569 Uiso 1 2 calc R . .
H74 H 0.7389 0.53271 1.09068 0.0421 Uiso 1 2 calc R . .
H78 H 0.65298 0.63637 1.00324 0.0401 Uiso 1 2 calc R . .
H80 H 0.71754 0.79396 0.92133 0.0481 Uiso 1 2 calc R . .
H82 H 0.75344 0.61971 0.85235 0.0401 Uiso 1 2 calc R . .
H86 H 0.68485 0.42986 1.01224 0.0367 Uiso 1 2 calc R . .
H88 H 0.46401 0.44173 1.00696 0.0453 Uiso 1 2 calc R . .
H90 H 0.54825 0.57708 0.90872 0.0397 Uiso 1 2 calc R . .
H94 H 0.37336 0.02637 0.71491 0.0372 Uiso 1 2 calc R . .
H96 H 0.32236 0.18706 0.80284 0.0416 Uiso 1 2 calc R . .
H98 H 0.22173 0.15239 0.58441 0.0389 Uiso 1 2 calc R . .
H102 H 0.45082 0.02354 0.59408 0.0396 Uiso 1 2 calc R . .
H104 H 0.50153 0.16838 0.48187 0.0491 Uiso 1 2 calc R . .
H106 H 0.28277 0.14575 0.47566 0.0414 Uiso 1 2 calc R . .
H110 H 0.14075 0.04927 0.56489 0.0466 Uiso 1 2 calc R . .
H112 H 0.00373 0.04769 0.34873 0.0656 Uiso 1 2 calc R . .
H114 H 0.23772 0.03461 0.41112 0.0478 Uiso 1 2 calc R . .
H118 H 0.25159 -0.04631 0.6516 0.0426 Uiso 1 2 calc R . .
H120 H 0.3313 -0.21379 0.60365 0.0575 Uiso 1 2 calc R . .
H122 H 0.36452 -0.05088 0.50964 0.0438 Uiso 1 2 calc R . .
H125 H 0.56946 -0.06493 0.87357 0.0731 Uiso 1 2 calc R . .
H126 H 0.69253 -0.06023 0.96676 0.0775 Uiso 1 2 calc R . .
H127 H 0.80211 -0.05501 0.93265 0.0770 Uiso 1 2 calc R . .
H128 H 0.78909 -0.05717 0.81215 0.0768 Uiso 1 2 calc R . .
H129 H 0.6658 -0.0631 0.71974 0.0762 Uiso 1 2 calc R . .
H132 H 0.85581 0.78246 1.17775 0.2194 Uiso 1 2 calc R . .
H133 H 0.89057 0.88844 1.1786 0.3169 Uiso 1 2 calc R . .
H134 H 0.9408 0.9299 1.09501 0.1679 Uiso 1 2 calc R . .
H135 H 0.94905 0.85759 1.00773 0.1699 Uiso 1 2 calc R . .
H136 H 0.93297 0.75218 1.01096 0.1600 Uiso 1 2 calc R . .
H139 H 1.02784 0.74763 0.94624 0.2016 Uiso 1 2 calc R . .
H140 H 1.0915 0.841 0.99225 0.1381 Uiso 1 2 calc R . .
H141 H 1.15883 0.892 0.93517 0.1079 Uiso 1 2 calc R . .
H142 H 1.17473 0.85571 0.83025 0.1201 Uiso 1 2 calc R . .
H143 H 1.10466 0.76554 0.77679 0.1867 Uiso 1 2 calc R . .
H146 H 1.01548 0.88707 1.28562 0.1885 Uiso 1 2 calc R . .
H147 H 0.88515 0.8819 1.28352 0.1871 Uiso 1 2 calc R . .
H148 H 0.8772 0.88625 1.39887 0.2348 Uiso 1 2 calc R . .
H149 H 0.97983 0.88546 1.50906 0.2914 Uiso 1 2 calc R . .
H150 H 1.10538 0.8601 1.51033 0.2605 Uiso 1 2 calc R . .
F23A F 0.4397(7) 0.6206(7) 0.9574(8) 0.076(4) Uani 0.5 2 d . . .
F23B F 0.4176(7) 0.5828(9) 0.9840(7) 0.066(4) Uani 0.5 2 d . . .
F22A F 0.3800(11) 0.5417(12) 0.9739(13) 0.117(8) Uani 0.5 2 d . . .
F22B F 0.3614(5) 0.5031(6) 0.9233(6) 0.056(2) Uani 0.5 2 d . . .
F24B F 0.4031(11) 0.5735(12) 0.8699(13) 0.054(5) Uani 0.5 2 d . . .
F24A F 0.3819(11) 0.5633(13) 0.8664(13) 0.073(8) Uani 0.5 2 d . . .
F44A F 0.282(2) -0.1511(14) 0.7494(10) 0.121(12) Uani 0.5 2 d . . .
F44B F 0.2940(14) -0.1869(13) 0.7435(11) 0.112(10) Uani 0.5 2 d . . .
F43B F 0.196(3) -0.1352(12) 0.696(2) 0.175(17) Uani 0.5 2 d . . .
F43A F 0.1776(8) -0.1547(11) 0.6632(9) 0.078(7) Uani 0.5 2 d . . .
F45A F 0.2574(14) -0.2312(8) 0.6787(13) 0.098(7) Uani 0.5 2 d . . .
F45B F 0.2099(12) -0.2216(8) 0.6509(10) 0.084(5) Uani 0.5 2 d . . .

loop_
_atom_site_aniso_label
_atom_site_aniso_U_11
_atom_site_aniso_U_22
_atom_site_aniso_U_33
_atom_site_aniso_U_12
_atom_site_aniso_U_13
_atom_site_aniso_U_23
Pd1 0.0333(2) 0.0342(2) 0.02187(17) 0.00426(18) 0.00968(16) 0.00065(16)
Pd2 0.03109(19) 0.0324(2) 0.02081(17) 0.00236(16) 0.00794(15) -0.00073(15)
Pd3 0.0352(2) 0.0345(2) 0.02369(19) 0.00525(18) 0.00441(17) -0.00354(17)
Pd4 0.0341(2) 0.0289(2) 0.0290(2) 0.00135(17) 0.00328(17) -0.00206(16)
Cl1 0.144(4) 0.198(6) 0.140(4) -0.052(4) 0.061(4) -0.085(4)
Cl2 0.128(5) 0.330(13) 0.298(11) 0.011(7) 0.007(6) -0.169(10)
F1 0.039(2) 0.049(3) 0.097(4) 0.011(2) 0.009(3) -0.011(3)
F2 0.115(5) 0.038(2) 0.064(3) 0.030(3) 0.052(3) 0.022(2)
F3 0.078(3) 0.045(2) 0.045(2) 0.019(2) 0.020(2) -0.0115(19)
F4 0.068(4) 0.294(14) 0.080(5) -0.063(6) -0.028(4) 0.112(7)
F5 0.096(5) 0.233(10) 0.039(3) 0.087(6) 0.033(3) 0.045(4)
F6 0.220(10) 0.079(4) 0.044(3) 0.067(6) -0.002(5) 0.012(3)
F7 0.051(3) 0.166(8) 0.117(6) -0.011(4) 0.039(4) 0.019(6)
F8 0.048(3) 0.221(11) 0.245(11) -0.040(5) 0.069(5) -0.178(10)
F9 0.037(3) 0.109(5) 0.104(5) 0.008(3) 0.017(3) -0.003(4)
F10 0.101(5) 0.234(11) 0.034(3) 0.105(6) 0.008(3) 0.007(4)
F11 0.115(6) 0.119(6) 0.061(4) 0.056(5) 0.037(4) -0.007(4)
F12 0.128(7) 0.187(9) 0.049(3) -0.047(7) 0.045(4) -0.000(4)
F13 0.111(5) 0.100(5) 0.042(3) 0.035(4) 0.034(3) -0.013(3)
F14 0.098(4) 0.054(3) 0.111(5) 0.017(3) 0.076(4) 0.001(3)
F15 0.143(5) 0.032(2) 0.085(4) 0.020(3) 0.080(4) 0.005(2)
F16 0.093(4) 0.108(5) 0.066(4) -0.057(4) 0.033(3) -0.007(3)
F17 0.165(7) 0.051(3) 0.126(6) -0.006(4) 0.123(6) 0.001(3)
F18 0.087(4) 0.070(3) 0.065(3) -0.003(3) 0.040(3) 0.023(3)
F19 0.070(3) 0.042(2) 0.071(3) 0.015(2) 0.040(3) 0.026(2)
F20 0.080(4) 0.062(3) 0.059(3) -0.034(3) 0.022(3) 0.007(2)
F21 0.089(4) 0.061(3) 0.034(2) 0.015(3) 0.033(2) 0.010(2)
F25 0.056(3) 0.234(10) 0.064(4) 0.013(5) 0.023(3) 0.086(5)
F26 0.073(4) 0.152(7) 0.034(2) 0.058(4) 0.010(2) 0.011(3)
F27 0.156(8) 0.076(4) 0.072(4) -0.012(5) -0.062(5) -0.009(3)
F28 0.082(4) 0.055(3) 0.057(3) 0.014(3) 0.029(3) -0.012(2)
F29 0.080(3) 0.039(2) 0.089(4) 0.005(2) 0.050(3) 0.014(2)
F30 0.044(2) 0.048(2) 0.073(3) 0.0073(19) 0.016(2) -0.005(2)
F31 0.055(3) 0.106(5) 0.054(3) 0.016(3) 0.013(2) -0.036(3)
F32 0.052(3) 0.120(5) 0.034(2) 0.017(3) 0.016(2) 0.000(3)
F33 0.043(3) 0.081(4) 0.145(7) -0.017(3) 0.029(4) 0.027(4)
F34 0.137(7) 0.080(4) 0.075(4) 0.030(4) 0.031(4) 0.044(4)
F35 0.099(5) 0.064(4) 0.225(9) 0.037(4) 0.111(6) 0.073(5)
F36 0.093(4) 0.051(3) 0.153(7) -0.004(3) 0.065(5) 0.040(4)
F37 0.041(2) 0.128(5) 0.040(2) -0.012(3) 0.015(2) 0.007(3)
F38 0.143(8) 0.101(6) 0.267(14) 0.037(6) 0.160(10) 0.045(7)
F39 0.038(3) 0.226(10) 0.043(3) -0.025(4) 0.006(2) 0.015(4)
F40 0.072(4) 0.174(8) 0.030(2) 0.006(4) -0.006(3) -0.010(3)
F41 0.105(6) 0.286(14) 0.041(3) 0.089(8) 0.022(4) -0.014(5)
F42 0.241(13) 0.216(12) 0.044(4) -0.110(11) 0.054(6) 0.005(5)
F46 0.107(5) 0.051(3) 0.110(5) 0.029(3) 0.058(4) 0.009(3)
F47 0.096(5) 0.081(4) 0.152(7) 0.010(4) 0.089(5) -0.010(4)
F48 0.152(7) 0.093(5) 0.067(4) 0.052(5) 0.061(4) 0.001(3)
C1 0.038(3) 0.037(3) 0.026(3) -0.002(2) 0.013(2) 0.001(2)
C2 0.040(3) 0.048(4) 0.027(3) 0.002(3) 0.013(3) -0.002(3)
C3 0.045(3) 0.032(3) 0.024(2) 0.005(3) 0.010(2) -0.001(2)
C4 0.041(3) 0.026(3) 0.029(3) -0.001(2) 0.013(2) -0.002(2)
C5 0.032(3) 0.029(3) 0.021(2) 0.000(2) 0.005(2) -0.0013(19)
C6 0.034(3) 0.038(3) 0.019(2) -0.004(2) 0.006(2) -0.002(2)
C7 0.036(3) 0.031(3) 0.024(2) -0.005(2) 0.010(2) -0.005(2)
C8 0.041(3) 0.031(3) 0.023(2) -0.001(2) 0.009(2) -0.004(2)
C9 0.043(3) 0.028(3) 0.024(2) 0.000(2) 0.004(2) -0.000(2)
C10 0.041(3) 0.032(3) 0.028(3) -0.000(3) 0.003(3) -0.003(2)
C11 0.031(3) 0.032(3) 0.035(3) -0.002(2) 0.002(2) -0.002(2)
C12 0.033(3) 0.037(3) 0.036(3) 0.000(3) -0.001(2) -0.001(3)
C13 0.034(3) 0.042(3) 0.031(3) -0.002(3) 0.000(2) -0.002(2)
C14 0.037(3) 0.056(4) 0.033(3) 0.001(3) 0.002(3) 0.000(3)
C15 0.045(4) 0.060(5) 0.034(3) -0.002(3) 0.005(3) 0.003(3)
C16 0.039(3) 0.055(4) 0.043(4) 0.003(3) -0.002(3) 0.015(3)
C17 0.048(4) 0.055(4) 0.043(4) 0.005(3) 0.006(3) 0.009(3)
C18 0.034(3) 0.046(4) 0.035(3) -0.005(3) -0.001(3) -0.001(3)
C19 0.042(3) 0.033(3) 0.035(3) 0.002(3) 0.003(3) -0.001(2)
C20 0.038(3) 0.035(3) 0.031(3) -0.001(3) 0.007(3) -0.002(2)
C21 0.043(3) 0.028(3) 0.036(3) 0.002(3) 0.001(3) -0.001(2)
C22 0.036(3) 0.035(3) 0.040(3) 0.005(3) 0.005(3) 0.002(3)
C23 0.034(3) 0.041(3) 0.045(4) 0.010(3) 0.007(3) 0.001(3)
C24 0.039(3) 0.036(3) 0.068(5) 0.011(3) 0.018(3) 0.006(3)
C25 0.057(4) 0.042(4) 0.084(6) 0.015(4) 0.039(4) 0.012(4)
C26 0.095(8) 0.062(5) 0.134(10) 0.006(5) 0.081(8) 0.010(6)
C27 0.200(16) 0.071(7) 0.191(15) 0.008(8) 0.163(14) 0.006(8)
C28 0.26(2) 0.077(8) 0.187(15) 0.002(10) 0.189(15) -0.004(9)
C29 0.169(14) 0.068(6) 0.130(11) 0.009(7) 0.111(11) 0.003(7)
C30 0.099(8) 0.052(5) 0.098(8) 0.007(5) 0.066(7) 0.006(5)
C31 0.031(3) 0.037(3) 0.037(3) -0.004(2) 0.008(3) 0.002(2)
C32 0.032(3) 0.039(3) 0.043(3) -0.001(3) 0.008(3) -0.005(3)
C33 0.039(3) 0.029(3) 0.032(3) 0.003(2) 0.003(3) -0.005(2)
C34 0.052(4) 0.025(3) 0.038(3) -0.003(3) 0.017(3) 0.002(2)
C35 0.035(3) 0.032(3) 0.032(3) -0.006(2) 0.011(2) -0.001(2)
C36 0.030(3) 0.026(2) 0.024(2) -0.002(2) 0.008(2) -0.0024(19)
C37 0.027(2) 0.038(3) 0.024(2) 0.002(2) 0.008(2) -0.001(2)
C38 0.029(3) 0.036(3) 0.022(2) -0.002(2) 0.011(2) -0.002(2)
C39 0.033(3) 0.042(3) 0.022(2) 0.002(2) 0.014(2) 0.002(2)
C40 0.036(3) 0.031(3) 0.025(2) 0.002(2) 0.012(2) 0.000(2)
C41 0.040(3) 0.034(3) 0.026(2) 0.006(2) 0.015(2) 0.003(2)
C42 0.044(3) 0.035(3) 0.025(2) 0.009(2) 0.015(2) 0.002(2)
C43 0.045(3) 0.036(3) 0.026(3) 0.010(3) 0.010(3) 0.005(2)
C44 0.055(4) 0.042(3) 0.030(3) 0.001(3) 0.010(3) -0.003(3)
C45 0.063(5) 0.042(4) 0.034(3) 0.004(3) 0.003(3) -0.006(3)
C46 0.048(4) 0.058(5) 0.042(4) 0.010(4) -0.006(3) -0.005(3)
C47 0.048(4) 0.049(4) 0.038(3) 0.012(3) 0.005(3) -0.003(3)
C48 0.043(3) 0.041(3) 0.034(3) 0.006(3) 0.010(3) -0.001(3)
C49 0.043(3) 0.044(3) 0.036(3) 0.012(3) 0.012(3) -0.003(3)
C50 0.039(3) 0.042(3) 0.022(2) 0.007(3) 0.009(2) -0.001(2)
C51 0.047(4) 0.042(3) 0.028(3) 0.011(3) 0.015(3) -0.000(2)
C52 0.043(3) 0.040(3) 0.028(3) 0.005(3) 0.015(3) -0.005(2)
C53 0.050(4) 0.033(3) 0.033(3) 0.008(3) 0.018(3) 0.002(2)
C54 0.053(4) 0.039(3) 0.038(3) 0.003(3) 0.024(3) -0.002(3)
C55 0.052(4) 0.038(3) 0.040(3) 0.005(3) 0.020(3) 0.001(3)
C56 0.065(5) 0.057(5) 0.058(5) -0.008(4) 0.032(4) -0.007(4)
C57 0.068(5) 0.054(5) 0.076(6) -0.013(4) 0.032(5) -0.014(4)
C58 0.066(5) 0.042(4) 0.055(5) 0.002(4) 0.014(4) -0.011(3)
C59 0.080(7) 0.073(6) 0.059(5) -0.005(5) 0.032(5) -0.020(5)
C60 0.077(6) 0.054(4) 0.051(4) -0.013(4) 0.034(4) -0.014(4)
C61 0.029(2) 0.025(2) 0.024(2) -0.000(2) 0.009(2) 0.0003(19)
C62 0.032(3) 0.027(2) 0.025(2) -0.001(2) 0.010(2) -0.0002(19)
C63 0.033(3) 0.026(2) 0.028(2) 0.001(2) 0.015(2) -0.0010(19)
C64 0.035(3) 0.031(3) 0.026(2) 0.001(2) 0.012(2) -0.001(2)
C65 0.033(3) 0.032(3) 0.024(2) -0.001(2) 0.012(2) -0.001(2)
C66 0.031(3) 0.031(3) 0.025(2) 0.003(2) 0.012(2) 0.006(2)
C67 0.052(4) 0.028(3) 0.038(3) 0.006(3) 0.020(3) -0.000(2)
C68 0.038(3) 0.047(3) 0.024(2) 0.006(3) 0.010(2) 0.006(2)
C69 0.034(3) 0.027(2) 0.026(2) 0.003(2) 0.009(2) -0.003(2)
C70 0.035(3) 0.033(3) 0.038(3) -0.002(2) 0.013(3) -0.003(2)
C71 0.034(3) 0.043(4) 0.056(4) -0.008(3) 0.013(3) -0.016(3)
C72 0.041(4) 0.046(4) 0.041(3) 0.005(3) -0.003(3) -0.009(3)
C73 0.043(3) 0.047(4) 0.026(3) 0.012(3) 0.002(3) -0.005(3)
C74 0.036(3) 0.039(3) 0.027(3) 0.009(2) 0.007(2) -0.001(2)
C75 0.029(3) 0.074(6) 0.070(5) -0.014(4) 0.011(4) -0.031(5)
C76 0.056(5) 0.083(6) 0.028(3) 0.023(4) 0.006(3) -0.006(4)
C77 0.037(3) 0.032(3) 0.023(2) 0.002(2) 0.012(2) 0.001(2)
C78 0.043(3) 0.034(3) 0.028(3) 0.005(2) 0.018(2) 0.003(2)
C79 0.053(4) 0.030(3) 0.034(3) 0.009(3) 0.021(3) 0.004(2)
C80 0.059(4) 0.031(3) 0.035(3) -0.007(3) 0.022(3) -0.003(2)
C81 0.048(4) 0.032(3) 0.033(3) 0.002(3) 0.021(3) 0.004(2)
C82 0.042(3) 0.033(3) 0.030(3) 0.003(2) 0.019(3) -0.000(2)
C83 0.084(6) 0.031(3) 0.047(4) 0.014(3) 0.037(4) 0.006(3)
C84 0.066(5) 0.035(3) 0.053(4) -0.006(3) 0.038(4) 0.002(3)
C85 0.030(3) 0.034(3) 0.019(2) -0.001(2) 0.007(2) -0.002(2)
C86 0.031(3) 0.034(3) 0.027(2) 0.001(2) 0.011(2) -0.001(2)
C87 0.035(3) 0.041(3) 0.028(3) -0.009(3) 0.012(2) -0.005(2)
C88 0.028(3) 0.059(4) 0.029(3) -0.006(3) 0.014(2) -0.004(3)
C89 0.029(3) 0.056(4) 0.028(3) 0.010(3) 0.008(2) 0.003(3)
C90 0.035(3) 0.041(3) 0.023(2) 0.005(2) 0.009(2) 0.005(2)
C91 0.049(4) 0.040(3) 0.034(3) -0.007(3) 0.017(3) 0.000(3)
C92 0.035(3) 0.095(7) 0.035(3) 0.019(4) 0.014(3) 0.009(4)
C93 0.029(3) 0.037(3) 0.024(2) -0.001(2) 0.012(2) 0.000(2)
C94 0.027(2) 0.040(3) 0.027(3) -0.004(2) 0.012(2) -0.003(2)
C95 0.033(3) 0.046(3) 0.024(2) -0.007(3) 0.011(2) 0.000(2)
C96 0.037(3) 0.041(3) 0.029(3) -0.009(2) 0.015(2) -0.005(2)
C97 0.038(3) 0.035(3) 0.037(3) -0.007(3) 0.021(3) -0.001(3)
C98 0.030(3) 0.038(3) 0.031(3) -0.000(2) 0.013(2) 0.001(2)
C99 0.042(3) 0.053(4) 0.026(3) -0.003(3) 0.013(3) -0.002(3)
C100 0.048(4) 0.039(3) 0.044(4) -0.003(3) 0.022(3) -0.004(3)
C101 0.042(3) 0.035(3) 0.025(2) -0.008(2) 0.018(2) -0.005(2)
C102 0.036(3) 0.040(3) 0.023(2) -0.007(2) 0.012(2) -0.004(2)
C103 0.035(3) 0.041(3) 0.028(3) -0.011(2) 0.013(2) -0.012(2)
C104 0.051(4) 0.037(3) 0.043(3) -0.012(3) 0.028(3) -0.010(3)
C105 0.054(4) 0.032(3) 0.045(4) -0.002(3) 0.029(3) 0.001(3)
C106 0.040(3) 0.035(3) 0.031(3) 0.000(2) 0.016(3) -0.003(2)
C107 0.036(3) 0.056(4) 0.036(3) -0.011(3) 0.015(3) -0.011(3)
C108 0.074(6) 0.036(4) 0.087(7) 0.006(4) 0.053(6) 0.020(4)
C109 0.034(3) 0.033(3) 0.025(3) 0.002(2) 0.007(2) 0.000(2)
C110 0.037(3) 0.055(4) 0.024(3) -0.005(3) 0.010(2) 0.006(3)
C111 0.037(3) 0.066(5) 0.037(3) -0.004(3) 0.013(3) 0.007(3)
C112 0.035(3) 0.083(6) 0.033(3) -0.005(4) -0.002(3) 0.010(4)
C113 0.050(4) 0.069(5) 0.024(3) -0.008(4) 0.002(3) 0.004(3)
C114 0.043(3) 0.050(4) 0.024(3) 0.004(3) 0.009(3) 0.003(2)
C115 0.048(5) 0.097(8) 0.060(5) -0.005(5) 0.024(4) 0.013(5)
C116 0.057(5) 0.121(9) 0.031(4) -0.002(6) 0.006(4) -0.000(5)
C117 0.034(3) 0.041(3) 0.025(2) 0.000(2) 0.010(2) 0.001(2)
C118 0.039(3) 0.037(3) 0.028(3) -0.004(3) 0.010(2) 0.003(2)
C119 0.051(4) 0.042(3) 0.034(3) -0.002(3) 0.013(3) 0.008(3)
C120 0.059(4) 0.038(3) 0.045(4) 0.004(3) 0.017(3) 0.001(3)
C121 0.052(4) 0.042(4) 0.041(4) 0.008(3) 0.019(3) -0.003(3)
C122 0.041(3) 0.038(3) 0.032(3) 0.001(3) 0.016(3) 0.001(3)
C123 0.075(6) 0.047(4) 0.048(4) -0.008(4) 0.026(4) 0.011(3)
C124 0.093(7) 0.047(4) 0.063(5) 0.014(5) 0.038(5) -0.001(4)
C125 0.077(6) 0.046(4) 0.061(5) -0.007(4) 0.027(5) 0.003(4)
C126 0.076(6) 0.053(5) 0.056(5) -0.009(4) 0.013(5) 0.000(4)
C127 0.063(5) 0.037(4) 0.080(6) 0.002(4) 0.010(5) -0.011(4)
C128 0.059(5) 0.056(5) 0.080(6) 0.003(4) 0.030(5) -0.014(5)
C129 0.074(6) 0.058(5) 0.060(5) 0.011(4) 0.027(5) -0.002(4)
C130 0.060(5) 0.032(3) 0.058(4) 0.005(3) 0.019(4) 0.007(3)
C131 0.064(5) 0.059(5) 0.068(6) 0.009(5) 0.011(5) 0.012(5)
C132 0.27(3) 0.096(13) 0.29(3) 0.030(15) 0.23(3) 0.046(16)
C133 0.34(4) 0.102(16) 0.43(5) 0.10(2) 0.23(4) -0.00(2)
C134 0.140(16) 0.090(12) 0.22(2) 0.001(11) 0.109(17) 0.046(14)
C135 0.120(15) 0.134(17) 0.17(2) 0.024(13) 0.058(14) 0.047(16)
C136 0.134(15) 0.17(2) 0.073(9) 0.050(14) 0.014(10) 0.015(11)
C137 0.091(10) 0.089(10) 0.150(16) 0.022(8) 0.004(10) -0.005(10)
C138 0.16(2) 0.091(13) 0.26(3) 0.019(13) -0.09(2) -0.040(17)
C139 0.044(6) 0.128(12) 0.275(18) 0.004(8) -0.009(10) 0.094(11)
C140 0.059(6) 0.142(11) 0.118(10) 0.018(7) 0.002(6) 0.053(8)
C141 0.069(6) 0.065(6) 0.112(9) 0.019(5) 0.005(6) 0.015(6)
C142 0.074(7) 0.081(7) 0.114(9) 0.027(5) -0.004(6) -0.005(7)
C143 0.058(7) 0.103(9) 0.247(16) 0.029(6) -0.014(9) -0.068(10)
C144 0.046(6) 0.054(6) 0.35(2) 0.008(5) -0.027(11) -0.021(10)
C145 0.071(10) 0.075(10) 0.72(5) -0.006(8) -0.02(2) -0.09(2)
C146 0.151(12) 0.086(10) 0.229(17) 0.004(12) 0.063(12) 0.004(13)
C147 0.147(11) 0.072(9) 0.27(2) 0.002(10) 0.099(15) 0.008(14)
C148 0.22(2) 0.103(13) 0.29(3) -0.066(15) 0.129(18) -0.063(19)
C149 0.29(3) 0.21(2) 0.26(2) -0.01(3) 0.13(2) -0.06(2)
C150 0.26(2) 0.18(2) 0.205(16) -0.03(2) 0.072(17) -0.113(17)
C151 0.164(12) 0.078(10) 0.209(17) -0.012(11) 0.041(12) -0.044(13)
C152 0.130(11) 0.24(3) 0.25(3) -0.090(16) 0.024(15) -0.12(2)
C153 0.24(3) 0.41(5) 0.27(3) 0.24(3) 0.21(3) 0.27(3)
B1 0.032(3) 0.025(3) 0.019(2) 0.003(2) 0.009(2) 0.002(2)
B2 0.033(3) 0.035(3) 0.024(3) -0.002(3) 0.010(2) 0.001(2)
F23A 0.056(7) 0.080(8) 0.079(9) 0.030(6) 0.009(6) -0.031(7)
F23B 0.040(6) 0.105(11) 0.047(6) 0.025(6) 0.008(5) -0.029(7)
F22A 0.076(10) 0.156(19) 0.153(18) 0.065(12) 0.081(13) 0.086(16)
F22B 0.027(4) 0.074(7) 0.064(6) 0.003(4) 0.014(4) -0.001(5)
F24B 0.028(8) 0.070(8) 0.051(8) 0.024(6) -0.001(6) 0.019(7)
F24A 0.039(11) 0.112(15) 0.044(7) 0.037(10) -0.012(7) -0.032(8)
F44A 0.17(2) 0.16(2) 0.036(7) -0.11(2) 0.048(11) -0.005(11)
F44B 0.094(11) 0.15(2) 0.055(11) -0.055(14) -0.014(8) 0.057(13)
F43B 0.30(4) 0.081(14) 0.27(4) 0.06(2) 0.25(4) 0.08(2)
F43A 0.046(6) 0.130(19) 0.064(8) -0.025(8) 0.026(6) 0.022(8)
F45A 0.137(16) 0.057(7) 0.130(19) 0.015(11) 0.083(15) 0.049(10)
F45B 0.114(13) 0.069(11) 0.077(10) -0.048(10) 0.046(10) -0.008(8)

loop_
_atom_type_symbol
_atom_type_description
_atom_type_scat_dispersion_real
_atom_type_scat_dispersion_imag
_atom_type_scat_source
C C 0.0033 0.0016
;
International Tables for Crystallography
(Vol. C, Tables 4.2.6.8 and 6.1.1.4)
;
H H 0.0000 0.0000
;
International Tables for Crystallography
(Vol. C, Table 6.1.1.4)
;
Pd Pd -0.9988 1.0072
;
International Tables for Crystallography
(Vol. C, Tables 4.2.6.8 and 6.1.1.4)
;
B B 0.0013 0.0007
;
International Tables for Crystallography
(Vol. C, Tables 4.2.6.8 and 6.1.1.4)
;
F F 0.0171 0.0103
;
International Tables for Crystallography
(Vol. C, Tables 4.2.6.8 and 6.1.1.4)
;
Cl Cl 0.1484 0.1585
;
International Tables for Crystallography
(Vol. C, Tables 4.2.6.8 and 6.1.1.4)
;

loop_
_geom_angle_atom_site_label_1
_geom_angle_atom_site_label_2
_geom_angle_atom_site_label_3
_geom_angle
_geom_angle_publ_flag
_geom_angle_site_symmetry_1
_geom_angle_site_symmetry_2
_geom_angle_site_symmetry_3
Pd2 Pd1 C3 87.08(16) yes . . .
Pd2 Pd1 C4 70.87(14) yes . . .
Pd2 Pd1 C39 62.97(13) yes . . .
Pd2 Pd1 C40 93.73(16) yes . . .
Pd2 Pd1 C51 162.87(18) yes . . .
Pd2 Pd1 C52 161.67(18) yes . . .
C3 Pd1 C4 35.1(3) yes . . .
C3 Pd1 C39 144.3(2) yes . . .
C3 Pd1 C40 177.6(3) yes . . .
C3 Pd1 C51 96.1(3) yes . . .
C3 Pd1 C52 94.3(2) yes . . .
C4 Pd1 C39 132.4(2) yes . . .
C4 Pd1 C40 147.3(3) yes . . .
C4 Pd1 C51 120.2(2) yes . . .
C4 Pd1 C52 100.2(2) yes . . .
C39 Pd1 C40 35.2(2) yes . . .
C39 Pd1 C51 107.3(2) yes . . .
C39 Pd1 C52 120.3(2) yes . . .
C40 Pd1 C51 82.5(2) yes . . .
C40 Pd1 C52 85.6(2) yes . . .
C51 Pd1 C52 35.1(3) yes . . .
Pd1 Pd2 Pd3 172.73(2) yes . . .
Pd1 Pd2 C5 79.24(13) yes . . .
Pd1 Pd2 C6 99.08(16) yes . . .
Pd1 Pd2 C37 114.36(13) yes . . .
Pd1 Pd2 C38 83.01(16) yes . . .
Pd3 Pd2 C5 94.27(13) yes . . .
Pd3 Pd2 C6 77.21(16) yes . . .
Pd3 Pd2 C37 71.54(13) yes . . .
Pd3 Pd2 C38 100.78(16) yes . . .
C5 Pd2 C6 37.3(2) yes . . .
C5 Pd2 C37 163.6(2) yes . . .
C5 Pd2 C38 144.2(2) yes . . .
C6 Pd2 C37 140.2(2) yes . . .
C6 Pd2 C38 177.8(2) yes . . .
C37 Pd2 C38 37.7(2) yes . . .
Pd2 Pd3 Pd4 164.87(3) yes . . .
Pd2 Pd3 C7 72.24(14) yes . . .
Pd2 Pd3 C8 98.66(16) yes . . .
Pd2 Pd3 C35 101.73(13) yes . . .
Pd2 Pd3 C36 77.98(14) yes . . .
Pd4 Pd3 C7 114.61(13) yes . . .
Pd4 Pd3 C8 82.14(17) yes . . .
Pd4 Pd3 C35 82.98(14) yes . . .
Pd4 Pd3 C36 99.17(15) yes . . .
C7 Pd3 C8 37.9(2) yes . . .
C7 Pd3 C35 135.0(2) yes . . .
C7 Pd3 C36 144.3(2) yes . . .
C8 Pd3 C35 152.4(2) yes . . .
C8 Pd3 C36 171.9(2) yes . . .
C35 Pd3 C36 35.3(2) yes . . .
Pd3 Pd4 C9 62.84(13) yes . . .
Pd3 Pd4 C10 94.09(17) yes . . .
Pd3 Pd4 C21 168.5(2) yes . . .
Pd3 Pd4 C22 155.38(18) yes . . .
Pd3 Pd4 C33 85.50(17) yes . . .
C9 Pd4 C10 34.8(2) yes . . .
C9 Pd4 C21 109.4(2) yes . . .
C9 Pd4 C22 119.7(2) yes . . .
C9 Pd4 C33 144.6(2) yes . . .
C10 Pd4 C21 81.2(2) yes . . .
C10 Pd4 C22 84.9(3) yes . . .
C10 Pd4 C33 179.4(3) yes . . .
C21 Pd4 C22 35.2(3) yes . . .
C21 Pd4 C33 99.1(2) yes . . .
C22 Pd4 C33 95.6(3) yes . . .
C2 C1 C6 122.1(6) yes . . .
C1 C2 C3 121.1(7) yes . . .
Pd1 C3 C2 100.8(4) yes . . .
Pd1 C3 C4 77.9(4) yes . . .
C2 C3 C4 118.1(6) yes . . .
Pd1 C4 C3 67.0(3) yes . . .
Pd1 C4 C5 107.2(4) yes . . .
C3 C4 C5 120.9(6) yes . . .
Pd2 C5 C4 102.5(3) yes . . .
Pd2 C5 C6 68.9(3) yes . . .
C4 C5 C6 120.0(6) yes . . .
Pd2 C6 C1 95.0(4) yes . . .
Pd2 C6 C5 73.7(4) yes . . .
Pd2 C6 C7 100.6(4) yes . . .
C1 C6 C5 117.5(5) yes . . .
C1 C6 C7 118.4(6) yes . . .
C5 C6 C7 124.1(6) yes . . .
Pd3 C7 C6 109.0(4) yes . . .
Pd3 C7 C8 68.0(4) yes . . .
C6 C7 C8 127.7(6) yes . . .
Pd3 C8 C7 74.2(3) yes . . .
Pd3 C8 C9 92.3(4) yes . . .
C7 C8 C9 119.8(6) yes . . .
Pd4 C9 C8 108.5(5) yes . . .
Pd4 C9 C10 64.7(4) yes . . .
C8 C9 C10 124.9(6) yes . . .
Pd4 C10 C9 80.5(4) yes . . .
Pd4 C10 C11 105.4(4) yes . . .
C9 C10 C11 120.5(7) yes . . .
C10 C11 C12 120.5(6) yes . . .
C10 C11 C20 120.1(6) yes . . .
C12 C11 C20 119.4(6) yes . . .
C11 C12 C13 120.5(7) yes . . .
C12 C13 C14 121.0(7) yes . . .
C12 C13 C18 120.6(7) yes . . .
C14 C13 C18 118.4(6) yes . . .
C13 C14 C15 120.7(8) yes . . .
C14 C15 C16 119.3(8) yes . . .
C15 C16 C17 121.5(7) yes . . .
C16 C17 C18 119.8(8) yes . . .
C13 C18 C17 120.3(7) yes . . .
C13 C18 C19 118.2(6) yes . . .
C17 C18 C19 121.4(7) yes . . .
C18 C19 C20 120.5(7) yes . . .
C11 C20 C19 120.4(7) yes . . .
C11 C20 C21 119.3(6) yes . . .
C19 C20 C21 120.3(7) yes . . .
Pd4 C21 C20 103.3(5) yes . . .
Pd4 C21 C22 74.4(4) yes . . .
C20 C21 C22 123.7(6) yes . . .
Pd4 C22 C21 70.4(4) yes . . .
Pd4 C22 C23 111.1(4) yes . . .
C21 C22 C23 125.5(7) yes . . .
C22 C23 C24 125.4(7) yes . . .
C23 C24 C25 127.7(7) yes . . .
C24 C25 C26 119.3(9) yes . . .
C24 C25 C30 122.6(10) yes . . .
C26 C25 C30 118.1(12) yes . . .
C25 C26 C27 121.9(11) yes . . .
C26 C27 C28 117.9(18) yes . . .
C27 C28 C29 120(2) yes . . .
C28 C29 C30 119.9(14) yes . . .
C25 C30 C29 121.3(12) yes . . .
C32 C31 C36 119.7(6) yes . . .
C31 C32 C33 120.8(7) yes . . .
Pd4 C33 C32 90.1(4) yes . . .
Pd4 C33 C34 90.8(5) yes . . .
C32 C33 C34 119.5(6) yes . . .
C33 C34 C35 120.6(6) yes . . .
Pd3 C35 C34 99.2(4) yes . . .
Pd3 C35 C36 62.9(3) yes . . .
C34 C35 C36 120.5(7) yes . . .
Pd3 C36 C31 86.3(4) yes . . .
Pd3 C36 C35 81.8(4) yes . . .
Pd3 C36 C37 98.8(4) yes . . .
C31 C36 C35 118.5(5) yes . . .
C31 C36 C37 123.7(5) yes . . .
C35 C36 C37 117.7(6) yes . . .
Pd2 C37 C36 108.1(3) yes . . .
Pd2 C37 C38 67.6(4) yes . . .
C36 C37 C38 127.2(6) yes . . .
Pd2 C38 C37 74.7(4) yes . . .
Pd2 C38 C39 93.5(4) yes . . .
C37 C38 C39 120.6(6) yes . . .
Pd1 C39 C38 109.4(4) yes . . .
Pd1 C39 C40 64.4(4) yes . . .
C38 C39 C40 125.3(6) yes . . .
Pd1 C40 C39 80.3(4) yes . . .
Pd1 C40 C41 106.6(5) yes . . .
C39 C40 C41 118.9(6) yes . . .
C40 C41 C42 120.2(6) yes . . .
C40 C41 C50 120.6(5) yes . . .
C42 C41 C50 118.9(5) yes . . .
C41 C42 C43 121.8(7) yes . . .
C42 C43 C44 122.3(7) yes . . .
C42 C43 C48 119.3(6) yes . . .
C44 C43 C48 118.3(6) yes . . .
C43 C44 C45 121.1(8) yes . . .
C44 C45 C46 120.1(7) yes . . .
C45 C46 C47 120.6(7) yes . . .
C46 C47 C48 120.3(8) yes . . .
C43 C48 C47 119.6(6) yes . . .
C43 C48 C49 118.0(6) yes . . .
C47 C48 C49 122.4(8) yes . . .
C48 C49 C50 121.6(8) yes . . .
C41 C50 C49 120.1(6) yes . . .
C41 C50 C51 118.9(5) yes . . .
C49 C50 C51 120.8(7) yes . . .
Pd1 C51 C50 102.6(4) yes . . .
Pd1 C51 C52 74.4(4) yes . . .
C50 C51 C52 120.3(7) yes . . .
Pd1 C52 C51 70.5(4) yes . . .
Pd1 C52 C53 110.6(4) yes . . .
C51 C52 C53 125.6(8) yes . . .
C52 C53 C54 120.8(8) yes . . .
C53 C54 C55 127.7(8) yes . . .
C54 C55 C56 119.4(9) yes . . .
C54 C55 C60 122.7(8) yes . . .
C56 C55 C60 117.9(8) yes . . .
C55 C56 C57 122.2(11) yes . . .
C56 C57 C58 118.7(10) yes . . .
C57 C58 C59 119.3(9) yes . . .
C58 C59 C60 122.8(12) yes . . .
C55 C60 C59 119.1(10) yes . . .
C62 C61 C66 115.7(5) yes . . .
C62 C61 B1 122.8(4) yes . . .
C66 C61 B1 121.3(5) yes . . .
C61 C62 C63 121.9(5) yes . . .
C62 C63 C64 122.2(5) yes . . .
C62 C63 C67 119.3(5) yes . . .
C64 C63 C67 118.5(6) yes . . .
C63 C64 C65 116.7(6) yes . . .
C64 C65 C66 120.9(5) yes . . .
C64 C65 C68 118.4(6) yes . . .
C66 C65 C68 120.7(6) yes . . .
C61 C66 C65 122.5(5) yes . . .
F1 C67 F2 106.1(6) yes . . .
F1 C67 F3 106.5(7) yes . . .
F1 C67 C63 112.7(5) yes . . .
F2 C67 F3 105.4(5) yes . . .
F2 C67 C63 111.3(7) yes . . .
F3 C67 C63 114.2(5) yes . . .
F4 C68 F5 110.8(7) yes . . .
F4 C68 F6 102.1(9) yes . . .
F4 C68 C65 113.6(7) yes . . .
F5 C68 F6 102.7(8) yes . . .
F5 C68 C65 113.7(6) yes . . .
F6 C68 C65 112.8(5) yes . . .
C70 C69 C74 115.7(5) yes . . .
C70 C69 B1 122.7(6) yes . . .
C74 C69 B1 121.1(6) yes . . .
C69 C70 C71 121.8(7) yes . . .
C70 C71 C72 122.1(8) yes . . .
C70 C71 C75 118.4(8) yes . . .
C72 C71 C75 119.5(7) yes . . .
C71 C72 C73 117.2(6) yes . . .
C72 C73 C74 120.6(7) yes . . .
C72 C73 C76 120.2(6) yes . . .
C74 C73 C76 119.2(7) yes . . .
C69 C74 C73 122.5(7) yes . . .
F7 C75 F8 102.9(10) yes . . .
F7 C75 F9 102.7(7) yes . . .
F7 C75 C71 113.2(8) yes . . .
F8 C75 F9 109.6(8) yes . . .
F8 C75 C71 112.8(7) yes . . .
F9 C75 C71 114.7(9) yes . . .
F10 C76 F11 106.2(8) yes . . .
F10 C76 F12 111.2(9) yes . . .
F10 C76 C73 115.3(9) yes . . .
F11 C76 F12 101.1(9) yes . . .
F11 C76 C73 109.5(8) yes . . .
F12 C76 C73 112.4(7) yes . . .
C78 C77 C82 114.9(6) yes . . .
C78 C77 B1 121.2(6) yes . . .
C82 C77 B1 123.3(6) yes . . .
C77 C78 C79 122.9(7) yes . . .
C78 C79 C80 120.7(7) yes . . .
C78 C79 C83 117.9(7) yes . . .
C80 C79 C83 121.3(6) yes . . .
C79 C80 C81 117.7(6) yes . . .
C80 C81 C82 121.3(7) yes . . .
C80 C81 C84 117.7(6) yes . . .
C82 C81 C84 121.0(7) yes . . .
C77 C82 C81 122.4(7) yes . . .
F13 C83 F14 103.8(8) yes . . .
F13 C83 F15 108.2(6) yes . . .
F13 C83 C79 111.5(7) yes . . .
F14 C83 F15 106.0(8) yes . . .
F14 C83 C79 112.8(6) yes . . .
F15 C83 C79 113.9(8) yes . . .
F16 C84 F17 111.5(9) yes . . .
F16 C84 F18 101.8(6) yes . . .
F16 C84 C81 112.8(7) yes . . .
F17 C84 F18 103.4(7) yes . . .
F17 C84 C81 114.1(7) yes . . .
F18 C84 C81 112.2(8) yes . . .
C86 C85 C90 115.3(6) yes . . .
C86 C85 B1 120.6(5) yes . . .
C90 C85 B1 124.1(5) yes . . .
C85 C86 C87 122.5(6) yes . . .
C86 C87 C88 121.2(6) yes . . .
C86 C87 C91 121.1(6) yes . . .
C88 C87 C91 117.5(7) yes . . .
C87 C88 C89 117.2(7) yes . . .
C88 C89 C90 122.2(6) yes . . .
C88 C89 C92 117.5(7) yes . . .
C90 C89 C92 120.2(7) yes . . .
C85 C90 C89 121.4(6) yes . . .
F19 C91 F20 105.6(6) yes . . .
F19 C91 F21 108.4(5) yes . . .
F19 C91 C87 112.8(7) yes . . .
F20 C91 F21 105.4(7) yes . . .
F20 C91 C87 112.0(5) yes . . .
F21 C91 C87 112.2(6) yes . . .
C89 C92 F23A 108.6(7) yes . . .
C89 C92 F23B 114.4(8) yes . . .
C89 C92 F22A 120.5(12) yes . . .
C89 C92 F22B 108.2(8) yes . . .
C89 C92 F24B 109.2(12) yes . . .
C89 C92 F24A 119.4(13) yes . . .
F23A C92 F23B 44.5(11) yes . . .
F23A C92 F22A 94.0(14) yes . . .
F23A C92 F22B 140.4(10) yes . . .
F23A C92 F24B 80.4(13) yes . . .
F23A C92 F24A 92.0(14) yes . . .
F23B C92 F22A 52.0(14) yes . . .
F23B C92 F22B 105.5(11) yes . . .
F23B C92 F24B 117.2(15) yes . . .
F23B C92 F24A 119.4(16) yes . . .
F22A C92 F22B 54.1(12) yes . . .
F22A C92 F24B 128.8(14) yes . . .
F22A C92 F24A 113.6(15) yes . . .
F22B C92 F24B 101.0(11) yes . . .
F22B C92 F24A 82.6(13) yes . . .
F24B C92 F24A 18.8(14) yes . . .
C94 C93 C98 115.2(6) yes . . .
C94 C93 B2 124.1(5) yes . . .
C98 C93 B2 120.3(5) yes . . .
C93 C94 C95 122.7(6) yes . . .
C94 C95 C96 121.0(5) yes . . .
C94 C95 C99 120.3(6) yes . . .
C96 C95 C99 118.7(6) yes . . .
C95 C96 C97 117.7(6) yes . . .
C96 C97 C98 120.9(6) yes . . .
C96 C97 C100 120.6(6) yes . . .
C98 C97 C100 118.5(5) yes . . .
C93 C98 C97 122.5(5) yes . . .
F25 C99 F26 108.0(7) yes . . .
F25 C99 F27 104.8(8) yes . . .
F25 C99 C95 113.5(6) yes . . .
F26 C99 F27 104.1(7) yes . . .
F26 C99 C95 114.2(6) yes . . .
F27 C99 C95 111.4(6) yes . . .
F28 C100 F29 105.2(6) yes . . .
F28 C100 F30 106.0(7) yes . . .
F28 C100 C97 112.7(6) yes . . .
F29 C100 F30 106.3(6) yes . . .
F29 C100 C97 112.3(7) yes . . .
F30 C100 C97 113.7(6) yes . . .
C102 C101 C106 115.6(7) yes . . .
C102 C101 B2 124.1(5) yes . . .
C106 C101 B2 120.1(6) yes . . .
C101 C102 C103 121.6(6) yes . . .
C102 C103 C104 121.3(6) yes . . .
C102 C103 C107 118.6(6) yes . . .
C104 C103 C107 120.0(7) yes . . .
C103 C104 C105 117.9(8) yes . . .
C104 C105 C106 121.0(6) yes . . .
C104 C105 C108 119.9(8) yes . . .
C106 C105 C108 118.9(7) yes . . .
C101 C106 C105 122.5(6) yes . . .
F31 C107 F32 105.6(7) yes . . .
F31 C107 F33 106.5(8) yes . . .
F31 C107 C103 111.1(5) yes . . .
F32 C107 F33 106.7(6) yes . . .
F32 C107 C103 113.5(7) yes . . .
F33 C107 C103 112.9(6) yes . . .
F34 C108 F35 106.8(9) yes . . .
F34 C108 F36 105.7(11) yes . . .
F34 C108 C105 112.1(7) yes . . .
F35 C108 F36 105.9(7) yes . . .
F35 C108 C105 113.0(10) yes . . .
F36 C108 C105 112.8(7) yes . . .
C110 C109 C114 115.8(5) yes . . .
C110 C109 B2 121.7(6) yes . . .
C114 C109 B2 122.3(7) yes . . .
C109 C110 C111 122.6(7) yes . . .
C110 C111 C112 120.2(8) yes . . .
C110 C111 C115 119.4(7) yes . . .
C112 C111 C115 120.4(7) yes . . .
C111 C112 C113 118.8(6) yes . . .
C112 C113 C114 120.2(7) yes . . .
C112 C113 C116 120.6(7) yes . . .
C114 C113 C116 119.2(8) yes . . .
C109 C114 C113 122.4(8) yes . . .
F37 C115 F38 104.5(11) yes . . .
F37 C115 F39 110.0(10) yes . . .
F37 C115 C111 113.1(7) yes . . .
F38 C115 F39 104.7(9) yes . . .
F38 C115 C111 109.9(10) yes . . .
F39 C115 C111 113.8(9) yes . . .
F40 C116 F41 104.7(9) yes . . .
F40 C116 F42 106.6(9) yes . . .
F40 C116 C113 115.8(10) yes . . .
F41 C116 F42 102.6(12) yes . . .
F41 C116 C113 112.9(9) yes . . .
F42 C116 C113 113.1(9) yes . . .
C118 C117 C122 115.5(6) yes . . .
C118 C117 B2 121.8(6) yes . . .
C122 C117 B2 122.3(6) yes . . .
C117 C118 C119 122.3(7) yes . . .
C118 C119 C120 120.5(8) yes . . .
C118 C119 C123 118.6(8) yes . . .
C120 C119 C123 120.9(7) yes . . .
C119 C120 C121 118.5(7) yes . . .
C120 C121 C122 121.1(8) yes . . .
C120 C121 C124 121.4(7) yes . . .
C122 C121 C124 117.5(8) yes . . .
C117 C122 C121 122.2(7) yes . . .
C119 C123 F44A 111.2(17) yes . . .
C119 C123 F44B 116.9(15) yes . . .
C119 C123 F43B 115.4(18) yes . . .
C119 C123 F43A 112.1(11) yes . . .
C119 C123 F45A 110.1(15) yes . . .
C119 C123 F45B 113.3(12) yes . . .
F44A C123 F44B 36.8(19) yes . . .
F44A C123 F43B 75(2) yes . . .
F44A C123 F43A 106(2) yes . . .
F44A C123 F45A 107.1(17) yes . . .
F44A C123 F45B 131.2(18) yes . . .
F44B C123 F43B 104(2) yes . . .
F44B C123 F43A 126.9(18) yes . . .
F44B C123 F45A 71.2(16) yes . . .
F44B C123 F45B 102.8(15) yes . . .
F43B C123 F43A 33.0(18) yes . . .
F43B C123 F45A 130(2) yes . . .
F43B C123 F45B 102.6(19) yes . . .
F43A C123 F45A 109.7(16) yes . . .
F43A C123 F45B 74.4(14) yes . . .
F45A C123 F45B 37.8(12) yes . . .
F46 C124 F47 108.1(9) yes . . .
F46 C124 F48 108.4(8) yes . . .
F46 C124 C121 112.6(10) yes . . .
F47 C124 F48 103.7(10) yes . . .
F47 C124 C121 112.5(8) yes . . .
F48 C124 C121 111.1(9) yes . . .
C126 C125 C130 122.0(11) yes . . .
C125 C126 C127 117.6(10) yes . . .
C126 C127 C128 121.5(9) yes . . .
C127 C128 C129 120.0(12) yes . . .
C128 C129 C130 120.5(10) yes . . .
C125 C130 C129 118.4(8) yes . . .
C125 C130 C131 119.2(10) yes . . .
C129 C130 C131 122.4(9) yes . . .
C133 C132 C137 123(3) yes . . .
C132 C133 C134 124(3) yes . . .
C133 C134 C135 112(2) yes . . .
C134 C135 C136 129(3) yes . . .
C135 C136 C137 114(2) yes . . .
C132 C137 C136 118(2) yes . . .
C132 C137 C138 131(3) yes . . .
C136 C137 C138 111(2) yes . . .
C140 C139 C144 118(2) yes . . .
C139 C140 C141 120.8(19) yes . . .
C140 C141 C142 126.1(13) yes . . .
C141 C142 C143 114.0(17) yes . . .
C142 C143 C144 123(2) yes . . .
C139 C144 C143 118.1(15) yes . . .
C139 C144 C145 116(2) yes . . .
C143 C144 C145 126(3) yes . . .
C147 C146 C151 124(3) yes . . .
C146 C147 C148 111(2) yes . . .
C147 C148 C149 129(4) yes . . .
C148 C149 C150 119(4) yes . . .
C149 C150 C151 118(3) yes . . .
C146 C151 C150 118(3) yes . . .
C146 C151 C152 125(3) yes . . .
C150 C151 C152 117(2) yes . . .
Cl1 C153 Cl2 113.7(16) yes . . .
C61 B1 C69 112.9(5) yes . . .
C61 B1 C77 112.5(5) yes . . .
C61 B1 C85 105.3(4) yes . . .
C69 B1 C77 102.6(4) yes . . .
C69 B1 C85 110.1(5) yes . . .
C77 B1 C85 113.7(5) yes . . .
C93 B2 C101 102.7(5) yes . . .
C93 B2 C109 113.2(6) yes . . .
C93 B2 C117 112.5(5) yes . . .
C101 B2 C109 110.8(5) yes . . .
C101 B2 C117 112.6(6) yes . . .
C109 B2 C117 105.2(5) yes . . .
C92 F23A F23B 50.0(11) yes . . .
C92 F23B F23A 85.6(14) yes . . .
C92 F23B F22A 66.5(18) yes . . .
F23A F23B F22A 144.3(19) yes . . .
C92 F22A F23B 61.5(16) yes . . .
C92 F22A F22B 69.7(16) yes . . .
F23B F22A F22B 130(3) yes . . .
C92 F22B F22A 56.3(13) yes . . .
C92 F24B F24A 82(5) yes . . .
C92 F24A F24B 80(4) yes . . .
C123 F44A F44B 69(2) yes . . .
C123 F44A F43B 52.9(19) yes . . .
F44B F44A F43B 112(3) yes . . .
C123 F44B F44A 74(2) yes . . .
C123 F44B F45A 56.9(11) yes . . .
F44A F44B F45A 129(3) yes . . .
C123 F43B F44A 52.0(18) yes . . .
C123 F43B F43A 70(4) yes . . .
F44A F43B F43A 119(4) yes . . .
C123 F43A F43B 77(4) yes . . .
C123 F43A F45B 55.4(11) yes . . .
F43B F43A F45B 124(3) yes . . .
C123 F45A F44B 51.9(12) yes . . .
C123 F45A F45B 71.7(17) yes . . .
F44B F45A F45B 115(2) yes . . .
C123 F45B F43A 50.2(9) yes . . .
C123 F45B F45A 70.6(16) yes . . .
F43A F45B F45A 118(2) yes . . .
C2 C1 H1 118.937 no . . .
C6 C1 H1 118.921 no . . .
C1 C2 H2 119.435 no . . .
C3 C2 H2 119.428 no . . .
Pd1 C3 H3 91.246 no . . .
C2 C3 H3 120.959 no . . .
C4 C3 H3 120.942 no . . .
Pd1 C4 H4 95.499 no . . .
C3 C4 H4 119.553 no . . .
C5 C4 H4 119.551 no . . .
Pd2 C5 H5 98.202 no . . .
C4 C5 H5 119.991 no . . .
C6 C5 H5 119.993 no . . .
Pd3 C7 H7 93.228 no . . .
C6 C7 H7 116.137 no . . .
C8 C7 H7 116.140 no . . .
Pd3 C8 H8 103.375 no . . .
C7 C8 H8 120.116 no . . .
C9 C8 H8 120.128 no . . .
Pd4 C9 H9 96.872 no . . .
C8 C9 H9 117.541 no . . .
C10 C9 H9 117.526 no . . .
Pd4 C10 H10 84.223 no . . .
C9 C10 H10 119.764 no . . .
C11 C10 H10 119.774 no . . .
C11 C12 H12 119.717 no . . .
C13 C12 H12 119.734 no . . .
C13 C14 H14 119.670 no . . .
C15 C14 H14 119.663 no . . .
C14 C15 H15 120.375 no . . .
C16 C15 H15 120.366 no . . .
C15 C16 H16 119.244 no . . .
C17 C16 H16 119.238 no . . .
C16 C17 H17 120.083 no . . .
C18 C17 H17 120.092 no . . .
C18 C19 H19 119.746 no . . .
C20 C19 H19 119.726 no . . .
Pd4 C21 H21 92.314 no . . .
C20 C21 H21 118.153 no . . .
C22 C21 H21 118.155 no . . .
Pd4 C22 H22 88.497 no . . .
C21 C22 H22 117.258 no . . .
C23 C22 H22 117.241 no . . .
C22 C23 H23 117.275 no . . .
C24 C23 H23 117.279 no . . .
C23 C24 H24 116.146 no . . .
C25 C24 H24 116.161 no . . .
C25 C26 H26 119.058 no . . .
C27 C26 H26 119.073 no . . .
C26 C27 H27 121.039 no . . .
C28 C27 H27 121.033 no . . .
C27 C28 H28 119.824 no . . .
C29 C28 H28 119.821 no . . .
C28 C29 H29 120.061 no . . .
C30 C29 H29 120.056 no . . .
C25 C30 H30 119.353 no . . .
C29 C30 H30 119.346 no . . .
C32 C31 H31 120.146 no . . .
C36 C31 H31 120.155 no . . .
C31 C32 H32 119.576 no . . .
C33 C32 H32 119.584 no . . .
Pd4 C33 H33 89.051 no . . .
C32 C33 H33 120.245 no . . .
C34 C33 H33 120.239 no . . .
C33 C34 H34 119.709 no . . .
C35 C34 H34 119.699 no . . .
Pd3 C35 H35 107.315 no . . .
C34 C35 H35 119.754 no . . .
C36 C35 H35 119.736 no . . .
Pd2 C37 H37 94.537 no . . .
C36 C37 H37 116.422 no . . .
C38 C37 H37 116.406 no . . .
Pd2 C38 H38 101.752 no . . .
C37 C38 H38 119.718 no . . .
C39 C38 H38 119.695 no . . .
Pd1 C39 H39 96.242 no . . .
C38 C39 H39 117.365 no . . .
C40 C39 H39 117.365 no . . .
Pd1 C40 H40 83.369 no . . .
C39 C40 H40 120.577 no . . .
C41 C40 H40 120.572 no . . .
C41 C42 H42 119.103 no . . .
C43 C42 H42 119.105 no . . .
C43 C44 H44 119.455 no . . .
C45 C44 H44 119.460 no . . .
C44 C45 H45 119.925 no . . .
C46 C45 H45 119.936 no . . .
C45 C46 H46 119.700 no . . .
C47 C46 H46 119.706 no . . .
C46 C47 H47 119.852 no . . .
C48 C47 H47 119.865 no . . .
C48 C49 H49 119.203 no . . .
C50 C49 H49 119.205 no . . .
Pd1 C51 H51 92.955 no . . .
C50 C51 H51 119.871 no . . .
C52 C51 H51 119.876 no . . .
Pd1 C52 H52 88.895 no . . .
C51 C52 H52 117.194 no . . .
C53 C52 H52 117.192 no . . .
C52 C53 H53 119.590 no . . .
C54 C53 H53 119.561 no . . .
C53 C54 H54 116.162 no . . .
C55 C54 H54 116.162 no . . .
C55 C56 H56 118.893 no . . .
C57 C56 H56 118.905 no . . .
C56 C57 H57 120.669 no . . .
C58 C57 H57 120.671 no . . .
C57 C58 H58 120.350 no . . .
C59 C58 H58 120.358 no . . .
C58 C59 H59 118.571 no . . .
C60 C59 H59 118.595 no . . .
C55 C60 H60 120.474 no . . .
C59 C60 H60 120.467 no . . .
C61 C62 H62 119.034 no . . .
C63 C62 H62 119.034 no . . .
C63 C64 H64 121.648 no . . .
C65 C64 H64 121.636 no . . .
C61 C66 H66 118.776 no . . .
C65 C66 H66 118.773 no . . .
C69 C70 H70 119.079 no . . .
C71 C70 H70 119.073 no . . .
C71 C72 H72 121.393 no . . .
C73 C72 H72 121.398 no . . .
C69 C74 H74 118.733 no . . .
C73 C74 H74 118.745 no . . .
C77 C78 H78 118.534 no . . .
C79 C78 H78 118.516 no . . .
C79 C80 H80 121.161 no . . .
C81 C80 H80 121.142 no . . .
C77 C82 H82 118.814 no . . .
C81 C82 H82 118.780 no . . .
C85 C86 H86 118.746 no . . .
C87 C86 H86 118.735 no . . .
C87 C88 H88 121.404 no . . .
C89 C88 H88 121.385 no . . .
C85 C90 H90 119.276 no . . .
C89 C90 H90 119.279 no . . .
C93 C94 H94 118.621 no . . .
C95 C94 H94 118.646 no . . .
C95 C96 H96 121.142 no . . .
C97 C96 H96 121.143 no . . .
C93 C98 H98 118.766 no . . .
C97 C98 H98 118.763 no . . .
C101 C102 H102 119.173 no . . .
C103 C102 H102 119.198 no . . .
C103 C104 H104 121.045 no . . .
C105 C104 H104 121.027 no . . .
C101 C106 H106 118.752 no . . .
C105 C106 H106 118.760 no . . .
C109 C110 H110 118.716 no . . .
C111 C110 H110 118.710 no . . .
C111 C112 H112 120.617 no . . .
C113 C112 H112 120.598 no . . .
C109 C114 H114 118.812 no . . .
C113 C114 H114 118.814 no . . .
C117 C118 H118 118.875 no . . .
C119 C118 H118 118.872 no . . .
C119 C120 H120 120.771 no . . .
C121 C120 H120 120.768 no . . .
C117 C122 H122 118.909 no . . .
C121 C122 H122 118.916 no . . .
C126 C125 H125 118.988 no . . .
C130 C125 H125 118.985 no . . .
C125 C126 H126 121.219 no . . .
C127 C126 H126 121.226 no . . .
C126 C127 H127 119.257 no . . .
C128 C127 H127 119.242 no . . .
C127 C128 H128 119.979 no . . .
C129 C128 H128 119.984 no . . .
C128 C129 H129 119.768 no . . .
C130 C129 H129 119.765 no . . .
C130 C131 H13A 109.463 no . . .
C130 C131 H13B 109.475 no . . .
C130 C131 H13C 109.476 no . . .
H13A C131 H13B 109.455 no . . .
H13A C131 H13C 109.474 no . . .
H13B C131 H13C 109.484 no . . .
C133 C132 H132 118.560 no . . .
C137 C132 H132 118.547 no . . .
C132 C133 H133 118.056 no . . .
C134 C133 H133 118.069 no . . .
C133 C134 H134 124.014 no . . .
C135 C134 H134 124.009 no . . .
C134 C135 H135 115.476 no . . .
C136 C135 H135 115.463 no . . .
C135 C136 H136 123.005 no . . .
C137 C136 H136 123.005 no . . .
C137 C138 H13D 109.469 no . . .
C137 C138 H13E 109.476 no . . .
C137 C138 H13F 109.472 no . . .
H13D C138 H13E 109.481 no . . .
H13D C138 H13F 109.458 no . . .
H13E C138 H13F 109.471 no . . .
C140 C139 H139 120.863 no . . .
C144 C139 H139 120.855 no . . .
C139 C140 H140 119.585 no . . .
C141 C140 H140 119.582 no . . .
C140 C141 H141 116.974 no . . .
C142 C141 H141 116.964 no . . .
C141 C142 H142 122.993 no . . .
C143 C142 H142 123.008 no . . .
C142 C143 H143 118.687 no . . .
C144 C143 H143 118.677 no . . .
C144 C145 H14A 109.472 no . . .
C144 C145 H14B 109.476 no . . .
C144 C145 H14C 109.468 no . . .
H14A C145 H14B 109.466 no . . .
H14A C145 H14C 109.473 no . . .
H14B C145 H14C 109.472 no . . .
C147 C146 H146 118.224 no . . .
C151 C146 H146 118.238 no . . .
C146 C147 H147 124.450 no . . .
C148 C147 H147 124.459 no . . .
C147 C148 H148 115.476 no . . .
C149 C148 H148 115.474 no . . .
C148 C149 H149 120.714 no . . .
C150 C149 H149 120.699 no . . .
C149 C150 H150 120.805 no . . .
C151 C150 H150 120.814 no . . .
C151 C152 H15A 109.462 no . . .
C151 C152 H15B 109.463 no . . .
C151 C152 H15C 109.475 no . . .
H15A C152 H15B 109.468 no . . .
H15A C152 H15C 109.471 no . . .
H15B C152 H15C 109.487 no . . .
Cl1 C153 H15D 108.814 no . . .
Cl1 C153 H15E 108.821 no . . .
Cl2 C153 H15D 108.813 no . . .
Cl2 C153 H15E 108.811 no . . .
H15D C153 H15E 107.672 no . . .

loop_
_geom_bond_atom_site_label_1
_geom_bond_atom_site_label_2
_geom_bond_distance
_geom_bond_publ_flag
_geom_bond_site_symmetry_1
_geom_bond_site_symmetry_2
Pd1 Pd2 2.6384(6) yes . .
Pd1 C3 2.265(7) yes . .
Pd1 C4 2.405(5) yes . .
Pd1 C39 2.389(7) yes . .
Pd1 C40 2.186(7) yes . .
Pd1 C51 2.263(6) yes . .
Pd1 C52 2.312(7) yes . .
Pd2 Pd3 2.5873(6) yes . .
Pd2 C5 2.266(6) yes . .
Pd2 C6 2.203(6) yes . .
Pd2 C37 2.209(6) yes . .
Pd2 C38 2.116(6) yes . .
Pd3 Pd4 2.6441(6) yes . .
Pd3 C7 2.210(7) yes . .
Pd3 C8 2.130(6) yes . .
Pd3 C35 2.427(6) yes . .
Pd3 C36 2.184(6) yes . .
Pd4 C9 2.381(7) yes . .
Pd4 C10 2.183(7) yes . .
Pd4 C21 2.266(6) yes . .
Pd4 C22 2.318(7) yes . .
Pd4 C33 2.219(7) yes . .
Cl1 C153 1.54(2) yes . .
Cl2 C153 1.83(2) yes . .
F1 C67 1.325(9) yes . .
F2 C67 1.352(10) yes . .
F3 C67 1.333(8) yes . .
F4 C68 1.269(11) yes . .
F5 C68 1.287(11) yes . .
F6 C68 1.309(10) yes . .
F7 C75 1.319(15) yes . .
F8 C75 1.314(17) yes . .
F9 C75 1.336(9) yes . .
F10 C76 1.238(10) yes . .
F11 C76 1.341(13) yes . .
F12 C76 1.337(15) yes . .
F13 C83 1.356(9) yes . .
F14 C83 1.320(13) yes . .
F15 C83 1.335(8) yes . .
F16 C84 1.330(10) yes . .
F17 C84 1.306(13) yes . .
F18 C84 1.350(9) yes . .
F19 C91 1.333(9) yes . .
F20 C91 1.343(9) yes . .
F21 C91 1.327(10) yes . .
F25 C99 1.285(12) yes . .
F26 C99 1.298(11) yes . .
F27 C99 1.322(10) yes . .
F28 C100 1.354(10) yes . .
F29 C100 1.346(11) yes . .
F30 C100 1.312(8) yes . .
F31 C107 1.340(10) yes . .
F32 C107 1.310(9) yes . .
F33 C107 1.327(11) yes . .
F34 C108 1.286(14) yes . .
F35 C108 1.333(14) yes . .
F36 C108 1.347(11) yes . .
F37 C115 1.294(12) yes . .
F38 C115 1.412(15) yes . .
F39 C115 1.283(11) yes . .
F40 C116 1.287(11) yes . .
F41 C116 1.325(18) yes . .
F42 C116 1.302(19) yes . .
F46 C124 1.321(11) yes . .
F47 C124 1.330(14) yes . .
F48 C124 1.336(11) yes . .
C1 C2 1.380(9) yes . .
C1 C6 1.422(9) yes . .
C2 C3 1.423(10) yes . .
C3 C4 1.414(10) yes . .
C4 C5 1.430(8) yes . .
C5 C6 1.431(9) yes . .
C6 C7 1.439(8) yes . .
C7 C8 1.410(9) yes . .
C8 C9 1.457(8) yes . .
C9 C10 1.378(9) yes . .
C10 C11 1.501(9) yes . .
C11 C12 1.395(10) yes . .
C11 C20 1.418(10) yes . .
C12 C13 1.399(9) yes . .
C13 C14 1.418(11) yes . .
C13 C18 1.414(11) yes . .
C14 C15 1.392(11) yes . .
C15 C16 1.396(12) yes . .
C16 C17 1.374(13) yes . .
C17 C18 1.400(11) yes . .
C18 C19 1.430(11) yes . .
C19 C20 1.382(9) yes . .
C20 C21 1.473(11) yes . .
C21 C22 1.387(11) yes . .
C22 C23 1.422(12) yes . .
C23 C24 1.325(12) yes . .
C24 C25 1.471(16) yes . .
C25 C26 1.405(17) yes . .
C25 C30 1.364(14) yes . .
C26 C27 1.37(3) yes . .
C27 C28 1.38(2) yes . .
C28 C29 1.40(3) yes . .
C29 C30 1.36(3) yes . .
C31 C32 1.409(9) yes . .
C31 C36 1.418(10) yes . .
C32 C33 1.387(10) yes . .
C33 C34 1.403(11) yes . .
C34 C35 1.392(9) yes . .
C35 C36 1.415(9) yes . .
C36 C37 1.481(8) yes . .
C37 C38 1.401(9) yes . .
C38 C39 1.444(8) yes . .
C39 C40 1.398(9) yes . .
C40 C41 1.486(8) yes . .
C41 C42 1.384(8) yes . .
C41 C50 1.426(11) yes . .
C42 C43 1.397(9) yes . .
C43 C44 1.426(9) yes . .
C43 C48 1.422(12) yes . .
C44 C45 1.367(11) yes . .
C45 C46 1.407(14) yes . .
C46 C47 1.378(11) yes . .
C47 C48 1.413(9) yes . .
C48 C49 1.429(10) yes . .
C49 C50 1.359(9) yes . .
C50 C51 1.495(9) yes . .
C51 C52 1.380(10) yes . .
C52 C53 1.449(9) yes . .
C53 C54 1.345(11) yes . .
C54 C55 1.479(10) yes . .
C55 C56 1.373(14) yes . .
C55 C60 1.409(14) yes . .
C56 C57 1.380(13) yes . .
C57 C58 1.381(17) yes . .
C58 C59 1.360(16) yes . .
C59 C60 1.351(14) yes . .
C61 C62 1.396(8) yes . .
C61 C66 1.403(7) yes . .
C61 B1 1.651(9) yes . .
C62 C63 1.387(9) yes . .
C63 C64 1.379(7) yes . .
C63 C67 1.498(9) yes . .
C64 C65 1.410(9) yes . .
C65 C66 1.382(9) yes . .
C65 C68 1.498(8) yes . .
C69 C70 1.395(10) yes . .
C69 C74 1.402(10) yes . .
C69 B1 1.646(7) yes . .
C70 C71 1.388(9) yes . .
C71 C72 1.381(13) yes . .
C71 C75 1.492(13) yes . .
C72 C73 1.396(12) yes . .
C73 C74 1.394(8) yes . .
C73 C76 1.522(12) yes . .
C77 C78 1.400(10) yes . .
C77 C82 1.410(10) yes . .
C77 B1 1.631(8) yes . .
C78 C79 1.379(9) yes . .
C79 C80 1.392(12) yes . .
C79 C83 1.504(13) yes . .
C80 C81 1.384(11) yes . .
C81 C82 1.377(9) yes . .
C81 C84 1.506(13) yes . .
C85 C86 1.395(8) yes . .
C85 C90 1.413(9) yes . .
C85 B1 1.639(10) yes . .
C86 C87 1.388(10) yes . .
C87 C88 1.393(9) yes . .
C87 C91 1.502(10) yes . .
C88 C89 1.367(10) yes . .
C89 C90 1.394(11) yes . .
C89 C92 1.498(11) yes . .
C92 F23A 1.573(18) yes . .
C92 F23B 1.208(19) yes . .
C92 F22A 1.26(3) yes . .
C92 F22B 1.421(14) yes . .
C92 F24B 1.31(3) yes . .
C92 F24A 1.32(2) yes . .
C93 C94 1.384(7) yes . .
C93 C98 1.408(9) yes . .
C93 B2 1.634(10) yes . .
C94 C95 1.397(9) yes . .
C95 C96 1.383(10) yes . .
C95 C99 1.507(8) yes . .
C96 C97 1.381(8) yes . .
C97 C98 1.392(10) yes . .
C97 C100 1.497(10) yes . .
C101 C102 1.403(9) yes . .
C101 C106 1.411(9) yes . .
C101 B2 1.654(11) yes . .
C102 C103 1.387(10) yes . .
C103 C104 1.390(9) yes . .
C103 C107 1.500(10) yes . .
C104 C105 1.383(11) yes . .
C105 C106 1.374(12) yes . .
C105 C108 1.492(11) yes . .
C109 C110 1.405(11) yes . .
C109 C114 1.401(9) yes . .
C109 B2 1.624(8) yes . .
C110 C111 1.390(9) yes . .
C111 C112 1.397(12) yes . .
C111 C115 1.512(15) yes . .
C112 C113 1.389(13) yes . .
C113 C114 1.401(9) yes . .
C113 C116 1.491(13) yes . .
C117 C118 1.398(11) yes . .
C117 C122 1.410(11) yes . .
C117 B2 1.636(9) yes . .
C118 C119 1.397(10) yes . .
C119 C120 1.390(13) yes . .
C119 C123 1.515(14) yes . .
C120 C121 1.371(13) yes . .
C121 C122 1.390(10) yes . .
C121 C124 1.526(16) yes . .
C123 F44A 1.29(2) yes . .
C123 F44B 1.26(2) yes . .
C123 F43B 1.31(5) yes . .
C123 F43A 1.261(18) yes . .
C123 F45A 1.342(19) yes . .
C123 F45B 1.351(19) yes . .
C125 C126 1.388(13) yes . .
C125 C130 1.372(14) yes . .
C126 C127 1.401(18) yes . .
C127 C128 1.338(17) yes . .
C128 C129 1.392(13) yes . .
C129 C130 1.386(17) yes . .
C130 C131 1.512(12) yes . .
C132 C133 1.42(3) yes . .
C132 C137 1.23(4) yes . .
C133 C134 1.34(5) yes . .
C134 C135 1.39(4) yes . .
C135 C136 1.31(4) yes . .
C136 C137 1.54(3) yes . .
C137 C138 1.41(3) yes . .
C139 C140 1.34(2) yes . .
C139 C144 1.37(4) yes . .
C140 C141 1.33(2) yes . .
C141 C142 1.36(2) yes . .
C142 C143 1.34(2) yes . .
C143 C144 1.44(3) yes . .
C144 C145 1.52(2) yes . .
C146 C147 1.41(4) yes . .
C146 C151 1.50(3) yes . .
C147 C148 1.36(5) yes . .
C148 C149 1.40(4) yes . .
C149 C150 1.40(6) yes . .
C150 C151 1.39(5) yes . .
C151 C152 1.48(4) yes . .
F23A F23B 1.11(2) yes . .
F23B F22A 1.08(3) yes . .
F22A F22B 1.23(3) yes . .
F24B F24A 0.43(3) yes . .
F44A F44B 0.81(4) yes . .
F44A F43B 1.59(5) yes . .
F44B F45A 1.52(3) yes . .
F43B F43A 0.73(4) yes . .
F43A F45B 1.58(3) yes . .
F45A F45B 0.87(3) yes . .
C1 H1 0.950 no . .
C2 H2 0.950 no . .
C3 H3 0.950 no . .
C4 H4 0.950 no . .
C5 H5 0.950 no . .
C7 H7 0.950 no . .
C8 H8 0.950 no . .
C9 H9 0.950 no . .
C10 H10 0.950 no . .
C12 H12 0.950 no . .
C14 H14 0.950 no . .
C15 H15 0.950 no . .
C16 H16 0.950 no . .
C17 H17 0.950 no . .
C19 H19 0.950 no . .
C21 H21 0.950 no . .
C22 H22 0.950 no . .
C23 H23 0.950 no . .
C24 H24 0.950 no . .
C26 H26 0.950 no . .
C27 H27 0.950 no . .
C28 H28 0.950 no . .
C29 H29 0.950 no . .
C30 H30 0.950 no . .
C31 H31 0.950 no . .
C32 H32 0.950 no . .
C33 H33 0.950 no . .
C34 H34 0.950 no . .
C35 H35 0.950 no . .
C37 H37 0.950 no . .
C38 H38 0.950 no . .
C39 H39 0.950 no . .
C40 H40 0.950 no . .
C42 H42 0.950 no . .
C44 H44 0.950 no . .
C45 H45 0.950 no . .
C46 H46 0.950 no . .
C47 H47 0.950 no . .
C49 H49 0.950 no . .
C51 H51 0.950 no . .
C52 H52 0.950 no . .
C53 H53 0.950 no . .
C54 H54 0.950 no . .
C56 H56 0.950 no . .
C57 H57 0.950 no . .
C58 H58 0.950 no . .
C59 H59 0.950 no . .
C60 H60 0.950 no . .
C62 H62 0.950 no . .
C64 H64 0.950 no . .
C66 H66 0.950 no . .
C70 H70 0.950 no . .
C72 H72 0.950 no . .
C74 H74 0.950 no . .
C78 H78 0.950 no . .
C80 H80 0.950 no . .
C82 H82 0.950 no . .
C86 H86 0.950 no . .
C88 H88 0.950 no . .
C90 H90 0.950 no . .
C94 H94 0.950 no . .
C96 H96 0.950 no . .
C98 H98 0.950 no . .
C102 H102 0.950 no . .
C104 H104 0.950 no . .
C106 H106 0.950 no . .
C110 H110 0.950 no . .
C112 H112 0.950 no . .
C114 H114 0.950 no . .
C118 H118 0.950 no . .
C120 H120 0.950 no . .
C122 H122 0.950 no . .
C125 H125 0.950 no . .
C126 H126 0.950 no . .
C127 H127 0.950 no . .
C128 H128 0.950 no . .
C129 H129 0.950 no . .
C131 H13A 0.980 no . .
C131 H13B 0.980 no . .
C131 H13C 0.980 no . .
C132 H132 0.950 no . .
C133 H133 0.950 no . .
C134 H134 0.950 no . .
C135 H135 0.950 no . .
C136 H136 0.950 no . .
C138 H13D 0.980 no . .
C138 H13E 0.980 no . .
C138 H13F 0.980 no . .
C139 H139 0.950 no . .
C140 H140 0.950 no . .
C141 H141 0.950 no . .
C142 H142 0.950 no . .
C143 H143 0.950 no . .
C145 H14A 0.980 no . .
C145 H14B 0.980 no . .
C145 H14C 0.980 no . .
C146 H146 0.950 no . .
C147 H147 0.950 no . .
C148 H148 0.950 no . .
C149 H149 0.950 no . .
C150 H150 0.950 no . .
C152 H15A 0.980 no . .
C152 H15B 0.980 no . .
C152 H15C 0.980 no . .
C153 H15D 0.990 no . .
C153 H15E 0.990 no . .

loop_
_geom_contact_atom_site_label_1
_geom_contact_atom_site_label_2
_geom_contact_distance
_geom_contact_publ_flag
_geom_contact_site_symmetry_1
_geom_contact_site_symmetry_2
Pd1 C1 3.532(7) no . .
Pd2 C2 3.254(8) no . .
Pd3 C32 3.110(8) no . .
Pd4 C31 3.315(7) no . .
F1 C62 2.990(9) no . .
F1 C64 3.351(7) no . .
F2 C62 2.893(7) no . .
F2 C64 3.457(7) no . .
F3 C64 2.710(8) no . .
F4 C64 3.165(10) no . .
F4 C66 3.182(9) no . .
F5 C64 2.802(9) no . .
F5 C66 3.522(9) no . .
F6 C64 3.587(10) no . .
F6 C66 2.762(8) no . .
F7 C70 2.981(10) no . .
F7 C72 3.360(14) no . .
F8 C70 2.856(12) no . .
F8 C72 3.464(17) no . .
F9 C72 2.731(11) no . .
F10 C72 2.765(11) no . .
F10 C74 3.582(8) no . .
F11 C72 3.333(13) no . .
F11 C74 3.039(9) no . .
F12 C72 3.574(14) no . .
F12 C74 2.823(10) no . .
F13 C78 3.013(9) no . .
F13 C80 3.372(10) no . .
F14 C78 2.824(11) no . .
F14 C80 3.530(12) no . .
F14 F23A 3.513(15) no . .
F15 C80 2.785(11) no . .
F16 C80 2.885(12) no . .
F16 C82 3.484(10) no . .
F17 C82 2.748(12) no . .
F18 C80 2.942(10) no . .
F18 C82 3.429(9) no . .
F19 C86 2.744(8) no . .
F20 C86 3.503(9) no . .
F20 C88 2.887(9) no . .
F21 C86 3.376(9) no . .
F21 C88 2.943(8) no . .
F25 C94 3.289(9) no . .
F25 C96 3.079(11) no . .
F26 C94 2.786(7) no . .
F26 C96 3.583(9) no . .
F27 C94 3.539(9) no . .
F27 C96 2.782(9) no . .
F28 C96 2.731(9) no . .
F29 C96 3.362(8) no . .
F29 C98 3.027(8) no . .
F30 C96 3.482(7) no . .
F30 C98 2.879(9) no . .
F31 C102 3.080(10) no . .
F31 C104 3.238(10) no . .
F32 C102 2.807(8) no . .
F32 C104 3.558(8) no . .
F33 C104 2.756(9) no . .
F34 C104 3.073(9) no . .
F34 C106 3.186(11) no . .
F35 C106 2.727(10) no . .
F36 C104 2.827(9) no . .
F36 C106 3.549(10) no . .
F37 C110 2.758(10) no . .
F37 C112 3.590(11) no . .
F38 C110 3.223(13) no . .
F38 C112 3.235(17) no . .
F39 C110 3.568(8) no . .
F39 C112 2.795(12) no . .
F40 C112 2.766(10) no . .
F41 C112 3.493(14) no . .
F41 C114 2.891(10) no . .
F42 C112 3.365(16) no . .
F42 C114 2.979(10) no . .
F46 C120 2.750(13) no . .
F47 C120 3.482(14) no . .
F47 C122 2.897(12) no . .
F48 C120 3.423(13) no . .
F48 C122 2.942(11) no . .
C1 C4 2.805(9) no . .
C2 C5 2.819(10) no . .
C3 C6 2.873(9) no . .
C3 C53 3.233(9) no . .
C4 C53 3.408(8) no . .
C5 C8 3.109(8) no . .
C9 C12 3.226(8) no . .
C9 C20 3.499(9) no . .
C11 C18 2.829(9) no . .
C11 C22 3.124(11) no . .
C12 C19 2.804(10) no . .
C13 C16 2.798(10) no . .
C13 C20 2.802(11) no . .
C14 C17 2.795(13) no . .
C15 C18 2.800(11) no . .
C23 C30 3.019(18) no . .
C23 C32 3.356(9) no . .
C23 C33 3.249(9) no . .
C25 C28 2.77(3) no . .
C26 C29 2.734(19) no . .
C27 C30 2.78(2) no . .
C31 C34 2.801(10) no . .
C31 C38 3.115(8) no . .
C32 C35 2.796(10) no . .
C33 C36 2.825(8) no . .
C39 C42 3.252(7) no . .
C39 C50 3.400(9) no . .
C41 C48 2.822(9) no . .
C41 C52 3.050(9) no . .
C42 C49 2.778(11) no . .
C43 C46 2.810(10) no . .
C43 C50 2.811(9) no . .
C44 C47 2.795(13) no . .
C45 C48 2.807(10) no . .
C49 C52 3.564(9) no . .
C53 C60 3.064(11) no . .
C55 C58 2.774(11) no . .
C56 C59 2.708(18) no . .
C57 C60 2.769(16) no . .
C61 C64 2.860(9) no . .
C61 C70 3.183(7) no . .
C61 C82 3.145(8) no . .
C61 C86 3.345(10) no . .
C61 C90 3.547(10) no . .
C62 C65 2.753(7) no . .
C62 C69 3.136(8) no . .
C62 C70 3.198(8) no . .
C62 C85 3.467(10) no . .
C63 C66 2.741(8) no . .
C66 C77 3.162(8) no . .
C66 C82 3.240(8) no . .
C66 C85 3.380(9) no . .
C69 C72 2.858(8) no . .
C69 C78 3.285(9) no . .
C69 C82 3.403(8) no . .
C69 C86 3.081(9) no . .
C70 C73 2.757(11) no . .
C70 C77 3.327(9) no . .
C71 C74 2.737(11) no . .
C74 C77 3.366(8) no . .
C74 C78 3.560(8) no . .
C74 C85 3.051(7) no . .
C74 C86 3.107(8) no . .
C77 C80 2.852(9) no . .
C77 C90 3.161(10) no . .
C78 C81 2.740(11) no . .
C78 C85 3.151(9) no . .
C78 C90 3.177(9) no . .
C79 C82 2.747(11) no . .
C85 C88 2.861(10) no . .
C86 C89 2.738(9) no . .
C87 C90 2.748(10) no . .
C88 F23A 3.599(16) no . .
C88 F23B 3.043(19) no . .
C88 F22A 2.81(2) no . .
C88 F22B 2.685(11) no . .
C88 F24B 3.46(2) no . .
C88 F24A 3.49(2) no . .
C90 F23A 2.909(17) no . .
C90 F23B 3.178(17) no . .
C90 F24B 2.761(19) no . .
C90 F24A 3.06(2) no . .
C93 C96 2.857(9) no . .
C93 C102 3.415(10) no . .
C93 C106 3.346(10) no . .
C93 C110 3.119(8) no . .
C93 C118 3.162(9) no . .
C94 C97 2.744(9) no . .
C94 C101 3.400(10) no . .
C94 C117 3.142(9) no . .
C94 C118 3.261(9) no . .
C95 C98 2.739(8) no . .
C98 C101 3.302(11) no . .
C98 C106 3.530(11) no . .
C98 C109 3.118(9) no . .
C98 C110 3.165(8) no . .
C101 C104 2.845(11) no . .
C101 C114 3.104(8) no . .
C101 C122 3.125(9) no . .
C102 C105 2.758(9) no . .
C102 C117 3.175(10) no . .
C102 C122 3.149(10) no . .
C103 C106 2.743(9) no . .
C106 C109 3.064(10) no . .
C106 C114 3.131(10) no . .
C109 C112 2.849(9) no . .
C109 C118 3.342(8) no . .
C109 C122 3.442(9) no . .
C110 C113 2.764(10) no . .
C110 C117 3.426(9) no . .
C111 C114 2.766(12) no . .
C114 C117 3.375(8) no . .
C117 C120 2.849(10) no . .
C118 C121 2.753(12) no . .
C118 F44A 2.96(3) no . .
C118 F44B 3.33(3) no . .
C118 F43B 2.77(5) no . .
C118 F43A 2.87(2) no . .
C118 F45B 3.55(2) no . .
C119 C122 2.751(12) no . .
C120 F44A 3.37(3) no . .
C120 F44B 3.13(3) no . .
C120 F43A 3.43(2) no . .
C120 F45A 2.69(3) no . .
C120 F45B 2.91(3) no . .
C125 C128 2.744(18) no . .
C126 C129 2.767(16) no . .
C127 C130 2.765(12) no . .
C132 C135 2.66(4) no . .
C133 C136 2.73(5) no . .
C134 C137 2.84(3) no . .
C139 C142 2.81(3) no . .
C140 C143 2.69(3) no . .
C141 C144 2.673(18) no . .
C146 C149 2.76(5) no . .
C147 C150 2.93(4) no . .
C148 C151 2.74(5) no . .
Pd1 F4 3.265(10) no . .
Pd4 F2 3.210(6) no . .
Cl1 F29 3.301(8) no . 2_656
Cl1 F30 3.422(9) no . 2_656
Cl1 F35 3.320(13) no . 2_656
Cl2 F38 3.239(18) no . 2_656
F1 F41 3.485(13) no . 2_656
F2 Pd4 3.210(6) no . .
F2 C10 3.274(10) no . .
F2 C22 3.329(8) no . .
F2 C24 3.486(11) no . .
F2 C140 3.591(15) no . 2_747
F3 C24 3.442(9) no . .
F3 C31 3.453(8) no . .
F3 C32 3.318(9) no . .
F4 Pd1 3.265(10) no . .
F4 F31 3.008(9) no . 2_656
F4 C4 3.587(12) no . .
F4 C40 3.371(11) no . .
F4 C52 3.515(11) no . .
F4 C54 3.587(14) no . .
F5 F48 3.574(13) no . 2_656
F5 C101 3.423(11) no . 2_656
F5 C102 3.362(9) no . 2_656
F5 C103 3.522(10) no . 2_656
F5 C122 3.491(11) no . 2_656
F6 F34 3.079(12) no . 2_656
F6 C54 3.349(15) no . .
F6 C56 3.561(14) no . .
F6 C104 3.214(10) no . 2_656
F6 C105 3.390(12) no . 2_656
F7 C22 3.407(10) no . 2_757
F7 C23 3.276(10) no . 2_757
F8 C134 3.27(3) no . 2_747
F8 C135 3.25(3) no . 2_747
F9 C23 3.301(10) no . 2_757
F9 C128 3.588(12) no . 2_757
F10 F37 3.340(7) no . 2_657
F10 C29 3.365(19) no . 2_757
F10 C46 3.306(14) no . 1_656
F10 C47 3.167(12) no . 1_656
F11 C95 3.514(11) no . 2_657
F11 C96 3.187(11) no . 2_657
F11 C97 3.285(12) no . 2_657
F12 F25 3.379(11) no . 2_657
F12 C94 3.556(13) no . 2_657
F12 C95 3.584(13) no . 2_657
F12 F44A 3.49(3) no . 2_657
F12 F43B 3.13(3) no . 2_657
F13 F28 3.036(7) no . 2_657
F13 C1 3.437(10) no . 2_657
F13 C96 3.571(10) no . 2_657
F13 C132 3.25(3) no . .
F13 C137 3.47(2) no . .
F13 C138 3.58(3) no . .
F14 F20 2.758(8) no . 2_657
F14 F27 3.190(12) no . 2_657
F14 C7 3.494(11) no . 2_657
F15 F20 3.108(10) no . 2_657
F15 C125 3.562(11) no . 1_565
F15 C126 3.265(13) no . 1_565
F16 C135 3.53(2) no . .
F16 C136 3.252(17) no . .
F17 F34 3.111(10) no . 2_656
F17 F42 3.051(16) no . 2_656
F18 F34 2.964(9) no . 2_656
F18 C44 3.438(11) no . 2_656
F18 C57 3.456(13) no . .
F18 C128 3.490(11) no . 1_565
F18 C129 3.452(11) no . 1_565
F19 C8 3.333(8) no . .
F19 C9 3.351(8) no . .
F19 C10 3.576(9) no . .
F19 C142 3.444(14) no . 2_747
F19 F44A 3.14(2) no . 2_657
F19 F44B 3.32(2) no . 2_657
F20 F14 2.758(8) no . 2_647
F20 F15 3.108(10) no . 2_647
F20 C7 3.125(9) no . .
F20 C8 3.299(10) no . .
F20 C9 3.589(10) no . .
F20 C58 3.554(12) no . 2_647
F20 C59 3.475(13) no . 2_647
F20 C83 3.522(11) no . 2_647
F21 F26 3.564(10) no . 2_657
F21 C58 3.491(12) no . 2_647
F21 F44A 2.82(3) no . 2_657
F21 F44B 3.06(2) no . 2_657
F25 F12 3.379(11) no . 2_647
F25 C74 3.403(11) no . 2_647
F25 C85 3.302(10) no . 2_647
F25 C86 3.322(12) no . 2_647
F25 C87 3.324(12) no . 2_647
F25 C88 3.333(10) no . 2_647
F25 C89 3.285(9) no . 2_647
F25 C90 3.275(9) no . 2_647
F26 F21 3.564(10) no . 2_647
F26 C34 3.462(11) no . .
F26 C35 3.599(10) no . .
F26 C88 3.533(10) no . 2_647
F26 C125 3.509(13) no . .
F26 F23B 3.379(13) no . 2_647
F27 F14 3.190(12) no . 2_647
F27 F23A 3.082(15) no . 2_647
F27 F23B 3.063(14) no . 2_647
F28 F13 3.036(7) no . 2_647
F28 C1 3.326(8) no . .
F28 C2 3.395(9) no . .
F28 C132 3.43(4) no . 2_647
F29 Cl1 3.301(8) no . 2_646
F29 C2 3.589(8) no . .
F29 C39 3.451(10) no . .
F30 Cl1 3.422(9) no . 2_646
F30 C27 3.47(3) no . 1_455
F30 C148 3.47(3) no . 2_647
F31 F4 3.008(9) no . 2_646
F31 C40 3.221(10) no . 2_646
F31 C41 3.412(9) no . 2_646
F31 C52 3.353(11) no . 2_646
F32 C32 3.563(9) no . .
F32 C33 3.029(8) no . .
F32 C34 3.036(10) no . .
F32 C35 3.524(10) no . .
F32 C129 3.412(11) no . .
F33 C32 3.493(11) no . .
F34 F6 3.079(12) no . 2_646
F34 F17 3.111(10) no . 2_646
F34 F18 2.964(9) no . 2_646
F34 C56 3.378(16) no . 2_646
F34 C84 3.586(10) no . 2_646
F35 Cl1 3.320(13) no . 2_646
F35 C39 3.556(11) no . .
F35 C42 3.067(9) no . .
F35 C153 3.58(2) no . 2_646
F36 F46 3.131(11) no . 2_656
F36 F47 2.785(10) no . 2_656
F36 C38 3.468(11) no . .
F36 C39 3.450(11) no . .
F36 C42 3.598(10) no . .
F36 C124 3.531(13) no . 2_656
F37 F10 3.340(7) no . 2_647
F37 C28 3.51(2) no . 1_455
F37 C29 3.56(2) no . 1_455
F37 C49 3.554(10) no . 2_546
F38 Cl2 3.239(18) no . 2_646
F38 C28 3.45(3) no . 1_455
F39 C15 3.283(9) no . 1_454
F39 C16 3.193(9) no . 1_454
F39 C49 3.539(12) no . 2_546
F39 C148 3.29(3) no . 1_444
F39 C149 3.43(4) no . 1_444
F40 C145 3.50(2) no . 2_646
F41 F1 3.485(13) no . 2_646
F41 C63 3.497(13) no . 2_646
F41 C64 3.270(13) no . 2_646
F42 F17 3.051(16) no . 2_646
F42 C145 3.51(2) no . 2_646
F46 F36 3.131(11) no . 2_646
F46 C56 3.576(11) no . 1_545
F47 F36 2.785(10) no . 2_646
F48 F5 3.574(13) no . 2_646
C1 F13 3.437(10) no . 2_647
C1 F28 3.326(8) no . .
C2 F28 3.395(9) no . .
C2 F29 3.589(8) no . .
C2 F22B 3.443(14) no . .
C3 F22B 3.355(15) no . .
C3 F24B 3.19(2) no . .
C3 F24A 3.02(3) no . .
C4 F4 3.587(12) no . .
C4 C89 3.487(9) no . .
C4 C90 3.496(8) no . .
C4 F24B 3.36(3) no . .
C4 F24A 3.36(3) no . .
C7 F14 3.494(11) no . 2_647
C7 F20 3.125(9) no . .
C8 F19 3.333(8) no . .
C8 F20 3.299(10) no . .
C9 F19 3.351(8) no . .
C9 F20 3.589(10) no . .
C10 F2 3.274(10) no . .
C10 F19 3.576(9) no . .
C11 F23B 3.555(17) no . 2_647
C12 C143 3.278(16) no . 2_747
C12 C144 3.575(16) no . 2_747
C12 F23A 3.512(15) no . 2_647
C13 F24B 3.48(2) no . 2_647
C13 F24A 3.24(2) no . 2_647
C14 F24A 3.44(2) no . 2_647
C14 F45A 3.35(2) no . 2_657
C14 F45B 3.58(2) no . 2_657
C15 F39 3.283(9) no . 1_656
C16 F39 3.193(9) no . 1_656
C17 F22B 3.501(11) no . 2_647
C18 F22A 3.401(19) no . 2_647
C18 F22B 3.271(12) no . 2_647
C18 F24A 3.43(2) no . 2_647
C19 F22A 3.23(2) no . 2_647
C19 F22B 3.426(14) no . 2_647
C20 F22A 3.42(2) no . 2_647
C22 F2 3.329(8) no . .
C22 F7 3.407(10) no . 2_747
C23 F7 3.276(10) no . 2_747
C23 F9 3.301(10) no . 2_747
C24 F2 3.486(11) no . .
C24 F3 3.442(9) no . .
C26 C132 3.47(3) no . 2_747
C26 C137 3.42(2) no . 2_747
C26 C138 3.55(2) no . 2_747
C27 F30 3.47(3) no . 1_655
C27 C146 3.51(2) no . 2_747
C28 F37 3.51(2) no . 1_655
C28 F38 3.45(3) no . 1_655
C29 F10 3.365(19) no . 2_747
C29 F37 3.56(2) no . 1_655
C31 F3 3.453(8) no . .
C32 F3 3.318(9) no . .
C32 F32 3.563(9) no . .
C32 F33 3.493(11) no . .
C33 F32 3.029(8) no . .
C34 F26 3.462(11) no . .
C34 F32 3.036(10) no . .
C35 F26 3.599(10) no . .
C35 F32 3.524(10) no . .
C35 C102 3.567(8) no . .
C38 F36 3.468(11) no . .
C39 F29 3.451(10) no . .
C39 F35 3.556(11) no . .
C39 F36 3.450(11) no . .
C40 F4 3.371(11) no . .
C40 F31 3.221(10) no . 2_656
C41 F31 3.412(9) no . 2_656
C42 F35 3.067(9) no . .
C42 F36 3.598(10) no . .
C44 F18 3.438(11) no . 2_646
C46 F10 3.306(14) no . 1_454
C47 F10 3.167(12) no . 1_454
C49 F37 3.554(10) no . 2_556
C49 F39 3.539(12) no . 2_556
C52 F4 3.515(11) no . .
C52 F31 3.353(11) no . 2_656
C54 F4 3.587(14) no . .
C54 F6 3.349(15) no . .
C56 F6 3.561(14) no . .
C56 F34 3.378(16) no . 2_656
C56 F46 3.576(11) no . 1_565
C57 F18 3.456(13) no . .
C58 F20 3.554(12) no . 2_657
C58 F21 3.491(12) no . 2_657
C59 F20 3.475(13) no . 2_657
C59 F24B 3.58(3) no . .
C59 F44B 3.21(3) no . 1_565
C60 F24B 3.05(3) no . .
C60 F24A 3.30(3) no . .
C60 F44B 3.51(3) no . 1_565
C60 F45A 3.36(2) no . 1_565
C63 F41 3.497(13) no . 2_656
C64 F41 3.270(13) no . 2_656
C74 F25 3.403(11) no . 2_657
C83 F20 3.522(11) no . 2_657
C84 F34 3.586(10) no . 2_656
C85 F25 3.302(10) no . 2_657
C86 F25 3.322(12) no . 2_657
C87 F25 3.324(12) no . 2_657
C88 F25 3.333(10) no . 2_657
C88 F26 3.533(10) no . 2_657
C89 F25 3.285(9) no . 2_657
C89 C4 3.487(9) no . .
C90 F25 3.275(9) no . 2_657
C90 C4 3.496(8) no . .
C91 F44A 3.55(2) no . 2_657
C94 F12 3.556(13) no . 2_647
C95 F11 3.514(11) no . 2_647
C95 F12 3.584(13) no . 2_647
C96 F11 3.187(11) no . 2_647
C96 F13 3.571(10) no . 2_647
C97 F11 3.285(12) no . 2_647
C101 F5 3.423(11) no . 2_646
C102 F5 3.362(9) no . 2_646
C102 C35 3.567(8) no . .
C103 F5 3.522(10) no . 2_646
C104 F6 3.214(10) no . 2_646
C105 F6 3.390(12) no . 2_646
C122 F5 3.491(11) no . 2_646
C124 F36 3.531(13) no . 2_646
C125 F15 3.562(11) no . 1_545
C125 F26 3.509(13) no . .
C126 F15 3.265(13) no . 1_545
C126 F22A 3.56(3) no . 2_647
C128 F9 3.588(12) no . 2_747
C128 F18 3.490(11) no . 1_545
C129 F18 3.452(11) no . 1_545
C129 F32 3.412(11) no . .
C132 F13 3.25(3) no . .
C132 F28 3.43(4) no . 2_657
C132 C26 3.47(3) no . 2_757
C133 C146 3.49(4) no . .
C133 C147 3.46(5) no . .
C134 F8 3.27(3) no . 2_757
C135 F8 3.25(3) no . 2_757
C135 F16 3.53(2) no . .
C136 F16 3.252(17) no . .
C137 F13 3.47(2) no . .
C137 C26 3.42(2) no . 2_757
C138 F13 3.58(3) no . .
C138 C26 3.55(2) no . 2_757
C140 F2 3.591(15) no . 2_757
C142 F19 3.444(14) no . 2_757
C142 F43B 3.57(5) no . 1_665
C143 C12 3.278(16) no . 2_757
C144 C12 3.575(16) no . 2_757
C145 F40 3.50(2) no . 2_656
C145 F42 3.51(2) no . 2_656
C146 C27 3.51(2) no . 2_757
C146 C133 3.49(4) no . .
C147 C133 3.46(5) no . .
C148 F30 3.47(3) no . 2_657
C148 F39 3.29(3) no . 1_666
C149 F39 3.43(4) no . 1_666
C153 F35 3.58(2) no . 2_656
F23A F27 3.082(15) no . 2_657
F23A C12 3.512(15) no . 2_657
F23B F26 3.379(13) no . 2_657
F23B F27 3.063(14) no . 2_657
F23B C11 3.555(17) no . 2_657
F22A C18 3.401(19) no . 2_657
F22A C19 3.23(2) no . 2_657
F22A C20 3.42(2) no . 2_657
F22A C126 3.56(3) no . 2_657
F22B C2 3.443(14) no . .
F22B C3 3.355(15) no . .
F22B C17 3.501(11) no . 2_657
F22B C18 3.271(12) no . 2_657
F22B C19 3.426(14) no . 2_657
F24B C3 3.19(2) no . .
F24B C4 3.36(3) no . .
F24B C13 3.48(2) no . 2_657
F24B C59 3.58(3) no . .
F24B C60 3.05(3) no . .
F24A C3 3.02(3) no . .
F24A C4 3.36(3) no . .
F24A C13 3.24(2) no . 2_657
F24A C14 3.44(2) no . 2_657
F24A C18 3.43(2) no . 2_657
F24A C60 3.30(3) no . .
F44A F12 3.49(3) no . 2_647
F44A F19 3.14(2) no . 2_647
F44A F21 2.82(3) no . 2_647
F44A C91 3.55(2) no . 2_647
F44B F19 3.32(2) no . 2_647
F44B F21 3.06(2) no . 2_647
F44B C59 3.21(3) no . 1_545
F44B C60 3.51(3) no . 1_545
F43B F12 3.13(3) no . 2_647
F43B C142 3.57(5) no . 1_445
F45A C14 3.35(2) no . 2_647
F45A C60 3.36(2) no . 1_545
F45B C14 3.58(2) no . 2_647
Pd1 H2 3.3603 no . .
Pd1 H38 3.4808 no . .
Pd1 H53 3.4222 no . .
Pd2 H1 3.2550 no . .
Pd2 H4 3.5469 no . .
Pd2 H7 3.2897 no . .
Pd2 H31 3.5263 no . .
Pd2 H39 2.9048 no . .
Pd3 H5 3.4069 no . .
Pd3 H9 2.8599 no . .
Pd3 H31 2.9706 no . .
Pd3 H37 3.1960 no . .
Pd4 H8 3.4465 no . .
Pd4 H23 3.4297 no . .
Pd4 H32 2.9960 no . .
Pd4 H34 2.9983 no . .
F1 H62 2.9012 no . .
F1 H64 3.5317 no . .
F2 H62 2.6945 no . .
F3 H64 2.3872 no . .
F4 H64 3.2269 no . .
F4 H66 3.2164 no . .
F5 H64 2.5922 no . .
F6 H66 2.4659 no . .
F7 H70 2.8592 no . .
F7 H72 3.5347 no . .
F8 H70 2.6660 no . .
F9 H72 2.4131 no . .
F10 H72 2.5012 no . .
F11 H72 3.4970 no . .
F11 H74 2.9719 no . .
F12 H74 2.5565 no . .
F13 H78 2.9136 no . .
F13 H80 3.5493 no . .
F14 H78 2.5787 no . .
F15 H80 2.4962 no . .
F16 H80 2.7215 no . .
F17 H82 2.4089 no . .
F18 H80 2.8198 no . .
F18 H82 3.5994 no . .
F19 H86 2.4030 no . .
F20 H88 2.7095 no . .
F21 H86 3.5599 no . .
F21 H88 2.8763 no . .
F25 H94 3.3711 no . .
F25 H96 3.0675 no . .
F26 H94 2.4849 no . .
F27 H96 2.5608 no . .
F28 H96 2.4170 no . .
F29 H96 3.5253 no . .
F29 H98 2.9238 no . .
F30 H98 2.6842 no . .
F31 H102 3.0914 no . .
F31 H104 3.3710 no . .
F32 H102 2.5309 no . .
F33 H104 2.4662 no . .
F34 H104 3.1151 no . .
F34 H106 3.2725 no . .
F35 H106 2.3862 no . .
F36 H104 2.5885 no . .
F37 H110 2.4453 no . .
F38 H110 3.2749 no . .
F38 H112 3.3049 no . .
F39 H112 2.5394 no . .
F40 H112 2.4723 no . .
F41 H114 2.6854 no . .
F42 H112 3.5484 no . .
F42 H114 2.8850 no . .
F46 H120 2.4394 no . .
F47 H122 2.7122 no . .
F48 H122 2.7801 no . .
C1 H3 3.2977 no . .
C1 H5 3.3010 no . .
C1 H7 2.5683 no . .
C2 H4 3.2943 no . .
C2 H51 3.5142 no . .
C3 H1 3.2917 no . .
C3 H5 3.3260 no . .
C3 H51 2.9739 no . .
C3 H53 2.9297 no . .
C4 H2 3.2916 no . .
C4 H53 3.3867 no . .
C5 H1 3.2969 no . .
C5 H3 3.3347 no . .
C5 H7 3.3474 no . .
C5 H8 2.8702 no . .
C6 H2 3.3021 no . .
C6 H4 3.3313 no . .
C6 H8 2.7854 no . .
C7 H1 2.6028 no . .
C7 H5 2.7385 no . .
C7 H9 2.6239 no . .
C8 H5 2.8571 no . .
C8 H10 2.7263 no . .
C9 H7 2.5849 no . .
C9 H12 3.1558 no . .
C10 H8 2.7398 no . .
C10 H12 2.6690 no . .
C10 H21 3.5903 no . .
C10 H22 2.6038 no . .
C11 H9 2.6371 no . .
C11 H19 3.2862 no . .
C11 H21 3.2110 no . .
C11 H22 2.8814 no . .
C12 H9 3.2318 no . .
C12 H10 3.1521 no . .
C12 H14 2.6358 no . .
C13 H15 3.3010 no . .
C13 H17 3.2987 no . .
C13 H19 3.3009 no . .
C14 H12 2.6304 no . .
C14 H16 3.2607 no . .
C15 H17 3.2720 no . .
C16 H14 3.2638 no . .
C17 H15 3.2706 no . .
C17 H19 2.6573 no . .
C18 H12 3.2973 no . .
C18 H14 3.2920 no . .
C18 H16 3.2552 no . .
C19 H17 2.6520 no . .
C19 H21 2.7939 no . .
C20 H9 3.4975 no . .
C20 H10 2.9670 no . .
C20 H12 3.2882 no . .
C20 H22 2.6852 no . .
C21 H10 3.0408 no . .
C21 H19 2.6371 no . .
C21 H23 2.6784 no . .
C21 H33 2.8738 no . .
C22 H10 2.7419 no . .
C22 H24 2.5867 no . .
C22 H32 3.4364 no . .
C22 H33 2.8777 no . .
C23 H21 2.6977 no . .
C23 H30 2.7379 no . .
C23 H32 2.8512 no . .
C23 H33 2.6462 no . .
C24 H22 2.6366 no . .
C24 H26 2.6283 no . .
C24 H30 2.6555 no . .
C24 H32 2.9428 no . .
C25 H23 2.6795 no . .
C25 H27 3.2851 no . .
C25 H29 3.2295 no . .
C25 H32 3.4005 no . .
C26 H24 2.6054 no . .
C26 H28 3.2176 no . .
C26 H30 3.2376 no . .
C27 H29 3.2654 no . .
C28 H26 3.2119 no . .
C28 H30 3.2480 no . .
C29 H27 3.2728 no . .
C30 H23 2.7249 no . .
C30 H24 3.3016 no . .
C30 H26 3.2276 no . .
C30 H28 3.2444 no . .
C31 H33 3.2894 no . .
C31 H35 3.2949 no . .
C31 H37 3.3704 no . .
C31 H38 2.8586 no . .
C32 H23 3.3774 no . .
C32 H34 3.2658 no . .
C33 H21 3.0375 no . .
C33 H23 3.0254 no . .
C33 H31 3.2847 no . .
C33 H35 3.2822 no . .
C34 H21 3.5578 no . .
C34 H32 3.2679 no . .
C35 H31 3.2957 no . .
C35 H33 3.2831 no . .
C35 H37 2.5927 no . .
C36 H32 3.2996 no . .
C36 H34 3.2925 no . .
C36 H38 2.7893 no . .
C37 H31 2.7480 no . .
C37 H35 2.6200 no . .
C37 H39 2.6193 no . .
C38 H31 2.8484 no . .
C38 H40 2.7606 no . .
C39 H37 2.5882 no . .
C39 H42 3.2742 no . .
C40 H38 2.7408 no . .
C40 H42 2.6388 no . .
C40 H52 2.6164 no . .
C41 H39 2.6181 no . .
C41 H49 3.2695 no . .
C41 H51 3.2638 no . .
C41 H52 2.7483 no . .
C42 H39 3.3092 no . .
C42 H40 3.0892 no . .
C42 H44 2.6637 no . .
C43 H45 3.2894 no . .
C43 H47 3.3073 no . .
C43 H49 3.3010 no . .
C44 H42 2.6483 no . .
C44 H46 3.2564 no . .
C45 H47 3.2757 no . .
C46 H44 3.2608 no . .
C47 H45 3.2721 no . .
C47 H49 2.6755 no . .
C48 H42 3.2879 no . .
C48 H44 3.3031 no . .
C48 H46 3.2775 no . .
C49 H47 2.6799 no . .
C49 H51 2.8351 no . .
C50 H39 3.3132 no . .
C50 H40 3.0477 no . .
C50 H42 3.2765 no . .
C50 H52 2.6257 no . .
C51 H3 2.8683 no . .
C51 H40 3.1614 no . .
C51 H49 2.6314 no . .
C51 H53 2.7412 no . .
C52 H3 2.8547 no . .
C52 H4 3.3267 no . .
C52 H40 2.8511 no . .
C52 H54 2.5371 no . .
C53 H3 2.5724 no . .
C53 H4 2.9064 no . .
C53 H51 2.7367 no . .
C53 H60 2.8053 no . .
C54 H4 3.1629 no . .
C54 H52 2.5950 no . .
C54 H56 2.5985 no . .
C54 H60 2.7225 no . .
C55 H53 2.7393 no . .
C55 H57 3.2645 no . .
C55 H59 3.2352 no . .
C56 H54 2.5944 no . .
C56 H58 3.2380 no . .
C56 H60 3.2477 no . .
C57 H59 3.2182 no . .
C58 H56 3.2298 no . .
C58 H60 3.2335 no . .
C59 H57 3.2279 no . .
C60 H53 2.7978 no . .
C60 H54 3.3497 no . .
C60 H56 3.2438 no . .
C60 H58 3.2314 no . .
C61 H70 2.8546 no . .
C61 H82 2.7833 no . .
C61 H86 3.3040 no . .
C62 H64 3.2827 no . .
C62 H66 3.2330 no . .
C62 H70 2.7956 no . .
C62 H86 3.3282 no . .
C64 H62 3.2651 no . .
C64 H66 3.2776 no . .
C66 H62 3.2356 no . .
C66 H64 3.2913 no . .
C66 H82 2.7887 no . .
C67 H62 2.6248 no . .
C67 H64 2.6428 no . .
C68 H64 2.6691 no . .
C68 H66 2.6433 no . .
C69 H62 2.7746 no . .
C69 H78 3.3241 no . .
C69 H82 3.5259 no . .
C69 H86 2.7651 no . .
C70 H62 2.7473 no . .
C70 H72 3.2829 no . .
C70 H74 3.2305 no . .
C70 H82 3.5308 no . .
C72 H70 3.2670 no . .
C72 H74 3.2708 no . .
C74 H70 3.2334 no . .
C74 H72 3.2869 no . .
C74 H78 3.2870 no . .
C74 H86 2.8167 no . .
C75 H70 2.6046 no . .
C75 H72 2.6559 no . .
C76 H72 2.7045 no . .
C76 H74 2.6389 no . .
C77 H66 2.8406 no . .
C77 H70 3.3737 no . .
C77 H74 3.4427 no . .
C77 H90 2.8284 no . .
C78 H74 3.3742 no . .
C78 H80 3.2693 no . .
C78 H82 3.2344 no . .
C78 H90 2.7548 no . .
C80 H78 3.2548 no . .
C80 H82 3.2530 no . .
C82 H66 2.8928 no . .
C82 H70 3.3984 no . .
C82 H78 3.2341 no . .
C82 H80 3.2667 no . .
C83 H78 2.5845 no . .
C83 H80 2.7068 no . .
C84 H80 2.6282 no . .
C84 H82 2.6497 no . .
C85 H62 3.5374 no . .
C85 H66 3.3885 no . .
C85 H74 2.6696 no . .
C85 H78 2.7920 no . .
C86 H62 3.4962 no . .
C86 H74 2.6765 no . .
C86 H88 3.2850 no . .
C86 H90 3.2387 no . .
C87 H74 3.5640 no . .
C88 H86 3.2690 no . .
C88 H90 3.2611 no . .
C90 H66 3.5310 no . .
C90 H78 2.7105 no . .
C90 H86 3.2380 no . .
C90 H88 3.2780 no . .
C91 H86 2.6620 no . .
C91 H88 2.6361 no . .
C92 H88 2.6061 no . .
C92 H90 2.6532 no . .
C93 H102 3.4944 no . .
C93 H106 3.3712 no . .
C93 H110 2.7731 no . .
C93 H118 2.8355 no . .
C94 H96 3.2811 no . .
C94 H98 3.2195 no . .
C94 H102 3.5611 no . .
C94 H118 2.8840 no . .
C96 H94 3.2635 no . .
C96 H98 3.2579 no . .
C98 H94 3.2223 no . .
C98 H96 3.2743 no . .
C98 H106 3.2629 no . .
C98 H110 2.7856 no . .
C99 H94 2.6539 no . .
C99 H96 2.6482 no . .
C100 H96 2.6773 no . .
C100 H98 2.6082 no . .
C101 H94 3.5154 no . .
C101 H98 3.3333 no . .
C101 H114 2.7745 no . .
C101 H122 2.7562 no . .
C102 H104 3.2799 no . .
C102 H106 3.2441 no . .
C102 H122 2.6583 no . .
C104 H102 3.2687 no . .
C104 H106 3.2472 no . .
C106 H98 3.2516 no . .
C106 H102 3.2476 no . .
C106 H104 3.2600 no . .
C106 H114 2.7914 no . .
C107 H102 2.6167 no . .
C107 H104 2.6761 no . .
C108 H104 2.6623 no . .
C108 H106 2.5983 no . .
C109 H98 2.7586 no . .
C109 H106 2.7020 no . .
C109 H118 3.3784 no . .
C109 H122 3.5254 no . .
C110 H98 2.7466 no . .
C110 H112 3.2754 no . .
C110 H114 3.2404 no . .
C110 H118 3.3895 no . .
C112 H110 3.2643 no . .
C112 H114 3.2670 no . .
C114 H106 2.7435 no . .
C114 H110 3.2387 no . .
C114 H112 3.2796 no . .
C114 H122 3.5408 no . .
C115 H110 2.6352 no . .
C115 H112 2.6906 no . .
C116 H112 2.6732 no . .
C116 H114 2.6285 no . .
C117 H94 2.7844 no . .
C117 H102 2.8482 no . .
C117 H110 3.4686 no . .
C117 H114 3.3959 no . .
C118 H94 2.8189 no . .
C118 H110 3.4319 no . .
C118 H120 3.2800 no . .
C118 H122 3.2378 no . .
C120 H118 3.2673 no . .
C120 H122 3.2496 no . .
C122 H102 2.7225 no . .
C122 H114 3.4299 no . .
C122 H118 3.2399 no . .
C122 H120 3.2641 no . .
C123 H118 2.6286 no . .
C123 H120 2.6969 no . .
C124 H120 2.6971 no . .
C124 H122 2.6072 no . .
C125 H13A 3.1228 no . .
C125 H13B 3.1005 no . .
C125 H13C 2.5228 no . .
C125 H127 3.2444 no . .
C125 H129 3.2284 no . .
C126 H128 3.2476 no . .
C127 H125 3.2447 no . .
C127 H129 3.2174 no . .
C128 H126 3.2463 no . .
C129 H13A 2.7959 no . .
C129 H13B 2.7920 no . .
C129 H13C 3.3240 no . .
C129 H125 3.2256 no . .
C129 H127 3.2222 no . .
C130 H126 3.2715 no . .
C130 H128 3.2666 no . .
C131 H125 2.6153 no . .
C131 H129 2.7059 no . .
C132 H13D 2.7357 no . .
C132 H13E 2.6734 no . .
C132 H13F 3.1431 no . .
C132 H134 3.3097 no . .
C132 H136 3.2422 no . .
C133 H135 3.1155 no . .
C134 H132 3.2651 no . .
C134 H136 3.2879 no . .
C135 H133 3.1396 no . .
C136 H13D 3.0603 no . .
C136 H13E 3.1055 no . .
C136 H13F 2.3496 no . .
C136 H132 3.2603 no . .
C136 H134 3.2844 no . .
C137 H133 3.1479 no . .
C137 H135 3.2627 no . .
C138 H132 2.6189 no . .
C138 H136 2.6213 no . .
C139 H14A 2.7026 no . .
C139 H14B 2.6716 no . .
C139 H14C 3.2633 no . .
C139 H141 3.1571 no . .
C139 H143 3.2630 no . .
C140 H142 3.2460 no . .
C141 H139 3.1798 no . .
C141 H143 3.1326 no . .
C142 H140 3.2285 no . .
C143 H14A 3.2250 no . .
C143 H14B 3.2699 no . .
C143 H14C 2.7082 no . .
C143 H139 3.2857 no . .
C143 H141 3.1210 no . .
C144 H140 3.1939 no . .
C144 H142 3.3143 no . .
C145 H139 2.5829 no . .
C145 H143 2.8200 no . .
C146 H15A 3.2226 no . .
C146 H15B 3.2737 no . .
C146 H15C 2.6742 no . .
C146 H148 3.1493 no . .
C146 H150 3.3473 no . .
C147 H149 3.3201 no . .
C148 H146 3.1541 no . .
C148 H150 3.2647 no . .
C149 H147 3.3496 no . .
C150 H15A 2.6747 no . .
C150 H15B 2.6760 no . .
C150 H15C 3.2530 no . .
C150 H146 3.3155 no . .
C150 H148 3.2345 no . .
C151 H147 3.4340 no . .
C151 H149 3.2532 no . .
C152 H146 2.8173 no . .
C152 H150 2.5920 no . .
B1 H62 2.8069 no . .
B1 H66 2.7795 no . .
B1 H70 2.8039 no . .
B1 H74 2.7727 no . .
B1 H78 2.7609 no . .
B1 H82 2.8186 no . .
B1 H86 2.7477 no . .
B1 H90 2.8458 no . .
B2 H94 2.8068 no . .
B2 H98 2.7535 no . .
B2 H102 2.8445 no . .
B2 H106 2.7637 no . .
B2 H110 2.7712 no . .
B2 H114 2.7793 no . .
B2 H118 2.7781 no . .
B2 H122 2.8011 no . .
H1 H2 2.3068 no . .
H1 H7 2.3544 no . .
H2 H3 2.3793 no . .
H2 H51 3.3594 no . .
H3 H4 2.3711 no . .
H3 H51 2.3867 no . .
H3 H53 2.1085 no . .
H3 H60 3.5840 no . .
H4 H5 2.3737 no . .
H4 H52 3.5592 no . .
H4 H53 3.0307 no . .
H4 H54 3.5031 no . .
H5 H8 2.3572 no . .
H7 H8 2.8497 no . .
H7 H9 2.3715 no . .
H8 H9 2.8981 no . .
H8 H10 2.6262 no . .
H9 H10 2.8195 no . .
H9 H12 3.2339 no . .
H10 H12 3.2707 no . .
H10 H22 2.0837 no . .
H12 H14 2.4611 no . .
H13A H125 3.2958 no . .
H13A H129 2.7590 no . .
H13B H125 3.2614 no . .
H13B H129 2.7577 no . .
H13C H125 2.2794 no . .
H13D H132 2.7461 no . .
H13D H136 3.2447 no . .
H13E H132 2.6840 no . .
H13E H136 3.3240 no . .
H13F H132 3.5222 no . .
H13F H136 2.1630 no . .
H14 H15 2.3428 no . .
H14A H139 2.6404 no . .
H14A H143 3.4333 no . .
H14B H139 2.5746 no . .
H14B H143 3.5116 no . .
H14C H139 3.5245 no . .
H14C H143 2.5444 no . .
H15 H16 2.3407 no . .
H15A H146 3.4669 no . .
H15A H150 2.6121 no . .
H15B H146 3.4784 no . .
H15B H150 2.6184 no . .
H15C H146 2.5121 no . .
H15C H150 3.5344 no . .
H16 H17 2.3143 no . .
H17 H19 2.4896 no . .
H19 H21 2.6975 no . .
H21 H22 2.8125 no . .
H21 H23 2.5409 no . .
H21 H33 2.3774 no . .
H21 H34 3.3487 no . .
H22 H23 2.8462 no . .
H22 H24 2.4242 no . .
H23 H24 2.7623 no . .
H23 H30 2.1725 no . .
H23 H32 2.9634 no . .
H23 H33 2.2449 no . .
H24 H26 2.3989 no . .
H24 H30 3.5803 no . .
H24 H32 3.2986 no . .
H26 H27 2.3293 no . .
H27 H28 2.3420 no . .
H28 H29 2.3502 no . .
H29 H30 2.3020 no . .
H31 H32 2.3561 no . .
H31 H38 2.3251 no . .
H32 H33 2.3343 no . .
H33 H34 2.3529 no . .
H34 H35 2.3338 no . .
H35 H37 2.3769 no . .
H37 H38 2.8412 no . .
H37 H39 2.3792 no . .
H38 H39 2.8832 no . .
H38 H40 2.6603 no . .
H39 H40 2.8375 no . .
H39 H42 3.4699 no . .
H40 H42 3.1390 no . .
H40 H52 2.2048 no . .
H42 H44 2.4881 no . .
H44 H45 2.3081 no . .
H45 H46 2.3519 no . .
H46 H47 2.3218 no . .
H47 H49 2.5161 no . .
H49 H51 2.7246 no . .
H51 H52 2.8203 no . .
H51 H53 2.6256 no . .
H52 H53 2.8826 no . .
H52 H54 2.3422 no . .
H53 H54 2.7937 no . .
H53 H60 2.2672 no . .
H54 H56 2.3708 no . .
H56 H57 2.3238 no . .
H57 H58 2.3455 no . .
H58 H59 2.2947 no . .
H59 H60 2.2877 no . .
H62 H70 2.5345 no . .
H62 H86 2.9125 no . .
H66 H82 2.6373 no . .
H66 H90 3.1555 no . .
H70 H82 3.0362 no . .
H74 H78 2.8647 no . .
H74 H86 2.6268 no . .
H78 H90 2.4702 no . .
H88 F23B 3.0745 no . .
H88 F22A 2.5522 no . .
H88 F22B 2.3813 no . .
H90 F23A 2.6794 no . .
H90 F23B 3.2606 no . .
H90 F24B 2.5122 no . .
H90 F24A 2.8961 no . .
H94 H102 3.1788 no . .
H94 H118 2.6277 no . .
H98 H106 2.7503 no . .
H98 H110 2.5830 no . .
H102 H122 2.4066 no . .
H106 H114 2.6405 no . .
H110 H118 2.9279 no . .
H114 H122 3.0228 no . .
H118 F44A 2.8332 no . .
H118 F44B 3.3971 no . .
H118 F43B 2.4409 no . .
H118 F43A 2.7101 no . .
H120 F44A 3.5485 no . .
H120 F44B 3.1033 no . .
H120 F45A 2.3709 no . .
H120 F45B 2.7295 no . .
H125 H126 2.3409 no . .
H126 H127 2.3578 no . .
H127 H128 2.2771 no . .
H128 H129 2.3386 no . .
H132 H133 2.3170 no . .
H133 H134 2.3238 no . .
H134 H135 2.3302 no . .
H135 H136 2.2394 no . .
H139 H140 2.2963 no . .
H140 H141 2.2275 no . .
H141 H142 2.3042 no . .
H142 H143 2.3182 no . .
H146 H147 2.4003 no . .
H147 H148 2.3128 no . .
H148 H149 2.2915 no . .
H149 H150 2.3757 no . .
Cl1 H98 3.0308 no . 2_656
Cl1 H106 3.3942 no . 2_656
Cl2 H14C 3.1922 no . .
Cl2 H143 2.8336 no . .
F1 H24 2.9441 no . .
F1 H26 3.2690 no . .
F1 H140 3.0808 no . 2_747
F2 H8 3.0871 no . .
F2 H10 2.4061 no . .
F2 H22 2.6741 no . .
F2 H24 2.8777 no . .
F2 H32 3.3850 no . .
F2 H140 3.0525 no . 2_747
F3 H15C 2.9955 no . 2_747
F3 H24 3.0523 no . .
F3 H26 3.3920 no . .
F3 H31 2.9658 no . .
F3 H32 2.7206 no . .
F4 H4 3.0349 no . .
F4 H38 3.4182 no . .
F4 H40 2.4832 no . .
F4 H52 2.9043 no . .
F4 H54 3.0689 no . .
F5 H114 2.7738 no . 2_656
F5 H122 2.5781 no . 2_656
F6 H54 2.7091 no . .
F6 H56 2.9741 no . .
F6 H104 3.3474 no . 2_656
F7 H13F 3.4240 no . .
F7 H23 3.3077 no . 2_757
F8 H127 3.4582 no . 2_757
F8 H134 2.7138 no . 2_747
F8 H135 2.5575 no . 2_747
F8 H140 3.1571 no . 2_747
F9 H23 2.7558 no . 2_757
F9 H30 3.0879 no . 2_757
F9 H127 3.2189 no . 2_757
F9 H128 2.9036 no . 2_757
F10 H29 3.0871 no . 2_757
F10 H46 2.8485 no . 1_656
F10 H47 2.5537 no . 1_656
F11 H13D 3.4456 no . .
F11 H13E 3.1229 no . .
F11 H96 3.4232 no . 2_657
F12 H118 2.9412 no . 2_657
F12 H142 3.2853 no . 2_747
F13 H1 2.5660 no . 2_657
F13 H13D 2.8609 no . .
F13 H96 2.6467 no . 2_657
F13 H132 2.8622 no . .
F14 H1 3.1406 no . 2_657
F14 H7 2.7891 no . 2_657
F14 H58 3.3301 no . .
F14 H59 3.4449 no . .
F14 H96 3.4890 no . 2_657
F15 H1 3.3235 no . 2_657
F15 H58 3.0607 no . .
F15 H88 3.2014 no . 2_657
F15 H125 3.3841 no . 1_565
F15 H126 2.8363 no . 1_565
F16 H14A 3.4109 no . .
F16 H44 3.0480 no . 2_656
F16 H45 2.9539 no . 2_656
F16 H128 3.5465 no . 1_565
F16 H135 3.2206 no . .
F16 H136 2.8152 no . .
F16 H139 3.4436 no . .
F17 H14A 2.8290 no . .
F17 H44 3.3640 no . 2_656
F18 H44 2.5063 no . 2_656
F18 H57 2.6540 no . .
F18 H129 3.5561 no . 1_565
F19 H8 3.3847 no . .
F19 H12 2.8007 no . .
F19 H59 3.2894 no . 2_647
F19 H142 2.9811 no . 2_747
F20 H7 3.1410 no . .
F20 H9 3.5736 no . .
F20 H58 2.9560 no . 2_647
F20 H59 2.7692 no . 2_647
F21 H13C 3.1244 no . 2_657
F21 H58 2.9634 no . 2_647
F21 H59 3.2105 no . 2_647
F21 H125 3.0177 no . 2_657
F25 H74 2.4634 no . 2_647
F25 H78 2.9176 no . 2_647
F26 H13C 3.1120 no . .
F26 H34 2.7791 no . .
F26 H35 3.0633 no . .
F26 H88 3.5083 no . 2_647
F26 H125 2.9357 no . .
F27 H7 2.7597 no . .
F27 H9 3.0038 no . .
F27 H35 3.2145 no . .
F27 H78 3.4731 no . 2_647
F28 H1 2.7352 no . .
F28 H2 2.8724 no . .
F28 H132 2.5002 no . 2_647
F28 H147 3.0859 no . 2_647
F29 H2 3.3006 no . .
F29 H37 3.2833 no . .
F29 H39 2.5846 no . .
F29 H148 3.0171 no . 2_647
F30 H27 2.8218 no . 1_455
F30 H28 3.1639 no . 1_455
F30 H148 3.3868 no . 2_647
F31 H40 2.5373 no . 2_646
F31 H52 2.4210 no . 2_646
F31 H54 3.2885 no . 2_646
F32 H13B 2.8335 no . .
F32 H33 3.2075 no . .
F32 H34 3.2596 no . .
F32 H129 2.8453 no . .
F33 H52 3.3013 no . 2_646
F33 H54 3.3299 no . 2_646
F34 H56 2.5913 no . 2_646
F34 H57 3.3232 no . 2_646
F35 H15D 3.5405 no . 2_646
F35 H15E 3.2311 no . 2_646
F35 H39 3.3210 no . .
F35 H42 2.6377 no . .
F35 H44 3.3671 no . .
F36 H38 3.5496 no . .
F36 H42 2.7847 no . .
F36 H56 3.0828 no . 2_646
F37 H28 2.8576 no . 1_455
F37 H29 2.9571 no . 1_455
F37 H47 2.7714 no . 2_546
F37 H49 2.6912 no . 2_546
F37 H149 3.2875 no . 1_444
F38 H15 3.4152 no . 1_454
F38 H28 2.5572 no . 1_455
F39 H15 2.7874 no . 1_454
F39 H16 2.5871 no . 1_454
F39 H49 2.6252 no . 2_546
F39 H51 3.2510 no . 2_546
F39 H148 3.2925 no . 1_444
F39 H149 3.4588 no . 1_444
F40 H14A 3.5607 no . 2_646
F40 H14B 3.2592 no . 2_646
F40 H14C 3.1312 no . 2_646
F40 H17 3.4967 no . 1_454
F40 H134 3.5379 no . 1_444
F40 H146 3.2547 no . 1_444
F41 H15B 3.5562 no . 1_444
F41 H15C 3.0339 no . 1_444
F41 H64 3.3186 no . 2_646
F41 H146 3.3976 no . 1_444
F42 H14A 3.0010 no . 2_646
F42 H14C 3.3491 no . 2_646
F42 H15D 3.2714 no . 2_646
F46 H56 3.2110 no . 1_545
F46 H104 2.7172 no . 2_646
F47 H13A 3.3148 no . .
F47 H38 3.0195 no . 2_646
F47 H40 3.4288 no . 2_646
F48 H15A 3.4322 no . 1_444
F48 H15B 3.3907 no . 1_444
F48 H31 2.8306 no . 2_646
F48 H38 3.0368 no . 2_646
F48 H64 2.8371 no . 2_646
C1 H96 3.5597 no . .
C8 H86 3.5766 no . .
C12 H143 3.3361 no . 2_747
C13 H14C 3.4972 no . 2_747
C13 H60 3.5803 no . 2_647
C13 H143 3.3926 no . 2_747
C14 H53 3.4260 no . 2_647
C14 H60 2.8764 no . 2_647
C14 H143 3.2646 no . 2_747
C15 H3 3.4930 no . 2_647
C15 H51 3.5921 no . 2_647
C15 H53 2.9158 no . 2_647
C15 H60 3.3690 no . 2_647
C15 H112 3.4975 no . 1_656
C16 H3 3.3428 no . 2_647
C16 H51 3.4804 no . 2_647
C16 H112 2.9590 no . 1_656
C16 H147 3.4793 no . 1_545
C17 H112 3.5469 no . 1_656
C17 H133 3.2387 no . 1_545
C17 H147 3.5777 no . 1_545
C18 H14B 3.4134 no . 2_747
C18 H14C 3.5628 no . 2_747
C19 H14B 3.3236 no . 2_747
C19 H126 3.5352 no . .
C20 H14B 3.5042 no . 2_747
C21 H127 3.5460 no . .
C25 H13E 3.0785 no . 2_747
C26 H13E 2.8814 no . 2_747
C26 H132 3.5721 no . 2_747
C26 H146 3.5647 no . 2_747
C27 H13E 3.1334 no . 2_747
C27 H132 3.4130 no . 2_747
C29 H72 3.3779 no . 2_747
C30 H13E 3.5768 no . 2_747
C30 H72 3.1298 no . 2_747
C34 H13B 3.3514 no . .
C42 H129 3.4870 no . 2_656
C43 H15E 3.3928 no . 2_646
C44 H15E 3.0875 no . 2_646
C44 H128 3.0002 no . 2_656
C44 H129 3.5223 no . 2_656
C45 H15E 3.1807 no . 2_646
C45 H128 3.2694 no . 2_656
C46 H15E 3.5443 no . 2_646
C46 H72 3.1068 no . 1_454
C47 H29 3.0082 no . 2_656
C47 H149 3.3145 no . 2_647
C48 H29 3.2888 no . 2_656
C48 H149 3.4864 no . 2_647
C49 H29 3.3654 no . 2_656
C49 H148 3.3209 no . 2_647
C49 H149 3.2271 no . 2_647
C50 H148 3.4869 no . 2_647
C51 H148 3.5219 no . 2_647
C53 H15 3.3329 no . 2_657
C55 H120 3.4576 no . 1_565
C56 H120 3.5400 no . 1_565
C57 H13A 3.1108 no . 1_565
C58 H13A 3.5344 no . 1_565
C60 H14 3.2895 no . 2_657
C61 H5 3.2123 no . .
C62 H5 3.3688 no . .
C62 H8 3.3632 no . .
C63 H5 3.5136 no . .
C63 H8 3.5604 no . .
C64 H5 3.4880 no . .
C65 H4 3.5807 no . .
C65 H5 3.2677 no . .
C66 H4 3.2709 no . .
C66 H5 3.1155 no . .
C67 H24 3.2056 no . .
C67 H140 3.5974 no . 2_747
C68 H54 3.5157 no . .
C69 H13D 3.4793 no . .
C69 H141 3.0676 no . 2_747
C70 H13F 3.3398 no . .
C70 H141 3.0554 no . 2_747
C71 H13F 3.2521 no . .
C71 H141 3.0951 no . 2_747
C72 H13E 3.1951 no . .
C72 H13F 3.4347 no . .
C72 H46 3.2018 no . 1_656
C72 H141 3.1974 no . 2_747
C73 H13D 3.3662 no . .
C73 H13E 3.2055 no . .
C73 H141 3.1994 no . 2_747
C74 H13D 3.2229 no . .
C74 H141 3.1209 no . 2_747
C76 H46 3.5405 no . 1_656
C77 H13D 3.3907 no . .
C78 H13D 2.9194 no . .
C79 H13D 2.9534 no . .
C79 H58 3.3922 no . .
C80 H13D 3.4309 no . .
C80 H57 3.4564 no . .
C80 H58 3.3886 no . .
C81 H57 3.5025 no . .
C83 H1 3.2528 no . 2_657
C83 H13D 3.4528 no . .
C83 H58 3.4054 no . .
C84 H44 3.2344 no . 2_656
C84 H57 3.5789 no . .
C85 H5 3.3890 no . .
C86 H5 3.4342 no . .
C86 H8 3.2474 no . .
C87 H8 3.5199 no . .
C88 H125 3.3737 no . 2_657
C90 H4 3.3254 no . .
C91 H58 3.5675 no . 2_647
C91 H59 3.3365 no . 2_647
C93 H35 3.3147 no . .
C94 H35 2.7285 no . .
C95 H35 2.6902 no . .
C96 H1 3.4339 no . .
C96 H35 3.2650 no . .
C96 H37 3.5564 no . .
C97 H37 3.2932 no . .
C98 H37 3.3708 no . .
C99 H35 3.1359 no . .
C100 H1 3.5636 no . .
C102 H13B 3.1785 no . .
C102 H35 3.4227 no . .
C104 H54 3.5252 no . 2_646
C104 H56 3.4923 no . 2_646
C106 H37 3.5829 no . .
C107 H52 3.4223 no . 2_646
C108 H42 3.2696 no . .
C108 H56 3.2694 no . 2_646
C109 H15B 3.4063 no . 1_444
C111 H15D 3.3079 no . 2_646
C112 H15D 2.9865 no . 2_646
C112 H16 3.5376 no . 1_454
C113 H15B 3.4335 no . 1_444
C113 H15D 2.9928 no . 2_646
C114 H15B 3.0864 no . 1_444
C114 H15D 3.3238 no . 2_646
C115 H28 3.3185 no . 1_455
C115 H49 3.1741 no . 2_546
C116 H15D 3.5839 no . 2_646
C117 H15B 3.2444 no . 1_444
C118 H15B 3.5642 no . 1_444
C118 H150 3.4918 no . 1_444
C119 H150 3.3123 no . 1_444
C120 H15A 3.5477 no . 1_444
C120 H15B 3.4873 no . 1_444
C121 H13A 3.4118 no . .
C121 H15A 3.5120 no . 1_444
C121 H15B 3.1188 no . 1_444
C122 H13B 3.5847 no . .
C122 H15B 2.9565 no . 1_444
C123 H14 3.4419 no . 2_647
C123 H150 3.4727 no . 1_444
C124 H38 3.5571 no . 2_646
C125 H34 3.2197 no . .
C125 H58 3.3139 no . 1_545
C125 H80 3.5073 no . 1_545
C125 H88 3.3950 no . 2_647
C126 H19 3.4417 no . .
C126 H21 3.1864 no . .
C126 H80 3.1030 no . 1_545
C127 H19 3.3893 no . .
C127 H21 2.8310 no . .
C127 H80 3.2541 no . 1_545
C128 H21 3.2706 no . .
C128 H33 3.4602 no . .
C128 H44 3.2476 no . 2_646
C129 H33 3.4710 no . .
C129 H34 3.4228 no . .
C129 H44 3.4013 no . 2_646
C130 H34 2.9985 no . .
C130 H57 3.3544 no . 1_545
C130 H58 3.5996 no . 1_545
C131 H34 3.2596 no . .
C131 H57 3.3141 no . 1_545
C131 H94 3.3719 no . .
C131 H102 3.1822 no . .
C132 H26 3.0585 no . 2_757
C132 H27 3.3570 no . 2_757
C132 H146 3.5514 no . .
C132 H147 3.2358 no . .
C133 H17 3.0608 no . 1_565
C133 H26 3.3649 no . 2_757
C133 H146 2.8879 no . .
C133 H147 2.8731 no . .
C134 H17 3.3871 no . 1_565
C134 H19 3.5776 no . 1_565
C134 H127 3.4007 no . 1_565
C134 H146 3.4739 no . .
C135 H127 3.4099 no . 1_565
C135 H140 3.4424 no . .
C136 H24 3.4451 no . 2_757
C136 H26 3.5892 no . 2_757
C136 H139 3.2720 no . .
C137 H26 3.1178 no . 2_757
C139 H10 3.5500 no . 2_757
C139 H22 3.2390 no . 2_757
C139 H45 3.2909 no . 2_656
C139 H135 3.5605 no . .
C139 H136 3.3632 no . .
C140 H10 3.2137 no . 2_757
C140 H22 3.4752 no . 2_757
C140 H45 3.5181 no . 2_656
C140 H62 3.5627 no . 2_757
C140 H135 3.3645 no . .
C141 H10 3.4100 no . 2_757
C141 H46 3.2535 no . 2_656
C141 H62 3.4512 no . 2_757
C141 H86 3.5162 no . 2_757
C142 H12 3.2201 no . 2_757
C142 H46 2.8322 no . 2_656
C143 H12 3.1405 no . 2_757
C143 H45 3.5332 no . 2_656
C143 H46 3.0710 no . 2_656
C144 H45 3.2843 no . 2_656
C146 H26 3.3423 no . 2_757
C146 H27 2.8182 no . 2_757
C146 H112 3.5163 no . 1_666
C146 H133 2.9610 no . .
C147 H16 2.9798 no . 1_565
C147 H17 3.5846 no . 1_565
C147 H27 3.0252 no . 2_757
C147 H132 3.4490 no . .
C147 H133 2.7332 no . .
C148 H16 3.2760 no . 1_565
C148 H27 3.5890 no . 2_757
C148 H49 3.5065 no . 2_657
C149 H49 3.3983 no . 2_657
C151 H27 3.2013 no . 2_757
C153 H14C 3.5229 no . .
H1 F13 2.5660 no . 2_647
H1 F14 3.1406 no . 2_647
H1 F15 3.3235 no . 2_647
H1 F28 2.7352 no . .
H1 C83 3.2528 no . 2_647
H1 C96 3.4339 no . .
H1 C100 3.5636 no . .
H1 H96 2.7227 no . .
H2 F28 2.8724 no . .
H2 F29 3.3006 no . .
H2 H16 3.4668 no . 2_657
H2 H147 2.9409 no . 2_647
H2 H148 3.5821 no . 2_647
H3 C15 3.4930 no . 2_657
H3 C16 3.3428 no . 2_657
H3 H15 3.5959 no . 2_657
H3 H16 3.3535 no . 2_657
H3 F22B 3.4340 no . .
H3 F24B 2.9763 no . .
H3 F24A 2.7796 no . .
H4 F4 3.0349 no . .
H4 C65 3.5807 no . .
H4 C66 3.2709 no . .
H4 C90 3.3254 no . .
H4 H66 2.9928 no . .
H4 H90 3.2097 no . .
H4 F24B 3.2658 no . .
H4 F24A 3.3684 no . .
H5 C61 3.2123 no . .
H5 C62 3.3688 no . .
H5 C63 3.5136 no . .
H5 C64 3.4880 no . .
H5 C65 3.2677 no . .
H5 C66 3.1155 no . .
H5 C85 3.3890 no . .
H5 C86 3.4342 no . .
H5 H66 3.4975 no . .
H7 F14 2.7891 no . 2_647
H7 F20 3.1410 no . .
H7 F27 2.7597 no . .
H7 H96 3.2993 no . .
H8 F2 3.0871 no . .
H8 F19 3.3847 no . .
H8 C62 3.3632 no . .
H8 C63 3.5604 no . .
H8 C86 3.2474 no . .
H8 C87 3.5199 no . .
H8 H62 3.3080 no . .
H8 H86 3.0037 no . .
H9 F20 3.5736 no . .
H9 F27 3.0038 no . .
H9 F23A 2.8240 no . 2_647
H9 F23B 2.9346 no . 2_647
H10 F2 2.4061 no . .
H10 C139 3.5500 no . 2_747
H10 C140 3.2137 no . 2_747
H10 C141 3.4100 no . 2_747
H10 H140 3.3498 no . 2_747
H12 F19 2.8007 no . .
H12 C142 3.2201 no . 2_747
H12 C143 3.1405 no . 2_747
H12 H59 3.1592 no . 2_647
H12 H142 3.2773 no . 2_747
H12 H143 3.1738 no . 2_747
H12 F44B 3.4983 no . 2_657
H13A F47 3.3148 no . .
H13A C57 3.1108 no . 1_545
H13A C58 3.5344 no . 1_545
H13A C121 3.4118 no . .
H13A H57 2.6525 no . 1_545
H13A H58 3.4513 no . 1_545
H13A H102 3.4117 no . .
H13B F32 2.8335 no . .
H13B C34 3.3514 no . .
H13B C102 3.1785 no . .
H13B C122 3.5847 no . .
H13B H34 2.8050 no . .
H13B H94 3.0054 no . .
H13B H102 2.2734 no . .
H13C F21 3.1244 no . 2_647
H13C F26 3.1120 no . .
H13C H34 3.4669 no . .
H13C H57 3.5624 no . 1_545
H13C H58 3.2369 no . 1_545
H13C H94 2.8344 no . .
H13C H102 3.5686 no . .
H13D F11 3.4456 no . .
H13D F13 2.8609 no . .
H13D C69 3.4793 no . .
H13D C73 3.3662 no . .
H13D C74 3.2229 no . .
H13D C77 3.3907 no . .
H13D C78 2.9194 no . .
H13D C79 2.9534 no . .
H13D C80 3.4309 no . .
H13D C83 3.4528 no . .
H13D H74 3.4888 no . .
H13D H78 3.1515 no . .
H13E F11 3.1229 no . .
H13E C25 3.0785 no . 2_757
H13E C26 2.8814 no . 2_757
H13E C27 3.1334 no . 2_757
H13E C30 3.5768 no . 2_757
H13E C72 3.1951 no . .
H13E C73 3.2055 no . .
H13E H26 3.1662 no . 2_757
H13E H27 3.4405 no . 2_757
H13E H72 3.3914 no . .
H13F F7 3.4240 no . .
H13F C70 3.3398 no . .
H13F C71 3.2521 no . .
H13F C72 3.4347 no . .
H14 C60 3.2895 no . 2_647
H14 C123 3.4419 no . 2_657
H14 H53 3.5071 no . 2_647
H14 H59 3.5328 no . 2_647
H14 H60 2.5839 no . 2_647
H14 H143 3.0278 no . 2_747
H14 F44A 3.5367 no . 2_657
H14 F44B 2.9293 no . 2_657
H14 F45A 2.4484 no . 2_657
H14 F45B 2.7393 no . 2_657
H14A F16 3.4109 no . .
H14A F17 2.8290 no . .
H14A F40 3.5607 no . 2_656
H14A F42 3.0010 no . 2_656
H14A H15E 3.3530 no . .
H14A H45 3.4453 no . 2_656
H14B F40 3.2592 no . 2_656
H14B C18 3.4134 no . 2_757
H14B C19 3.3236 no . 2_757
H14B C20 3.5042 no . 2_757
H14C Cl2 3.1922 no . .
H14C F40 3.1312 no . 2_656
H14C F42 3.3491 no . 2_656
H14C C13 3.4972 no . 2_757
H14C C18 3.5628 no . 2_757
H14C C153 3.5229 no . .
H14C H15D 3.3665 no . .
H14C H15E 3.3431 no . .
H14C H112 3.5671 no . 2_656
H15 F38 3.4152 no . 1_656
H15 F39 2.7874 no . 1_656
H15 C53 3.3329 no . 2_647
H15 H3 3.5959 no . 2_647
H15 H51 3.1901 no . 2_647
H15 H53 2.6127 no . 2_647
H15 H60 3.4387 no . 2_647
H15A F48 3.4322 no . 1_666
H15A C120 3.5477 no . 1_666
H15A C121 3.5120 no . 1_666
H15B F41 3.5562 no . 1_666
H15B F48 3.3907 no . 1_666
H15B C109 3.4063 no . 1_666
H15B C113 3.4335 no . 1_666
H15B C114 3.0864 no . 1_666
H15B C117 3.2444 no . 1_666
H15B C118 3.5642 no . 1_666
H15B C120 3.4873 no . 1_666
H15B C121 3.1188 no . 1_666
H15B C122 2.9565 no . 1_666
H15B H114 3.1839 no . 1_666
H15B H122 3.2333 no . 1_666
H15C F3 2.9955 no . 2_757
H15C F41 3.0339 no . 1_666
H15C H26 3.2188 no . 2_757
H15C H64 3.4122 no . 2_757
H15D F35 3.5405 no . 2_656
H15D F42 3.2714 no . 2_656
H15D C111 3.3079 no . 2_656
H15D C112 2.9865 no . 2_656
H15D C113 2.9928 no . 2_656
H15D C114 3.3238 no . 2_656
H15D C116 3.5839 no . 2_656
H15D H14C 3.3665 no . .
H15D H106 3.1481 no . 2_656
H15D H112 3.3235 no . 2_656
H15E F35 3.2311 no . 2_656
H15E C43 3.3928 no . 2_656
H15E C44 3.0875 no . 2_656
H15E C45 3.1807 no . 2_656
H15E C46 3.5443 no . 2_656
H15E H14A 3.3530 no . .
H15E H14C 3.3431 no . .
H15E H44 3.3737 no . 2_656
H15E H45 3.5231 no . 2_656
H16 F39 2.5871 no . 1_656
H16 C112 3.5376 no . 1_656
H16 C147 2.9798 no . 1_545
H16 C148 3.2760 no . 1_545
H16 H2 3.4668 no . 2_647
H16 H3 3.3535 no . 2_647
H16 H51 2.9705 no . 2_647
H16 H112 2.6876 no . 1_656
H16 H147 2.7816 no . 1_545
H16 H148 3.1959 no . 1_545
H17 F40 3.4967 no . 1_656
H17 C133 3.0608 no . 1_545
H17 C134 3.3871 no . 1_545
H17 C147 3.5846 no . 1_545
H17 H133 2.3110 no . 1_545
H17 H134 3.0677 no . 1_545
H17 H147 2.9926 no . 1_545
H19 C126 3.4417 no . .
H19 C127 3.3893 no . .
H19 C134 3.5776 no . 1_545
H19 H126 2.9973 no . .
H19 H127 2.8667 no . .
H19 H134 3.0026 no . 1_545
H19 F22A 3.5195 no . 2_647
H19 F22B 3.5810 no . 2_647
H21 C126 3.1864 no . .
H21 C127 2.8310 no . .
H21 C128 3.2706 no . .
H21 H126 3.4424 no . .
H21 H127 2.8544 no . .
H21 H128 3.5705 no . .
H22 F2 2.6741 no . .
H22 C139 3.2390 no . 2_747
H22 C140 3.4752 no . 2_747
H22 H139 3.0273 no . 2_747
H22 H140 3.4464 no . 2_747
H23 F7 3.3077 no . 2_747
H23 F9 2.7558 no . 2_747
H23 H128 3.4655 no . .
H24 F1 2.9441 no . .
H24 F2 2.8777 no . .
H24 F3 3.0523 no . .
H24 C67 3.2056 no . .
H24 C136 3.4451 no . 2_747
H24 H136 3.3852 no . 2_747
H26 F1 3.2690 no . .
H26 F3 3.3920 no . .
H26 C132 3.0585 no . 2_747
H26 C133 3.3649 no . 2_747
H26 C136 3.5892 no . 2_747
H26 C137 3.1178 no . 2_747
H26 C146 3.3423 no . 2_747
H26 H13E 3.1662 no . 2_747
H26 H15C 3.2188 no . 2_747
H26 H132 3.3480 no . 2_747
H26 H146 2.8986 no . 2_747
H27 F30 2.8218 no . 1_655
H27 C132 3.3570 no . 2_747
H27 C146 2.8182 no . 2_747
H27 C147 3.0252 no . 2_747
H27 C148 3.5890 no . 2_747
H27 C151 3.2013 no . 2_747
H27 H13E 3.4405 no . 2_747
H27 H132 2.9590 no . 2_747
H27 H146 3.0583 no . 2_747
H27 H147 3.2880 no . 2_747
H28 F30 3.1639 no . 1_655
H28 F37 2.8576 no . 1_655
H28 F38 2.5572 no . 1_655
H28 C115 3.3185 no . 1_655
H29 F10 3.0871 no . 2_747
H29 F37 2.9571 no . 1_655
H29 C47 3.0082 no . 2_646
H29 C48 3.2888 no . 2_646
H29 C49 3.3654 no . 2_646
H29 H47 2.7578 no . 2_646
H29 H49 3.1241 no . 2_646
H29 H72 3.3977 no . 2_747
H30 F9 3.0879 no . 2_747
H30 H72 2.9636 no . 2_747
H31 F3 2.9658 no . .
H31 F48 2.8306 no . 2_656
H31 H64 3.1781 no . .
H32 F2 3.3850 no . .
H32 F3 2.7206 no . .
H33 F32 3.2075 no . .
H33 C128 3.4602 no . .
H33 C129 3.4710 no . .
H34 F26 2.7791 no . .
H34 F32 3.2596 no . .
H34 C125 3.2197 no . .
H34 C129 3.4228 no . .
H34 C130 2.9985 no . .
H34 C131 3.2596 no . .
H34 H13B 2.8050 no . .
H34 H13C 3.4669 no . .
H34 H125 3.4340 no . .
H35 F26 3.0633 no . .
H35 F27 3.2145 no . .
H35 C93 3.3147 no . .
H35 C94 2.7285 no . .
H35 C95 2.6902 no . .
H35 C96 3.2650 no . .
H35 C99 3.1359 no . .
H35 C102 3.4227 no . .
H35 H94 2.9516 no . .
H35 H102 3.4310 no . .
H37 F29 3.2833 no . .
H37 C96 3.5564 no . .
H37 C97 3.2932 no . .
H37 C98 3.3708 no . .
H37 C106 3.5829 no . .
H38 F4 3.4182 no . .
H38 F36 3.5496 no . .
H38 F47 3.0195 no . 2_656
H38 F48 3.0368 no . 2_656
H38 C124 3.5571 no . 2_656
H39 F29 2.5846 no . .
H39 F35 3.3210 no . .
H40 F4 2.4832 no . .
H40 F31 2.5373 no . 2_656
H40 F47 3.4288 no . 2_656
H42 F35 2.6377 no . .
H42 F36 2.7847 no . .
H42 C108 3.2696 no . .
H42 H129 3.0131 no . 2_656
H44 F16 3.0480 no . 2_646
H44 F17 3.3640 no . 2_646
H44 F18 2.5063 no . 2_646
H44 F35 3.3671 no . .
H44 C84 3.2344 no . 2_646
H44 C128 3.2476 no . 2_656
H44 C129 3.4013 no . 2_656
H44 H15E 3.3737 no . 2_646
H44 H128 2.7528 no . 2_656
H44 H129 3.0543 no . 2_656
H45 F16 2.9539 no . 2_646
H45 C139 3.2909 no . 2_646
H45 C140 3.5181 no . 2_646
H45 C143 3.5332 no . 2_646
H45 C144 3.2843 no . 2_646
H45 H14A 3.4453 no . 2_646
H45 H15E 3.5231 no . 2_646
H45 H128 3.2273 no . 2_656
H46 F10 2.8485 no . 1_454
H46 C72 3.2018 no . 1_454
H46 C76 3.5405 no . 1_454
H46 C141 3.2535 no . 2_646
H46 C142 2.8322 no . 2_646
H46 C143 3.0710 no . 2_646
H46 H72 2.7566 no . 1_454
H46 H141 3.5635 no . 2_646
H46 H142 2.9519 no . 2_646
H46 H143 3.2734 no . 2_646
H47 F10 2.5537 no . 1_454
H47 F37 2.7714 no . 2_556
H47 H29 2.7578 no . 2_656
H47 H149 2.8973 no . 2_647
H49 F37 2.6912 no . 2_556
H49 F39 2.6252 no . 2_556
H49 C115 3.1741 no . 2_556
H49 C148 3.5065 no . 2_647
H49 C149 3.3983 no . 2_647
H49 H29 3.1241 no . 2_656
H49 H148 3.0166 no . 2_647
H49 H149 2.8155 no . 2_647
H51 F39 3.2510 no . 2_556
H51 C15 3.5921 no . 2_657
H51 C16 3.4804 no . 2_657
H51 H15 3.1901 no . 2_657
H51 H16 2.9705 no . 2_657
H51 H148 2.9119 no . 2_647
H52 F4 2.9043 no . .
H52 F31 2.4210 no . 2_656
H52 F33 3.3013 no . 2_656
H52 C107 3.4223 no . 2_656
H53 C14 3.4260 no . 2_657
H53 C15 2.9158 no . 2_657
H53 H14 3.5071 no . 2_657
H53 H15 2.6127 no . 2_657
H53 F24B 3.3267 no . .
H53 F24A 3.2871 no . .
H54 F4 3.0689 no . .
H54 F6 2.7091 no . .
H54 F31 3.2885 no . 2_656
H54 F33 3.3299 no . 2_656
H54 C68 3.5157 no . .
H54 C104 3.5252 no . 2_656
H54 H104 2.9789 no . 2_656
H56 F6 2.9741 no . .
H56 F34 2.5913 no . 2_656
H56 F36 3.0828 no . 2_656
H56 F46 3.2110 no . 1_565
H56 C104 3.4923 no . 2_656
H56 C108 3.2694 no . 2_656
H56 H104 2.8945 no . 2_656
H57 F18 2.6540 no . .
H57 F34 3.3232 no . 2_656
H57 C80 3.4564 no . .
H57 C81 3.5025 no . .
H57 C84 3.5789 no . .
H57 C130 3.3544 no . 1_565
H57 C131 3.3141 no . 1_565
H57 H13A 2.6525 no . 1_565
H57 H13C 3.5624 no . 1_565
H57 H80 3.4184 no . .
H58 F14 3.3301 no . .
H58 F15 3.0607 no . .
H58 F20 2.9560 no . 2_657
H58 F21 2.9634 no . 2_657
H58 C79 3.3922 no . .
H58 C80 3.3886 no . .
H58 C83 3.4054 no . .
H58 C91 3.5675 no . 2_657
H58 C125 3.3139 no . 1_565
H58 C130 3.5996 no . 1_565
H58 H13A 3.4513 no . 1_565
H58 H13C 3.2369 no . 1_565
H58 H80 3.2965 no . .
H58 H125 3.0170 no . 1_565
H59 F14 3.4449 no . .
H59 F19 3.2894 no . 2_657
H59 F20 2.7692 no . 2_657
H59 F21 3.2105 no . 2_657
H59 C91 3.3365 no . 2_657
H59 H12 3.1592 no . 2_657
H59 H14 3.5328 no . 2_657
H59 F23A 3.1132 no . .
H59 F24B 3.4599 no . .
H59 F44B 3.0678 no . 1_565
H60 C13 3.5803 no . 2_657
H60 C14 2.8764 no . 2_657
H60 C15 3.3690 no . 2_657
H60 H14 2.5839 no . 2_657
H60 H15 3.4387 no . 2_657
H60 F23A 3.4643 no . .
H60 F24B 2.4847 no . .
H60 F24A 2.6399 no . .
H60 F44B 3.5863 no . 1_565
H60 F45A 3.2708 no . 1_565
H62 C140 3.5627 no . 2_747
H62 C141 3.4512 no . 2_747
H62 H8 3.3080 no . .
H62 H140 3.0277 no . 2_747
H62 H141 2.7752 no . 2_747
H64 F41 3.3186 no . 2_656
H64 F48 2.8371 no . 2_656
H64 H15C 3.4122 no . 2_747
H64 H31 3.1781 no . .
H66 H4 2.9928 no . .
H66 H5 3.4975 no . .
H70 H141 3.5685 no . 2_747
H72 C29 3.3779 no . 2_757
H72 C30 3.1298 no . 2_757
H72 C46 3.1068 no . 1_656
H72 H13E 3.3914 no . .
H72 H29 3.3977 no . 2_757
H72 H30 2.9636 no . 2_757
H72 H46 2.7566 no . 1_656
H74 F25 2.4634 no . 2_657
H74 H13D 3.4888 no . .
H78 F25 2.9176 no . 2_657
H78 F27 3.4731 no . 2_657
H78 H13D 3.1515 no . .
H80 C125 3.5073 no . 1_565
H80 C126 3.1030 no . 1_565
H80 C127 3.2541 no . 1_565
H80 H57 3.4184 no . .
H80 H58 3.2965 no . .
H80 H126 3.2702 no . 1_565
H80 H127 3.5104 no . 1_565
H86 C8 3.5766 no . .
H86 C141 3.5162 no . 2_747
H86 H8 3.0037 no . .
H86 H141 2.8085 no . 2_747
H86 H142 3.5779 no . 2_747
H88 F15 3.2014 no . 2_647
H88 F26 3.5083 no . 2_657
H88 C125 3.3950 no . 2_657
H88 H125 2.6280 no . 2_657
H88 H126 3.1225 no . 2_657
H90 H4 3.2097 no . .
H94 C131 3.3719 no . .
H94 H13B 3.0054 no . .
H94 H13C 2.8344 no . .
H94 H35 2.9516 no . .
H96 F11 3.4232 no . 2_647
H96 F13 2.6467 no . 2_647
H96 F14 3.4890 no . 2_647
H96 C1 3.5597 no . .
H96 H1 2.7227 no . .
H96 H7 3.2993 no . .
H98 Cl1 3.0308 no . 2_646
H102 C131 3.1822 no . .
H102 H13A 3.4117 no . .
H102 H13B 2.2734 no . .
H102 H13C 3.5686 no . .
H102 H35 3.4310 no . .
H104 F6 3.3474 no . 2_646
H104 F46 2.7172 no . 2_656
H104 H54 2.9789 no . 2_646
H104 H56 2.8945 no . 2_646
H106 Cl1 3.3942 no . 2_646
H106 H15D 3.1481 no . 2_646
H112 C15 3.4975 no . 1_454
H112 C16 2.9590 no . 1_454
H112 C17 3.5469 no . 1_454
H112 C146 3.5163 no . 1_444
H112 H14C 3.5671 no . 2_646
H112 H15D 3.3235 no . 2_646
H112 H16 2.6876 no . 1_454
H114 F5 2.7738 no . 2_646
H114 H15B 3.1839 no . 1_444
H118 F12 2.9412 no . 2_647
H120 C55 3.4576 no . 1_545
H120 C56 3.5400 no . 1_545
H122 F5 2.5781 no . 2_646
H122 H15B 3.2333 no . 1_444
H125 F15 3.3841 no . 1_545
H125 F21 3.0177 no . 2_647
H125 F26 2.9357 no . .
H125 C88 3.3737 no . 2_647
H125 H34 3.4340 no . .
H125 H58 3.0170 no . 1_545
H125 H88 2.6280 no . 2_647
H125 F22A 3.5676 no . 2_647
H126 F15 2.8363 no . 1_545
H126 C19 3.5352 no . .
H126 H19 2.9973 no . .
H126 H21 3.4424 no . .
H126 H80 3.2702 no . 1_545
H126 H88 3.1225 no . 2_647
H126 F22A 2.9776 no . 2_647
H126 F22B 2.9914 no . 2_647
H127 F8 3.4582 no . 2_747
H127 F9 3.2189 no . 2_747
H127 C21 3.5460 no . .
H127 C134 3.4007 no . 1_545
H127 C135 3.4099 no . 1_545
H127 H19 2.8667 no . .
H127 H21 2.8544 no . .
H127 H80 3.5104 no . 1_545
H127 H134 3.2854 no . 1_545
H127 H135 3.1633 no . 1_545
H128 F9 2.9036 no . 2_747
H128 F16 3.5465 no . 1_545
H128 C44 3.0002 no . 2_646
H128 C45 3.2694 no . 2_646
H128 H21 3.5705 no . .
H128 H23 3.4655 no . .
H128 H44 2.7528 no . 2_646
H128 H45 3.2273 no . 2_646
H129 F18 3.5561 no . 1_545
H129 F32 2.8453 no . .
H129 C42 3.4870 no . 2_646
H129 C44 3.5223 no . 2_646
H129 H42 3.0131 no . 2_646
H129 H44 3.0543 no . 2_646
H132 F13 2.8622 no . .
H132 F28 2.5002 no . 2_657
H132 C26 3.5721 no . 2_757
H132 C27 3.4130 no . 2_757
H132 C147 3.4490 no . .
H132 H26 3.3480 no . 2_757
H132 H27 2.9590 no . 2_757
H132 H147 2.8479 no . .
H133 C17 3.2387 no . 1_565
H133 C146 2.9610 no . .
H133 C147 2.7332 no . .
H133 H17 2.3110 no . 1_565
H133 H146 2.4863 no . .
H133 H147 2.0927 no . .
H134 F8 2.7138 no . 2_757
H134 F40 3.5379 no . 1_666
H134 H17 3.0677 no . 1_565
H134 H19 3.0026 no . 1_565
H134 H127 3.2854 no . 1_565
H134 H146 3.5803 no . .
H135 F8 2.5575 no . 2_757
H135 F16 3.2206 no . .
H135 C139 3.5605 no . .
H135 C140 3.3645 no . .
H135 H127 3.1633 no . 1_565
H135 H139 3.1926 no . .
H135 H140 2.7838 no . .
H136 F16 2.8152 no . .
H136 C139 3.3632 no . .
H136 H24 3.3852 no . 2_757
H136 H139 2.5130 no . .
H139 F16 3.4436 no . .
H139 C136 3.2720 no . .
H139 H22 3.0273 no . 2_757
H139 H135 3.1926 no . .
H139 H136 2.5130 no . .
H140 F1 3.0808 no . 2_757
H140 F2 3.0525 no . 2_757
H140 F8 3.1571 no . 2_757
H140 C67 3.5974 no . 2_757
H140 C135 3.4424 no . .
H140 H10 3.3498 no . 2_757
H140 H22 3.4464 no . 2_757
H140 H62 3.0277 no . 2_757
H140 H135 2.7838 no . .
H141 C69 3.0676 no . 2_757
H141 C70 3.0554 no . 2_757
H141 C71 3.0951 no . 2_757
H141 C72 3.1974 no . 2_757
H141 C73 3.1994 no . 2_757
H141 C74 3.1209 no . 2_757
H141 H46 3.5635 no . 2_656
H141 H62 2.7752 no . 2_757
H141 H70 3.5685 no . 2_757
H141 H86 2.8085 no . 2_757
H142 F12 3.2853 no . 2_757
H142 F19 2.9811 no . 2_757
H142 H12 3.2773 no . 2_757
H142 H46 2.9519 no . 2_656
H142 H86 3.5779 no . 2_757
H142 F44A 2.9547 no . 1_665
H142 F44B 3.3605 no . 1_665
H142 F43B 2.7962 no . 1_665
H142 F43A 3.2907 no . 1_665
H143 Cl2 2.8336 no . .
H143 C12 3.3361 no . 2_757
H143 C13 3.3926 no . 2_757
H143 C14 3.2646 no . 2_757
H143 H12 3.1738 no . 2_757
H143 H14 3.0278 no . 2_757
H143 H46 3.2734 no . 2_656
H143 F43B 3.4126 no . 1_665
H143 F43A 3.4278 no . 1_665
H146 F40 3.2547 no . 1_666
H146 F41 3.3976 no . 1_666
H146 C26 3.5647 no . 2_757
H146 C132 3.5514 no . .
H146 C133 2.8879 no . .
H146 C134 3.4739 no . .
H146 H26 2.8986 no . 2_757
H146 H27 3.0583 no . 2_757
H146 H133 2.4863 no . .
H146 H134 3.5803 no . .
H147 F28 3.0859 no . 2_657
H147 C16 3.4793 no . 1_565
H147 C17 3.5777 no . 1_565
H147 C132 3.2358 no . .
H147 C133 2.8731 no . .
H147 H2 2.9409 no . 2_657
H147 H16 2.7816 no . 1_565
H147 H17 2.9926 no . 1_565
H147 H27 3.2880 no . 2_757
H147 H132 2.8479 no . .
H147 H133 2.0927 no . .
H148 F29 3.0171 no . 2_657
H148 F30 3.3868 no . 2_657
H148 F39 3.2925 no . 1_666
H148 C49 3.3209 no . 2_657
H148 C50 3.4869 no . 2_657
H148 C51 3.5219 no . 2_657
H148 H2 3.5821 no . 2_657
H148 H16 3.1959 no . 1_565
H148 H49 3.0166 no . 2_657
H148 H51 2.9119 no . 2_657
H149 F37 3.2875 no . 1_666
H149 F39 3.4588 no . 1_666
H149 C47 3.3145 no . 2_657
H149 C48 3.4864 no . 2_657
H149 C49 3.2271 no . 2_657
H149 H47 2.8973 no . 2_657
H149 H49 2.8155 no . 2_657
H150 C118 3.4918 no . 1_666
H150 C119 3.3123 no . 1_666
H150 C123 3.4727 no . 1_666
H150 F43B 3.3942 no . 1_666
H150 F43A 2.8065 no . 1_666
H150 F45B 3.2161 no . 1_666
F23A H9 2.8240 no . 2_657
F23A H59 3.1132 no . .
F23A H60 3.4643 no . .
F23B H9 2.9346 no . 2_657
F22A H19 3.5195 no . 2_657
F22A H125 3.5676 no . 2_657
F22A H126 2.9776 no . 2_657
F22B H3 3.4340 no . .
F22B H19 3.5810 no . 2_657
F22B H126 2.9914 no . 2_657
F24B H3 2.9763 no . .
F24B H4 3.2658 no . .
F24B H53 3.3267 no . .
F24B H59 3.4599 no . .
F24B H60 2.4847 no . .
F24A H3 2.7796 no . .
F24A H4 3.3684 no . .
F24A H53 3.2871 no . .
F24A H60 2.6399 no . .
F44A H14 3.5367 no . 2_647
F44A H142 2.9547 no . 1_445
F44B H12 3.4983 no . 2_647
F44B H14 2.9293 no . 2_647
F44B H59 3.0678 no . 1_545
F44B H60 3.5863 no . 1_545
F44B H142 3.3605 no . 1_445
F43B H142 2.7962 no . 1_445
F43B H143 3.4126 no . 1_445
F43B H150 3.3942 no . 1_444
F43A H142 3.2907 no . 1_445
F43A H143 3.4278 no . 1_445
F43A H150 2.8065 no . 1_444
F45A H14 2.4484 no . 2_647
F45A H60 3.2708 no . 1_545
F45B H14 2.7393 no . 2_647
F45B H150 3.2161 no . 1_444

loop_
_geom_torsion_atom_site_label_1
_geom_torsion_atom_site_label_2
_geom_torsion_atom_site_label_3
_geom_torsion_atom_site_label_4
_geom_torsion
_geom_torsion_publ_flag
_geom_torsion_site_symmetry_1
_geom_torsion_site_symmetry_2
_geom_torsion_site_symmetry_3
_geom_torsion_site_symmetry_4
Pd2 Pd1 C3 C2 -56.6(3) no . . . .
Pd2 Pd1 C3 C4 60.1(2) no . . . .
C3 Pd1 Pd2 C5 -33.88(18) no . . . .
C3 Pd1 Pd2 C6 -2.11(18) no . . . .
C3 Pd1 Pd2 C37 155.79(18) no . . . .
C3 Pd1 Pd2 C38 177.30(18) no . . . .
Pd2 Pd1 C4 C3 -113.6(2) no . . . .
Pd2 Pd1 C4 C5 3.3(3) no . . . .
C4 Pd1 Pd2 C5 -2.04(19) no . . . .
C4 Pd1 Pd2 C6 29.73(19) no . . . .
C4 Pd1 Pd2 C37 -172.37(19) no . . . .
C4 Pd1 Pd2 C38 -150.87(19) no . . . .
Pd2 Pd1 C39 C38 -27.4(3) no . . . .
Pd2 Pd1 C39 C40 -148.1(3) no . . . .
C39 Pd1 Pd2 C5 166.18(19) no . . . .
C39 Pd1 Pd2 C6 -162.04(19) no . . . .
C39 Pd1 Pd2 C37 -4.14(19) no . . . .
C39 Pd1 Pd2 C38 17.36(19) no . . . .
Pd2 Pd1 C40 C39 28.2(3) no . . . .
Pd2 Pd1 C40 C41 145.5(3) no . . . .
C40 Pd1 Pd2 C5 148.39(18) no . . . .
C40 Pd1 Pd2 C6 -179.84(18) no . . . .
C40 Pd1 Pd2 C37 -21.93(18) no . . . .
C40 Pd1 Pd2 C38 -0.43(18) no . . . .
C3 Pd1 C4 C3 0.0(3) no . . . .
C3 Pd1 C4 C5 116.9(6) no . . . .
C4 Pd1 C3 C2 -116.7(5) no . . . .
C4 Pd1 C3 C4 0.0(2) no . . . .
C3 Pd1 C39 C38 -63.4(6) no . . . .
C3 Pd1 C39 C40 175.9(3) no . . . .
C39 Pd1 C3 C2 -25.0(6) no . . . .
C39 Pd1 C3 C4 91.7(4) no . . . .
C3 Pd1 C51 C50 -152.9(4) no . . . .
C3 Pd1 C51 C52 88.8(3) no . . . .
C51 Pd1 C3 C2 106.5(4) no . . . .
C51 Pd1 C3 C4 -136.8(3) no . . . .
C3 Pd1 C52 C51 -94.5(3) no . . . .
C3 Pd1 C52 C53 27.3(5) no . . . .
C52 Pd1 C3 C2 141.7(3) no . . . .
C52 Pd1 C3 C4 -101.6(3) no . . . .
C4 Pd1 C39 C38 -12.3(6) no . . . .
C4 Pd1 C39 C40 -132.9(3) no . . . .
C39 Pd1 C4 C3 -127.8(3) no . . . .
C39 Pd1 C4 C5 -10.9(6) no . . . .
C4 Pd1 C40 C39 87.7(5) no . . . .
C4 Pd1 C40 C41 -154.9(3) no . . . .
C40 Pd1 C4 C3 -179.2(3) no . . . .
C40 Pd1 C4 C5 -62.3(6) no . . . .
C4 Pd1 C51 C50 180.0(3) no . . . .
C4 Pd1 C51 C52 61.7(4) no . . . .
C51 Pd1 C4 C3 52.0(4) no . . . .
C51 Pd1 C4 C5 168.9(4) no . . . .
C4 Pd1 C52 C51 -129.4(3) no . . . .
C4 Pd1 C52 C53 -7.6(5) no . . . .
C52 Pd1 C4 C3 83.0(3) no . . . .
C52 Pd1 C4 C5 -160.1(4) no . . . .
C39 Pd1 C40 C39 0.0(3) no . . . .
C39 Pd1 C40 C41 117.4(5) no . . . .
C40 Pd1 C39 C38 120.7(6) no . . . .
C40 Pd1 C39 C40 -0.0(3) no . . . .
C39 Pd1 C51 C50 -0.1(5) no . . . .
C39 Pd1 C51 C52 -118.4(3) no . . . .
C51 Pd1 C39 C38 167.9(4) no . . . .
C51 Pd1 C39 C40 47.2(3) no . . . .
C39 Pd1 C52 C51 76.6(4) no . . . .
C39 Pd1 C52 C53 -161.6(4) no . . . .
C52 Pd1 C39 C38 132.0(4) no . . . .
C52 Pd1 C39 C40 11.3(4) no . . . .
C40 Pd1 C51 C50 25.1(4) no . . . .
C40 Pd1 C51 C52 -93.1(3) no . . . .
C51 Pd1 C40 C39 -135.1(3) no . . . .
C51 Pd1 C40 C41 -17.7(3) no . . . .
C40 Pd1 C52 C51 83.1(3) no . . . .
C40 Pd1 C52 C53 -155.1(5) no . . . .
C52 Pd1 C40 C39 -170.2(3) no . . . .
C52 Pd1 C40 C41 -52.8(3) no . . . .
C51 Pd1 C52 C51 0.0(3) no . . . .
C51 Pd1 C52 C53 121.8(7) no . . . .
C52 Pd1 C51 C50 118.3(7) no . . . .
C52 Pd1 C51 C52 0.0(3) no . . . .
Pd1 Pd2 C5 C4 3.3(3) no . . . .
Pd1 Pd2 C5 C6 120.9(2) no . . . .
Pd1 Pd2 C6 C1 58.6(3) no . . . .
Pd1 Pd2 C6 C5 -58.6(2) no . . . .
Pd1 Pd2 C6 C7 178.8(3) no . . . .
Pd1 Pd2 C37 C36 160.0(3) no . . . .
Pd1 Pd2 C37 C38 36.5(3) no . . . .
Pd1 Pd2 C38 C37 -146.9(2) no . . . .
Pd1 Pd2 C38 C39 -26.1(2) no . . . .
Pd3 Pd2 C5 C4 -180.0(3) no . . . .
Pd3 Pd2 C5 C6 -62.4(2) no . . . .
C5 Pd2 Pd3 C7 38.50(18) no . . . .
C5 Pd2 Pd3 C8 11.04(18) no . . . .
C5 Pd2 Pd3 C35 172.27(18) no . . . .
C5 Pd2 Pd3 C36 -161.49(18) no . . . .
Pd3 Pd2 C6 C1 -127.8(3) no . . . .
Pd3 Pd2 C6 C5 115.1(2) no . . . .
Pd3 Pd2 C6 C7 -7.6(3) no . . . .
C6 Pd2 Pd3 C7 5.09(18) no . . . .
C6 Pd2 Pd3 C8 -22.38(18) no . . . .
C6 Pd2 Pd3 C35 138.86(18) no . . . .
C6 Pd2 Pd3 C36 165.10(18) no . . . .
Pd3 Pd2 C37 C36 -15.4(3) no . . . .
Pd3 Pd2 C37 C38 -138.9(2) no . . . .
C37 Pd2 Pd3 C7 -149.93(18) no . . . .
C37 Pd2 Pd3 C8 -177.40(18) no . . . .
C37 Pd2 Pd3 C35 -16.16(18) no . . . .
C37 Pd2 Pd3 C36 10.07(18) no . . . .
Pd3 Pd2 C38 C37 39.4(2) no . . . .
Pd3 Pd2 C38 C39 160.1(2) no . . . .
C38 Pd2 Pd3 C7 -174.08(17) no . . . .
C38 Pd2 Pd3 C8 158.45(17) no . . . .
C38 Pd2 Pd3 C35 -40.31(18) no . . . .
C38 Pd2 Pd3 C36 -14.07(17) no . . . .
C5 Pd2 C6 C1 117.2(5) no . . . .
C5 Pd2 C6 C5 -0.0(2) no . . . .
C5 Pd2 C6 C7 -122.6(5) no . . . .
C6 Pd2 C5 C4 -117.6(5) no . . . .
C6 Pd2 C5 C6 -0.0(3) no . . . .
C5 Pd2 C38 C37 152.6(3) no . . . .
C5 Pd2 C38 C39 -86.7(4) no . . . .
C38 Pd2 C5 C4 64.9(5) no . . . .
C38 Pd2 C5 C6 -177.5(3) no . . . .
C6 Pd2 C37 C36 -55.4(5) no . . . .
C6 Pd2 C37 C38 -179.0(3) no . . . .
C37 Pd2 C6 C1 -89.0(4) no . . . .
C37 Pd2 C6 C5 153.8(3) no . . . .
C37 Pd2 C6 C7 31.2(5) no . . . .
C37 Pd2 C38 C37 -0.0(2) no . . . .
C37 Pd2 C38 C39 120.8(5) no . . . .
C38 Pd2 C37 C36 123.5(5) no . . . .
C38 Pd2 C37 C38 -0.0(3) no . . . .
Pd2 Pd3 C7 C6 -8.1(3) no . . . .
Pd2 Pd3 C7 C8 -132.0(2) no . . . .
Pd2 Pd3 C8 C7 45.7(2) no . . . .
Pd2 Pd3 C8 C9 166.0(3) no . . . .
Pd2 Pd3 C35 C34 168.2(3) no . . . .
Pd2 Pd3 C35 C36 48.5(3) no . . . .
Pd2 Pd3 C36 C31 109.1(2) no . . . .
Pd2 Pd3 C36 C35 -131.4(3) no . . . .
Pd2 Pd3 C36 C37 -14.5(2) no . . . .
Pd4 Pd3 C7 C6 157.5(2) no . . . .
Pd4 Pd3 C7 C8 33.5(3) no . . . .
C7 Pd3 Pd4 C9 -0.38(18) no . . . .
C7 Pd3 Pd4 C10 -16.22(18) no . . . .
C7 Pd3 Pd4 C22 -102.99(19) no . . . .
C7 Pd3 Pd4 C33 163.29(18) no . . . .
Pd4 Pd3 C8 C7 -149.6(2) no . . . .
Pd4 Pd3 C8 C9 -29.3(3) no . . . .
C8 Pd3 Pd4 C9 19.6(2) no . . . .
C8 Pd3 Pd4 C10 3.8(2) no . . . .
C8 Pd3 Pd4 C22 -83.0(2) no . . . .
C8 Pd3 Pd4 C33 -176.7(2) no . . . .
Pd4 Pd3 C35 C34 2.8(3) no . . . .
Pd4 Pd3 C35 C36 -116.9(2) no . . . .
C35 Pd3 Pd4 C9 -137.02(18) no . . . .
C35 Pd3 Pd4 C10 -152.86(18) no . . . .
C35 Pd3 Pd4 C22 120.37(19) no . . . .
C35 Pd3 Pd4 C33 26.64(18) no . . . .
Pd4 Pd3 C36 C31 -55.8(2) no . . . .
Pd4 Pd3 C36 C35 63.7(2) no . . . .
Pd4 Pd3 C36 C37 -179.4(2) no . . . .
C36 Pd3 Pd4 C9 -168.45(17) no . . . .
C36 Pd3 Pd4 C10 175.71(17) no . . . .
C36 Pd3 Pd4 C22 88.94(17) no . . . .
C36 Pd3 Pd4 C33 -4.78(17) no . . . .
C7 Pd3 C8 C7 0.0(3) no . . . .
C7 Pd3 C8 C9 120.3(5) no . . . .
C8 Pd3 C7 C6 124.0(6) no . . . .
C8 Pd3 C7 C8 0.0(3) no . . . .
C7 Pd3 C35 C34 -115.3(4) no . . . .
C7 Pd3 C35 C36 125.0(3) no . . . .
C35 Pd3 C7 C6 -97.0(4) no . . . .
C35 Pd3 C7 C8 139.0(2) no . . . .
C7 Pd3 C36 C31 142.9(3) no . . . .
C7 Pd3 C36 C35 -97.5(4) no . . . .
C7 Pd3 C36 C37 19.4(6) no . . . .
C36 Pd3 C7 C6 -43.0(6) no . . . .
C36 Pd3 C7 C8 -167.0(3) no . . . .
C8 Pd3 C35 C34 -55.1(8) no . . . .
C8 Pd3 C35 C36 -174.8(4) no . . . .
C35 Pd3 C8 C7 -91.5(5) no . . . .
C35 Pd3 C8 C9 28.8(8) no . . . .
C35 Pd3 C36 C31 -119.5(5) no . . . .
C35 Pd3 C36 C35 -0.0(3) no . . . .
C35 Pd3 C36 C37 116.9(5) no . . . .
C36 Pd3 C35 C34 119.7(6) no . . . .
C36 Pd3 C35 C36 -0.0(3) no . . . .
Pd3 Pd4 C9 C8 -30.9(2) no . . . .
Pd3 Pd4 C9 C10 -151.5(3) no . . . .
Pd3 Pd4 C10 C9 25.2(3) no . . . .
Pd3 Pd4 C10 C11 144.3(3) no . . . .
Pd3 Pd4 C22 C21 170.62(16) no . . . .
Pd3 Pd4 C22 C23 -67.8(6) no . . . .
Pd3 Pd4 C33 C32 63.5(3) no . . . .
Pd3 Pd4 C33 C34 -56.0(2) no . . . .
C9 Pd4 C10 C9 0.0(3) no . . . .
C9 Pd4 C10 C11 119.2(6) no . . . .
C10 Pd4 C9 C8 120.7(6) no . . . .
C10 Pd4 C9 C10 0.0(3) no . . . .
C9 Pd4 C21 C20 7.3(4) no . . . .
C9 Pd4 C21 C22 -114.4(3) no . . . .
C21 Pd4 C9 C8 158.4(3) no . . . .
C21 Pd4 C9 C10 37.7(3) no . . . .
C9 Pd4 C22 C21 81.5(3) no . . . .
C9 Pd4 C22 C23 -156.9(3) no . . . .
C22 Pd4 C9 C8 121.2(3) no . . . .
C22 Pd4 C9 C10 0.6(4) no . . . .
C9 Pd4 C33 C32 89.1(5) no . . . .
C9 Pd4 C33 C34 -30.4(5) no . . . .
C33 Pd4 C9 C8 -59.8(6) no . . . .
C33 Pd4 C9 C10 179.5(3) no . . . .
C10 Pd4 C21 C20 28.0(4) no . . . .
C10 Pd4 C21 C22 -93.7(3) no . . . .
C21 Pd4 C10 C9 -144.2(4) no . . . .
C21 Pd4 C10 C11 -25.1(4) no . . . .
C10 Pd4 C22 C21 81.9(3) no . . . .
C10 Pd4 C22 C23 -156.6(4) no . . . .
C22 Pd4 C10 C9 -179.5(3) no . . . .
C22 Pd4 C10 C11 -60.3(4) no . . . .
C21 Pd4 C22 C21 0.0(3) no . . . .
C21 Pd4 C22 C23 121.6(6) no . . . .
C22 Pd4 C21 C20 121.7(5) no . . . .
C22 Pd4 C21 C22 -0.0(3) no . . . .
C21 Pd4 C33 C32 -127.1(3) no . . . .
C21 Pd4 C33 C34 113.4(3) no . . . .
C33 Pd4 C21 C20 -151.5(3) no . . . .
C33 Pd4 C21 C22 86.8(3) no . . . .
C22 Pd4 C33 C32 -91.8(3) no . . . .
C22 Pd4 C33 C34 148.7(3) no . . . .
C33 Pd4 C22 C21 -97.9(3) no . . . .
C33 Pd4 C22 C23 23.7(4) no . . . .
C2 C1 C6 Pd2 -77.5(6) no . . . .
C2 C1 C6 C5 -3.2(9) no . . . .
C2 C1 C6 C7 177.6(5) no . . . .
C6 C1 C2 C3 -1.2(10) no . . . .
C1 C2 C3 Pd1 85.3(6) no . . . .
C1 C2 C3 C4 3.4(9) no . . . .
Pd1 C3 C4 Pd1 0.000(11) no . . . .
Pd1 C3 C4 C5 -96.9(5) no . . . .
C2 C3 C4 Pd1 95.9(6) no . . . .
C2 C3 C4 C5 -1.0(9) no . . . .
Pd1 C4 C5 Pd2 -3.8(5) no . . . .
Pd1 C4 C5 C6 -76.5(6) no . . . .
C3 C4 C5 Pd2 69.3(7) no . . . .
C3 C4 C5 C6 -3.4(9) no . . . .
Pd2 C5 C6 Pd2 0.000(13) no . . . .
Pd2 C5 C6 C1 -87.2(4) no . . . .
Pd2 C5 C6 C7 92.0(5) no . . . .
C4 C5 C6 Pd2 92.6(5) no . . . .
C4 C5 C6 C1 5.5(8) no . . . .
C4 C5 C6 C7 -175.4(5) no . . . .
Pd2 C6 C7 Pd3 9.2(4) no . . . .
Pd2 C6 C7 C8 85.6(6) no . . . .
C1 C6 C7 Pd3 110.9(6) no . . . .
C1 C6 C7 C8 -172.7(5) no . . . .
C5 C6 C7 Pd3 -68.3(6) no . . . .
C5 C6 C7 C8 8.1(10) no . . . .
Pd3 C7 C8 Pd3 0.000(12) no . . . .
Pd3 C7 C8 C9 -83.5(5) no . . . .
C6 C7 C8 Pd3 -97.5(7) no . . . .
C6 C7 C8 C9 179.0(6) no . . . .
Pd3 C8 C9 Pd4 34.5(4) no . . . .
Pd3 C8 C9 C10 106.1(5) no . . . .
C7 C8 C9 Pd4 107.6(6) no . . . .
C7 C8 C9 C10 179.1(5) no . . . .
Pd4 C9 C10 Pd4 0.000(12) no . . . .
Pd4 C9 C10 C11 -102.3(5) no . . . .
C8 C9 C10 Pd4 -95.6(6) no . . . .
C8 C9 C10 C11 162.1(6) no . . . .
Pd4 C10 C11 C12 -159.5(4) no . . . .
Pd4 C10 C11 C20 19.0(7) no . . . .
C9 C10 C11 C12 -71.6(8) no . . . .
C9 C10 C11 C20 106.9(7) no . . . .
C10 C11 C12 C13 179.1(5) no . . . .
C10 C11 C20 C19 -174.3(5) no . . . .
C10 C11 C20 C21 6.5(9) no . . . .
C12 C11 C20 C19 4.2(9) no . . . .
C12 C11 C20 C21 -175.0(5) no . . . .
C20 C11 C12 C13 0.5(9) no . . . .
C11 C12 C13 C14 176.6(5) no . . . .
C11 C12 C13 C18 -4.2(10) no . . . .
C12 C13 C14 C15 178.0(6) no . . . .
C12 C13 C18 C17 -177.5(6) no . . . .
C12 C13 C18 C19 3.2(10) no . . . .
C14 C13 C18 C17 1.7(10) no . . . .
C14 C13 C18 C19 -177.6(6) no . . . .
C18 C13 C14 C15 -1.3(10) no . . . .
C13 C14 C15 C16 0.8(11) no . . . .
C14 C15 C16 C17 -0.8(12) no . . . .
C15 C16 C17 C18 1.2(12) no . . . .
C16 C17 C18 C13 -1.7(11) no . . . .
C16 C17 C18 C19 177.6(7) no . . . .
C13 C18 C19 C20 1.5(10) no . . . .
C17 C18 C19 C20 -177.8(6) no . . . .
C18 C19 C20 C11 -5.2(10) no . . . .
C18 C19 C20 C21 173.9(6) no . . . .
C11 C20 C21 Pd4 -26.9(7) no . . . .
C11 C20 C21 C22 53.1(9) no . . . .
C19 C20 C21 Pd4 153.9(5) no . . . .
C19 C20 C21 C22 -126.1(7) no . . . .
Pd4 C21 C22 Pd4 -0.000(11) no . . . .
Pd4 C21 C22 C23 -102.4(5) no . . . .
C20 C21 C22 Pd4 -95.8(6) no . . . .
C20 C21 C22 C23 161.8(5) no . . . .
Pd4 C22 C23 C24 103.8(6) no . . . .
C21 C22 C23 C24 -175.8(6) no . . . .
C22 C23 C24 C25 179.2(5) no . . . .
C23 C24 C25 C26 176.5(6) no . . . .
C23 C24 C25 C30 -2.6(12) no . . . .
C24 C25 C26 C27 174.0(8) no . . . .
C24 C25 C30 C29 -179.0(7) no . . . .
C26 C25 C30 C29 1.9(14) no . . . .
C30 C25 C26 C27 -6.9(14) no . . . .
C25 C26 C27 C28 10(2) no . . . .
C26 C27 C28 C29 -7(2) no . . . .
C27 C28 C29 C30 3(2) no . . . .
C28 C29 C30 C25 0(2) no . . . .
C32 C31 C36 Pd3 84.8(6) no . . . .
C32 C31 C36 C35 6.2(9) no . . . .
C32 C31 C36 C37 -177.0(5) no . . . .
C36 C31 C32 C33 -4.4(10) no . . . .
C31 C32 C33 Pd4 -91.4(7) no . . . .
C31 C32 C33 C34 -0.4(10) no . . . .
Pd4 C33 C34 C35 93.9(5) no . . . .
C32 C33 C34 C35 3.3(10) no . . . .
C33 C34 C35 Pd3 -65.2(7) no . . . .
C33 C34 C35 C36 -1.3(10) no . . . .
Pd3 C35 C36 Pd3 -0.000(14) no . . . .
Pd3 C35 C36 C31 81.3(4) no . . . .
Pd3 C35 C36 C37 -95.7(5) no . . . .
C34 C35 C36 Pd3 -84.7(6) no . . . .
C34 C35 C36 C31 -3.4(9) no . . . .
C34 C35 C36 C37 179.6(5) no . . . .
Pd3 C36 C37 Pd2 17.6(4) no . . . .
Pd3 C36 C37 C38 92.8(6) no . . . .
C31 C36 C37 Pd2 -73.9(7) no . . . .
C31 C36 C37 C38 1.3(9) no . . . .
C35 C36 C37 Pd2 102.9(5) no . . . .
C35 C36 C37 C38 178.1(5) no . . . .
Pd2 C37 C38 Pd2 -0.000(15) no . . . .
Pd2 C37 C38 C39 -85.0(5) no . . . .
C36 C37 C38 Pd2 -96.3(6) no . . . .
C36 C37 C38 C39 178.7(5) no . . . .
Pd2 C38 C39 Pd1 30.8(4) no . . . .
Pd2 C38 C39 C40 102.6(5) no . . . .
C37 C38 C39 Pd1 105.1(6) no . . . .
C37 C38 C39 C40 177.0(5) no . . . .
Pd1 C39 C40 Pd1 -0.000(14) no . . . .
Pd1 C39 C40 C41 -103.7(6) no . . . .
C38 C39 C40 Pd1 -96.4(6) no . . . .
C38 C39 C40 C41 159.9(5) no . . . .
Pd1 C40 C41 C42 -167.8(4) no . . . .
Pd1 C40 C41 C50 6.3(7) no . . . .
C39 C40 C41 C42 -79.9(8) no . . . .
C39 C40 C41 C50 94.3(7) no . . . .
C40 C41 C42 C43 169.6(5) no . . . .
C40 C41 C50 C49 -168.3(5) no . . . .
C40 C41 C50 C51 18.2(9) no . . . .
C42 C41 C50 C49 6.0(9) no . . . .
C42 C41 C50 C51 -167.5(5) no . . . .
C50 C41 C42 C43 -4.6(9) no . . . .
C41 C42 C43 C44 -176.9(6) no . . . .
C41 C42 C43 C48 -0.8(10) no . . . .
C42 C43 C44 C45 176.4(6) no . . . .
C42 C43 C48 C47 -177.1(6) no . . . .
C42 C43 C48 C49 4.7(10) no . . . .
C44 C43 C48 C47 -0.8(10) no . . . .
C44 C43 C48 C49 -178.9(6) no . . . .
C48 C43 C44 C45 0.2(10) no . . . .
C43 C44 C45 C46 -0.5(11) no . . . .
C44 C45 C46 C47 1.4(13) no . . . .
C45 C46 C47 C48 -2.0(13) no . . . .
C46 C47 C48 C43 1.7(12) no . . . .
C46 C47 C48 C49 179.8(7) no . . . .
C43 C48 C49 C50 -3.4(11) no . . . .
C47 C48 C49 C50 178.5(7) no . . . .
C48 C49 C50 C41 -1.9(11) no . . . .
C48 C49 C50 C51 171.5(6) no . . . .
C41 C50 C51 Pd1 -30.4(7) no . . . .
C41 C50 C51 C52 48.7(8) no . . . .
C49 C50 C51 Pd1 156.1(6) no . . . .
C49 C50 C51 C52 -124.8(7) no . . . .
Pd1 C51 C52 Pd1 0.000(12) no . . . .
Pd1 C51 C52 C53 -101.8(5) no . . . .
C50 C51 C52 Pd1 -95.7(6) no . . . .
C50 C51 C52 C53 162.5(5) no . . . .
Pd1 C52 C53 C54 108.1(5) no . . . .
C51 C52 C53 C54 -171.6(6) no . . . .
C52 C53 C54 C55 -179.3(5) no . . . .
C53 C54 C55 C56 -179.7(6) no . . . .
C53 C54 C55 C60 1.3(11) no . . . .
C54 C55 C56 C57 -178.9(6) no . . . .
C54 C55 C60 C59 177.8(6) no . . . .
C56 C55 C60 C59 -1.2(11) no . . . .
C60 C55 C56 C57 0.1(11) no . . . .
C55 C56 C57 C58 1.3(13) no . . . .
C56 C57 C58 C59 -1.6(12) no . . . .
C57 C58 C59 C60 0.6(14) no . . . .
C58 C59 C60 C55 0.8(14) no . . . .
C62 C61 C66 C65 -1.9(9) no . . . .
C66 C61 C62 C63 2.3(9) no . . . .
C62 C61 B1 C69 28.8(8) no . . . .
C62 C61 B1 C77 144.3(5) no . . . .
C62 C61 B1 C85 -91.3(6) no . . . .
B1 C61 C62 C63 177.6(5) no . . . .
C66 C61 B1 C69 -156.1(5) no . . . .
C66 C61 B1 C77 -40.6(8) no . . . .
C66 C61 B1 C85 83.7(6) no . . . .
B1 C61 C66 C65 -177.3(5) no . . . .
C61 C62 C63 C64 -1.7(10) no . . . .
C61 C62 C63 C67 176.2(5) no . . . .
C62 C63 C64 C65 0.5(9) no . . . .
C62 C63 C67 F1 -65.2(9) no . . . .
C62 C63 C67 F2 53.9(8) no . . . .
C62 C63 C67 F3 173.1(6) no . . . .
C64 C63 C67 F1 112.8(6) no . . . .
C64 C63 C67 F2 -128.2(6) no . . . .
C64 C63 C67 F3 -9.0(9) no . . . .
C67 C63 C64 C65 -177.4(5) no . . . .
C63 C64 C65 C66 -0.0(9) no . . . .
C63 C64 C65 C68 -179.6(5) no . . . .
C64 C65 C66 C61 0.8(10) no . . . .
C64 C65 C68 F4 89.4(8) no . . . .
C64 C65 C68 F5 -38.5(8) no . . . .
C64 C65 C68 F6 -155.0(6) no . . . .
C66 C65 C68 F4 -90.2(7) no . . . .
C66 C65 C68 F5 141.9(6) no . . . .
C66 C65 C68 F6 25.4(9) no . . . .
C68 C65 C66 C61 -179.6(5) no . . . .
C70 C69 C74 C73 -1.1(9) no . . . .
C74 C69 C70 C71 2.8(8) no . . . .
C70 C69 B1 C61 38.0(7) no . . . .
C70 C69 B1 C77 -83.3(6) no . . . .
C70 C69 B1 C85 155.3(5) no . . . .
B1 C69 C70 C71 175.3(5) no . . . .
C74 C69 B1 C61 -149.8(5) no . . . .
C74 C69 B1 C77 88.8(6) no . . . .
C74 C69 B1 C85 -32.5(7) no . . . .
B1 C69 C74 C73 -173.8(5) no . . . .
C69 C70 C71 C72 -2.8(10) no . . . .
C69 C70 C71 C75 178.3(5) no . . . .
C70 C71 C72 C73 0.9(11) no . . . .
C70 C71 C75 F7 66.0(10) no . . . .
C70 C71 C75 F8 -50.4(10) no . . . .
C70 C71 C75 F9 -176.7(7) no . . . .
C72 C71 C75 F7 -113.0(8) no . . . .
C72 C71 C75 F8 130.7(8) no . . . .
C72 C71 C75 F9 4.3(12) no . . . .
C75 C71 C72 C73 179.8(7) no . . . .
C71 C72 C73 C74 0.7(11) no . . . .
C71 C72 C73 C76 179.2(6) no . . . .
C72 C73 C74 C69 -0.7(11) no . . . .
C72 C73 C76 F10 -12.0(12) no . . . .
C72 C73 C76 F11 107.6(8) no . . . .
C72 C73 C76 F12 -140.9(7) no . . . .
C74 C73 C76 F10 166.5(7) no . . . .
C74 C73 C76 F11 -74.0(9) no . . . .
C74 C73 C76 F12 37.6(11) no . . . .
C76 C73 C74 C69 -179.1(6) no . . . .
C78 C77 C82 C81 0.1(8) no . . . .
C82 C77 C78 C79 0.6(8) no . . . .
C78 C77 B1 C61 157.3(5) no . . . .
C78 C77 B1 C69 -81.1(6) no . . . .
C78 C77 B1 C85 37.8(6) no . . . .
B1 C77 C78 C79 172.1(4) no . . . .
C82 C77 B1 C61 -32.0(7) no . . . .
C82 C77 B1 C69 89.6(6) no . . . .
C82 C77 B1 C85 -151.5(5) no . . . .
B1 C77 C82 C81 -171.1(4) no . . . .
C77 C78 C79 C80 -0.4(9) no . . . .
C77 C78 C79 C83 -179.6(5) no . . . .
C78 C79 C80 C81 -0.6(9) no . . . .
C78 C79 C83 F13 70.9(8) no . . . .
C78 C79 C83 F14 -45.5(8) no . . . .
C78 C79 C83 F15 -166.3(6) no . . . .
C80 C79 C83 F13 -108.3(7) no . . . .
C80 C79 C83 F14 135.3(6) no . . . .
C80 C79 C83 F15 14.5(10) no . . . .
C83 C79 C80 C81 178.6(5) no . . . .
C79 C80 C81 C82 1.3(9) no . . . .
C79 C80 C81 C84 179.8(5) no . . . .
C80 C81 C82 C77 -1.1(9) no . . . .
C80 C81 C84 F16 53.4(8) no . . . .
C80 C81 C84 F17 -178.1(5) no . . . .
C80 C81 C84 F18 -60.9(8) no . . . .
C82 C81 C84 F16 -128.0(6) no . . . .
C82 C81 C84 F17 0.5(9) no . . . .
C82 C81 C84 F18 117.7(7) no . . . .
C84 C81 C82 C77 -179.6(5) no . . . .
C86 C85 C90 C89 1.8(8) no . . . .
C90 C85 C86 C87 -2.5(8) no . . . .
C86 C85 B1 C61 81.9(5) no . . . .
C86 C85 B1 C69 -40.0(7) no . . . .
C86 C85 B1 C77 -154.5(5) no . . . .
B1 C85 C86 C87 178.3(4) no . . . .
C90 C85 B1 C61 -97.2(6) no . . . .
C90 C85 B1 C69 140.9(5) no . . . .
C90 C85 B1 C77 26.4(7) no . . . .
B1 C85 C90 C89 -179.0(4) no . . . .
C85 C86 C87 C88 2.1(9) no . . . .
C85 C86 C87 C91 -172.6(5) no . . . .
C86 C87 C88 C89 -0.8(9) no . . . .
C86 C87 C91 F19 -11.0(8) no . . . .
C86 C87 C91 F20 -129.9(6) no . . . .
C86 C87 C91 F21 111.8(7) no . . . .
C88 C87 C91 F19 174.2(5) no . . . .
C88 C87 C91 F20 55.3(9) no . . . .
C88 C87 C91 F21 -63.0(7) no . . . .
C91 C87 C88 C89 174.0(5) no . . . .
C87 C88 C89 C90 0.1(9) no . . . .
C87 C88 C89 C92 -176.2(5) no . . . .
C88 C89 C90 C85 -0.7(10) no . . . .
C88 C89 C92 F23A 130.5(6) no . . . .
C88 C89 C92 F23B 82.9(9) no . . . .
C88 C89 C92 F22A 24.1(11) no . . . .
C88 C89 C92 F22B -34.4(8) no . . . .
C88 C89 C92 F24B -143.5(7) no . . . .
C88 C89 C92 F24A -126.1(8) no . . . .
C90 C89 C92 F23A -46.0(8) no . . . .
C90 C89 C92 F23B -93.6(9) no . . . .
C90 C89 C92 F22A -152.4(7) no . . . .
C90 C89 C92 F22B 149.2(6) no . . . .
C90 C89 C92 F24B 40.1(9) no . . . .
C90 C89 C92 F24A 57.4(10) no . . . .
C92 C89 C90 C85 175.5(5) no . . . .
C89 C92 F23A F23B -106.3(8) no . . . .
C89 C92 F23B F23A 92.1(10) no . . . .
C89 C92 F23B F22A -110.7(9) no . . . .
C89 C92 F22A F23B 98.5(12) no . . . .
C89 C92 F22A F22B -91.1(11) no . . . .
C89 C92 F22B F22A 115.0(7) no . . . .
C89 C92 F24B F24A 126(3) no . . . .
C89 C92 F24A F24B -61(4) no . . . .
F23A C92 F23B F23A 0.0(6) no . . . .
F23A C92 F23B F22A 157.2(12) no . . . .
F23B C92 F23A F23B 0.0(8) no . . . .
F23A C92 F22A F23B -15.8(9) no . . . .
F23A C92 F22A F22B 154.6(9) no . . . .
F22A C92 F23A F23B 17.8(10) no . . . .
F23A C92 F22B F22A -42.2(13) no . . . .
F22B C92 F23A F23B 50.8(14) no . . . .
F23A C92 F24B F24A -127(3) no . . . .
F24B C92 F23A F23B 146.5(12) no . . . .
F23A C92 F24A F24B 52(4) no . . . .
F24A C92 F23A F23B 131.7(13) no . . . .
F23B C92 F22A F23B -0.0(8) no . . . .
F23B C92 F22A F22B 170.3(17) no . . . .
F22A C92 F23B F23A -157.2(16) no . . . .
F22A C92 F23B F22A 0.0(12) no . . . .
F23B C92 F22B F22A -7.9(9) no . . . .
F22B C92 F23B F23A -149.1(8) no . . . .
F22B C92 F23B F22A 8.1(9) no . . . .
F23B C92 F24B F24A -102(3) no . . . .
F24B C92 F23B F23A -37.7(14) no . . . .
F24B C92 F23B F22A 119.5(13) no . . . .
F23B C92 F24A F24B 89(4) no . . . .
F24A C92 F23B F23A -58.9(16) no . . . .
F24A C92 F23B F22A 98.3(16) no . . . .
F22A C92 F22B F22A 0.0(12) no . . . .
F22B C92 F22A F23B -170.3(16) no . . . .
F22B C92 F22A F22B 0.0(5) no . . . .
F22A C92 F24B F24A -40(4) no . . . .
F24B C92 F22A F23B -96.6(19) no . . . .
F24B C92 F22A F22B 74(2) no . . . .
F22A C92 F24A F24B 147(3) no . . . .
F24A C92 F22A F23B -109.7(17) no . . . .
F24A C92 F22A F22B 60.6(18) no . . . .
F22B C92 F24B F24A 12(3) no . . . .
F24B C92 F22B F22A -130.4(13) no . . . .
F22B C92 F24A F24B -168(4) no . . . .
F24A C92 F22B F22A -126.4(14) no . . . .
C94 C93 C98 C97 -1.2(9) no . . . .
C98 C93 C94 C95 -0.3(9) no . . . .
C94 C93 B2 C101 -89.3(7) no . . . .
C94 C93 B2 C109 151.2(6) no . . . .
C94 C93 B2 C117 32.1(9) no . . . .
B2 C93 C94 C95 171.8(5) no . . . .
C98 C93 B2 C101 82.5(6) no . . . .
C98 C93 B2 C109 -37.0(8) no . . . .
C98 C93 B2 C117 -156.2(5) no . . . .
B2 C93 C98 C97 -173.7(5) no . . . .
C93 C94 C95 C96 1.3(10) no . . . .
C93 C94 C95 C99 -179.2(6) no . . . .
C94 C95 C96 C97 -0.7(10) no . . . .
C94 C95 C99 F25 -101.3(8) no . . . .
C94 C95 C99 F26 23.1(10) no . . . .
C94 C95 C99 F27 140.7(7) no . . . .
C96 C95 C99 F25 78.2(8) no . . . .
C96 C95 C99 F26 -157.4(6) no . . . .
C96 C95 C99 F27 -39.8(9) no . . . .
C99 C95 C96 C97 179.8(6) no . . . .
C95 C96 C97 C98 -0.8(10) no . . . .
C95 C96 C97 C100 179.3(6) no . . . .
C96 C97 C98 C93 1.8(11) no . . . .
C96 C97 C100 F28 -9.1(10) no . . . .
C96 C97 C100 F29 109.5(8) no . . . .
C96 C97 C100 F30 -129.8(7) no . . . .
C98 C97 C100 F28 171.0(6) no . . . .
C98 C97 C100 F29 -70.4(8) no . . . .
C98 C97 C100 F30 50.3(10) no . . . .
C100 C97 C98 C93 -178.3(6) no . . . .
C102 C101 C106 C105 1.7(9) no . . . .
C106 C101 C102 C103 -2.0(8) no . . . .
C102 C101 B2 C93 89.0(6) no . . . .
C102 C101 B2 C109 -149.8(5) no . . . .
C102 C101 B2 C117 -32.3(8) no . . . .
B2 C101 C102 C103 -177.5(5) no . . . .
C106 C101 B2 C93 -86.4(6) no . . . .
C106 C101 B2 C109 34.9(7) no . . . .
C106 C101 B2 C117 152.4(5) no . . . .
B2 C101 C106 C105 177.5(5) no . . . .
C101 C102 C103 C104 1.8(9) no . . . .
C101 C102 C103 C107 -173.3(5) no . . . .
C102 C103 C104 C105 -1.1(10) no . . . .
C102 C103 C107 F31 79.4(8) no . . . .
C102 C103 C107 F32 -39.4(8) no . . . .
C102 C103 C107 F33 -161.1(5) no . . . .
C104 C103 C107 F31 -95.8(7) no . . . .
C104 C103 C107 F32 145.4(6) no . . . .
C104 C103 C107 F33 23.8(9) no . . . .
C107 C103 C104 C105 173.9(5) no . . . .
C103 C104 C105 C106 0.8(10) no . . . .
C103 C104 C105 C108 -174.9(6) no . . . .
C104 C105 C106 C101 -1.2(10) no . . . .
C104 C105 C108 F34 79.6(9) no . . . .
C104 C105 C108 F35 -159.6(7) no . . . .
C104 C105 C108 F36 -39.6(12) no . . . .
C106 C105 C108 F34 -96.3(10) no . . . .
C106 C105 C108 F35 24.5(10) no . . . .
C106 C105 C108 F36 144.6(8) no . . . .
C108 C105 C106 C101 174.6(6) no . . . .
C110 C109 C114 C113 3.1(9) no . . . .
C114 C109 C110 C111 -4.3(10) no . . . .
C110 C109 B2 C93 -33.0(8) no . . . .
C110 C109 B2 C101 -147.8(6) no . . . .
C110 C109 B2 C117 90.2(7) no . . . .
B2 C109 C110 C111 -179.4(5) no . . . .
C114 C109 B2 C93 152.2(6) no . . . .
C114 C109 B2 C101 37.4(8) no . . . .
C114 C109 B2 C117 -84.6(7) no . . . .
B2 C109 C114 C113 178.1(5) no . . . .
C109 C110 C111 C112 3.4(12) no . . . .
C109 C110 C111 C115 -176.0(6) no . . . .
C110 C111 C112 C113 -0.9(13) no . . . .
C110 C111 C115 F37 -26.4(13) no . . . .
C110 C111 C115 F38 90.0(9) no . . . .
C110 C111 C115 F39 -152.9(8) no . . . .
C112 C111 C115 F37 154.3(8) no . . . .
C112 C111 C115 F38 -89.3(10) no . . . .
C112 C111 C115 F39 27.8(14) no . . . .
C115 C111 C112 C113 178.4(8) no . . . .
C111 C112 C113 C114 -0.3(13) no . . . .
C111 C112 C113 C116 -177.7(7) no . . . .
C112 C113 C114 C109 -0.9(13) no . . . .
C112 C113 C116 F40 -10.4(16) no . . . .
C112 C113 C116 F41 -131.0(9) no . . . .
C112 C113 C116 F42 113.0(10) no . . . .
C114 C113 C116 F40 172.1(9) no . . . .
C114 C113 C116 F41 51.5(13) no . . . .
C114 C113 C116 F42 -64.5(12) no . . . .
C116 C113 C114 C109 176.6(8) no . . . .
C118 C117 C122 C121 -2.0(8) no . . . .
C122 C117 C118 C119 0.0(8) no . . . .
C118 C117 B2 C93 41.8(7) no . . . .
C118 C117 B2 C101 157.4(5) no . . . .
C118 C117 B2 C109 -81.9(6) no . . . .
B2 C117 C118 C119 172.9(4) no . . . .
C122 C117 B2 C93 -145.8(5) no . . . .
C122 C117 B2 C101 -30.2(7) no . . . .
C122 C117 B2 C109 90.5(6) no . . . .
B2 C117 C122 C121 -174.8(4) no . . . .
C117 C118 C119 C120 2.1(9) no . . . .
C117 C118 C119 C123 -177.9(5) no . . . .
C118 C119 C120 C121 -2.2(9) no . . . .
C118 C119 C123 F44A -65.2(9) no . . . .
C118 C119 C123 F44B -105.2(8) no . . . .
C118 C119 C123 F43B 17.8(9) no . . . .
C118 C119 C123 F43A 53.8(9) no . . . .
C118 C119 C123 F45A 176.2(5) no . . . .
C118 C119 C123 F45B 135.6(7) no . . . .
C120 C119 C123 F44A 114.8(8) no . . . .
C120 C119 C123 F44B 74.8(9) no . . . .
C120 C119 C123 F43B -162.2(6) no . . . .
C120 C119 C123 F43A -126.2(7) no . . . .
C120 C119 C123 F45A -3.8(9) no . . . .
C120 C119 C123 F45B -44.4(10) no . . . .
C123 C119 C120 C121 177.8(6) no . . . .
C119 C120 C121 C122 0.3(10) no . . . .
C119 C120 C121 C124 179.7(5) no . . . .
C120 C121 C122 C117 1.9(9) no . . . .
C120 C121 C124 F46 -3.5(11) no . . . .
C120 C121 C124 F47 -125.9(8) no . . . .
C120 C121 C124 F48 118.4(8) no . . . .
C122 C121 C124 F46 176.0(6) no . . . .
C122 C121 C124 F47 53.6(9) no . . . .
C122 C121 C124 F48 -62.2(9) no . . . .
C124 C121 C122 C117 -177.6(6) no . . . .
C119 C123 F44A F44B -107(2) no . . . .
C119 C123 F44A F43B 111.9(10) no . . . .
C119 C123 F44B F44A 90(2) no . . . .
C119 C123 F44B F45A -103.6(11) no . . . .
C119 C123 F43B F44A -106.7(11) no . . . .
C119 C123 F43B F43A 92(3) no . . . .
C119 C123 F43A F43B -103.0(15) no . . . .
C119 C123 F43A F45B 109.2(9) no . . . .
C119 C123 F45A F44B 112.6(9) no . . . .
C119 C123 F45A F45B -102.3(17) no . . . .
C119 C123 F45B F43A -107.7(8) no . . . .
C119 C123 F45B F45A 93.3(13) no . . . .
F44A C123 F44B F44A -0(3) no . . . .
F44A C123 F44B F45A 167(4) no . . . .
F44B C123 F44A F44B -0(2) no . . . .
F44B C123 F44A F43B -141(3) no . . . .
F44A C123 F43B F44A -0.0(15) no . . . .
F44A C123 F43B F43A -161(3) no . . . .
F43B C123 F44A F44B 141(3) no . . . .
F43B C123 F44A F43B -0.0(17) no . . . .
F44A C123 F43A F43B 19(2) no . . . .
F44A C123 F43A F45B -129.1(16) no . . . .
F43A C123 F44A F44B 131(2) no . . . .
F43A C123 F44A F43B -10.4(13) no . . . .
F44A C123 F45A F44B -8.4(19) no . . . .
F44A C123 F45A F45B 137(2) no . . . .
F45A C123 F44A F44B 13(3) no . . . .
F45A C123 F44A F43B -127.8(16) no . . . .
F44A C123 F45B F43A 98(3) no . . . .
F44A C123 F45B F45A -61(3) no . . . .
F45B C123 F44A F44B 47(4) no . . . .
F45B C123 F44A F43B -94(2) no . . . .
F44B C123 F43B F44A 22.8(15) no . . . .
F44B C123 F43B F43A -139(3) no . . . .
F43B C123 F44B F44A -39(3) no . . . .
F43B C123 F44B F45A 127.8(18) no . . . .
F44B C123 F43A F43B 53(3) no . . . .
F44B C123 F43A F45B -94.4(19) no . . . .
F43A C123 F44B F44A -66(3) no . . . .
F43A C123 F44B F45A 101.0(18) no . . . .
F44B C123 F45A F44B 0.0(14) no . . . .
F44B C123 F45A F45B 145(2) no . . . .
F45A C123 F44B F44A -167(3) no . . . .
F45A C123 F44B F45A -0.0(13) no . . . .
F44B C123 F45B F43A 125.2(16) no . . . .
F44B C123 F45B F45A -34(2) no . . . .
F45B C123 F44B F44A -145(2) no . . . .
F45B C123 F44B F45A 21.1(13) no . . . .
F43B C123 F43A F43B 0(3) no . . . .
F43B C123 F43A F45B -148(4) no . . . .
F43A C123 F43B F44A 161(4) no . . . .
F43A C123 F43B F43A 0.0(18) no . . . .
F43B C123 F45A F44B -93(2) no . . . .
F43B C123 F45A F45B 52(3) no . . . .
F45A C123 F43B F44A 100(2) no . . . .
F45A C123 F43B F43A -61(4) no . . . .
F43B C123 F45B F43A 17.3(19) no . . . .
F43B C123 F45B F45A -142(2) no . . . .
F45B C123 F43B F44A 129.7(11) no . . . .
F45B C123 F43B F43A -32(3) no . . . .
F43A C123 F45A F44B -123.5(13) no . . . .
F43A C123 F45A F45B 22(2) no . . . .
F45A C123 F43A F43B 134.3(19) no . . . .
F45A C123 F43A F45B -13.5(13) no . . . .
F43A C123 F45B F43A 0.0(9) no . . . .
F43A C123 F45B F45A -159.0(18) no . . . .
F45B C123 F43A F43B 148(2) no . . . .
F45B C123 F43A F45B 0.0(9) no . . . .
F45A C123 F45B F43A 159(3) no . . . .
F45A C123 F45B F45A 0(2) no . . . .
F45B C123 F45A F44B -145(3) no . . . .
F45B C123 F45A F45B 0.0(16) no . . . .
C126 C125 C130 C129 -2.2(12) no . . . .
C126 C125 C130 C131 -179.9(7) no . . . .
C130 C125 C126 C127 1.6(13) no . . . .
C125 C126 C127 C128 -0.6(12) no . . . .
C126 C127 C128 C129 0.2(13) no . . . .
C127 C128 C129 C130 -0.8(14) no . . . .
C128 C129 C130 C125 1.7(12) no . . . .
C128 C129 C130 C131 179.4(7) no . . . .
C133 C132 C137 C136 -4(3) no . . . .
C133 C132 C137 C138 173(2) no . . . .
C137 C132 C133 C134 4(5) no . . . .
C132 C133 C134 C135 1(4) no . . . .
C133 C134 C135 C136 -6(3) no . . . .
C134 C135 C136 C137 6(3) no . . . .
C135 C136 C137 C132 -0(2) no . . . .
C135 C136 C137 C138 -177.9(14) no . . . .
C140 C139 C144 C143 -0(2) no . . . .
C140 C139 C144 C145 -178.5(12) no . . . .
C144 C139 C140 C141 -1(2) no . . . .
C139 C140 C141 C142 -1(2) no . . . .
C140 C141 C142 C143 3.1(18) no . . . .
C141 C142 C143 C144 -4.0(18) no . . . .
C142 C143 C144 C139 3(2) no . . . .
C142 C143 C144 C145 -179.2(11) no . . . .
C147 C146 C151 C150 -5(2) no . . . .
C147 C146 C151 C152 169.7(14) no . . . .
C151 C146 C147 C148 9(2) no . . . .
C146 C147 C148 C149 -4(3) no . . . .
C147 C148 C149 C150 -6(5) no . . . .
C148 C149 C150 C151 10(4) no . . . .
C149 C150 C151 C146 -5(3) no . . . .
C149 C150 C151 C152 180(2) no . . . .
C92 F23A F23B C92 0.0(3) no . . . .
C92 F23A F23B F22A -38(2) no . . . .
C92 F23B F22A C92 0.0(4) no . . . .
C92 F23B F22A F22B -12(2) no . . . .
F23A F23B F22A C92 41(3) no . . . .
F23A F23B F22A F22B 30(5) no . . . .
C92 F22A F22B C92 0.0(4) no . . . .
F23B F22A F22B C92 11.1(19) no . . . .
C92 F24B F24A C92 0.0(4) no . . . .
C123 F44A F44B C123 -0.0(5) no . . . .
C123 F44A F44B F45A -15(4) no . . . .
C123 F44A F43B C123 0.0(5) no . . . .
C123 F44A F43B F43A 20(4) no . . . .
F44B F44A F43B C123 -39(3) no . . . .
F44B F44A F43B F43A -19(7) no . . . .
F43B F44A F44B C123 33(3) no . . . .
F43B F44A F44B F45A 18(6) no . . . .
C123 F44B F45A C123 0.0(6) no . . . .
C123 F44B F45A F45B -37(2) no . . . .
F44A F44B F45A C123 17(4) no . . . .
F44A F44B F45A F45B -20(6) no . . . .
C123 F43B F43A C123 0.0(4) no . . . .
C123 F43B F43A F45B 32(4) no . . . .
F44A F43B F43A C123 -17(4) no . . . .
F44A F43B F43A F45B 15(7) no . . . .
C123 F43A F45B C123 0.0(5) no . . . .
C123 F43A F45B F45A 22.5(19) no . . . .
F43B F43A F45B C123 -39(5) no . . . .
F43B F43A F45B F45A -16(6) no . . . .
C123 F45A F45B C123 -0.0(5) no . . . .
C123 F45A F45B F43A -18(2) no . . . .
F44B F45A F45B C123 30(2) no . . . .
F44B F45A F45B F43A 12(4) no . . . .
